data_7133376
loop_
_publ_author_name
'R&#xed;os, Pablo'
'See, Matthew S.'
'Gonzalez, Oscar'
'Handford, Rex C.'
'Nicolay, Am&#xe9;lie'
'Rao, Guodong'
'Britt, R. David'
'Bediako, D. Kwabena'
'Tilley, T. Don'

_publ_section_title
;
 Iron homo- and heterobimetallic complexes supported by a symmetrical
 dinucleating ligand.
;
_journal_issue 67
_journal_name_full 'Chemical communications (Cambridge, England)'
_journal_page_first 8912
_journal_page_last 8915
_journal_paper_doi 10.1039/d4cc02155j
_journal_volume 60
_journal_year 2024
_chemical_formula_moiety 'C68 H72 Cl Fe2 N16 O2, 3(C2 F6 N O4 S2), 2(C4 H8 O)'
_chemical_formula_sum 'C82 H88 Cl F18 Fe2 N19 O16 S6'
_chemical_formula_weight 2277.22
_space_group_crystal_system monoclinic
_space_group_IT_number 14
_space_group_name_Hall '-P 2yn'
_space_group_name_H-M_alt 'P 1 21/n 1'
_atom_sites_solution_hydrogens geom
_audit_creation_date 2024-06-14
_audit_creation_method
;
Olex2 1.5
(compiled 2024.01.12 svn.r2f8d729c for OlexSys, GUI svn.r6928)
;
_audit_update_record
;
2024-07-09 deposited with the CCDC.	2024-07-22 downloaded from the CCDC.
;
_cell_angle_alpha 90
_cell_angle_beta 94.9490(10)
_cell_angle_gamma 90
_cell_formula_units_Z 4
_cell_length_a 17.5489(5)
_cell_length_b 15.0572(5)
_cell_length_c 36.9438(11)
_cell_measurement_reflns_used 9443
_cell_measurement_temperature 100.15
_cell_measurement_theta_max 29.05
_cell_measurement_theta_min 2.20
_cell_volume 9725.5(5)
_computing_cell_refinement 'SAINT V8.40B (?, 2016)'
_computing_data_collection 'Bruker APEX3 (Bruker, 2014)'
_computing_data_reduction 'SAINT V8.40B (?, 2016)'
_computing_molecular_graphics 'Olex2 1.5 (Dolomanov et al., 2009)'
_computing_publication_material 'Olex2 1.5 (Dolomanov et al., 2009)'
_computing_structure_refinement 'SHELXL 2018/3 (Sheldrick, 2015)'
_computing_structure_solution 'SHELXT 2018/2 (Sheldrick, 2018)'
_diffrn_ambient_temperature 100.00
_diffrn_measured_fraction_theta_full 0.999
_diffrn_measured_fraction_theta_max 0.998
_diffrn_measurement_device_type 'Bruker APEX-II CCD'
_diffrn_measurement_method '\f and \w scans'
_diffrn_radiation_type synchrotron
_diffrn_radiation_wavelength 0.7288
_diffrn_reflns_av_R_equivalents 0.0585
_diffrn_reflns_av_unetI/netI 0.0385
_diffrn_reflns_Laue_measured_fraction_full 0.999
_diffrn_reflns_Laue_measured_fraction_max 0.998
_diffrn_reflns_limit_h_max 23
_diffrn_reflns_limit_h_min -23
_diffrn_reflns_limit_k_max 20
_diffrn_reflns_limit_k_min -20
_diffrn_reflns_limit_l_max 49
_diffrn_reflns_limit_l_min -49
_diffrn_reflns_number 158657
_diffrn_reflns_point_group_measured_fraction_full 0.999
_diffrn_reflns_point_group_measured_fraction_max 0.998
_diffrn_reflns_theta_full 25.930
_diffrn_reflns_theta_max 29.143
_diffrn_reflns_theta_min 1.885
_exptl_absorpt_coefficient_mu 0.597
_exptl_absorpt_correction_T_max 0.7458
_exptl_absorpt_correction_T_min 0.6922
_exptl_absorpt_correction_type none
_exptl_absorpt_process_details
;
SADABS-2016/2 (Bruker,2016) was used for absorption correction.
wR2(int) was 0.0859 before and 0.0538 after correction.
The Ratio of minimum to maximum transmission is 0.9281.
The \l/2 correction factor is Not present.
;
_exptl_crystal_colour orange
_exptl_crystal_colour_primary orange
_exptl_crystal_density_diffrn 1.555
_exptl_crystal_description needle
_exptl_crystal_F_000 4672
_exptl_crystal_size_max 0.247
_exptl_crystal_size_mid 0.135
_exptl_crystal_size_min 0.106
_refine_diff_density_max 1.245
_refine_diff_density_min -0.779
_refine_diff_density_rms 0.077
_refine_ls_extinction_method none
_refine_ls_goodness_of_fit_ref 1.050
_refine_ls_hydrogen_treatment constr
_refine_ls_matrix_type full
_refine_ls_number_parameters 1627
_refine_ls_number_reflns 24249
_refine_ls_number_restraints 778
_refine_ls_restrained_S_all 1.068
_refine_ls_R_factor_all 0.0676
_refine_ls_R_factor_gt 0.0503
_refine_ls_shift/su_max 0.003
_refine_ls_shift/su_mean 0.000
_refine_ls_structure_factor_coef Fsqd
_refine_ls_weighting_details 'w=1/[\s^2^(Fo^2^)+(0.0754P)^2^+10.3355P] where P=(Fo^2^+2Fc^2^)/3'
_refine_ls_weighting_scheme calc
_refine_ls_wR_factor_gt 0.1383
_refine_ls_wR_factor_ref 0.1500
_reflns_Friedel_coverage 0.000
_reflns_number_gt 18846
_reflns_number_total 24249
_reflns_threshold_expression 'I > 2\s(I)'
_cod_data_source_file d4cc02155j2.cif
_cod_data_source_block sad
_cod_depositor_comments 'Adding full bibliography for 7133376--7133380.cif.'
_cod_database_code 7133376
_shelx_shelxl_version_number 2018/3
_shelx_space_group_comment
;
The symmetry employed for this shelxl refinement is uniquely defined
by the following loop, which should always be used as a source of
symmetry information in preference to the above space-group names.
They are only intended as comments.
;
_shelx_estimated_absorpt_t_max 0.939
_shelx_estimated_absorpt_t_min 0.866
_olex2_refinement_description
;
1. Fixed Uiso
 At 1.2 times of:
  All C(H) groups, All C(H,H) groups
 At 1.5 times of:
  All C(H,H,H) groups
2. Restrained distances
 C83-F19 = C83-F20 = C83-F22 = C84-F1A
 1.33 with sigma of 0.02
 C83-S7 = C84-S8
 1.84 with sigma of 0.02
 C84-F21
 1.34 with sigma of 0.02
 C84-F23
 1.3 with sigma of 0.02
 N19-S7
 1.58 with sigma of 0.02
 N19-S8
 1.56 with sigma of 0.02
 O17-S7
 1.42 with sigma of 0.02
 O18-S8 = O19-S8 = O1A-S7
 1.43 with sigma of 0.02
 C85-F24 = C85-F26 = C85-F28 = C86-F25
 1.33 with sigma of 0.02
 C85-S9 = C86-S10
 1.84 with sigma of 0.02
 C86-F27
 1.34 with sigma of 0.02
 C86-F29
 1.3 with sigma of 0.02
 N1A-S9
 1.58 with sigma of 0.02
 N1A-S10
 1.56 with sigma of 0.02
 O20-S9
 1.42 with sigma of 0.02
 O21-S10 = O22-S10 = O23-S9
 1.43 with sigma of 0.02
 C83-N19
 2.61 with sigma of 0.04
 C83-O17 = C84-O18
 2.58 with sigma of 0.04
 C83-O1A = N19-O17
 2.57 with sigma of 0.04
 C84-N19
 2.7 with sigma of 0.04
 C84-O19
 2.59 with sigma of 0.04
 N19-O1A = O18-O19
 2.48 with sigma of 0.04
 N19-O18
 2.54 with sigma of 0.04
 N19-O19
 2.4 with sigma of 0.04
 O17-O1A
 2.44 with sigma of 0.04
 C85-N1A
 2.61 with sigma of 0.04
 C85-O20 = C86-O21
 2.58 with sigma of 0.04
 C85-O23 = N1A-O20
 2.57 with sigma of 0.04
 C86-N1A
 2.7 with sigma of 0.04
 C86-O22
 2.59 with sigma of 0.04
 N1A-O23 = O21-O22
 2.48 with sigma of 0.04
 N1A-O21
 2.54 with sigma of 0.04
 N1A-O22
 2.4 with sigma of 0.04
 O20-O23
 2.44 with sigma of 0.04
3. Uiso/Uaniso restraints and constraints
N18 \\sim S4 \\sim O10 \\sim O11 \\sim C79 \\sim F6 \\sim F7 \\sim F9 \\sim S5
\\sim O13 \\sim O15 \\sim C81 \\sim F12 \\sim F13 \\sim F17 \\sim N17 \\sim S3
\\sim O9 \\sim O12 \\sim C80 \\sim S6 \\sim F8 \\sim F10 \\sim F11 \\sim O14
\\sim O16 \\sim C82 \\sim F14 \\sim F15 \\sim F16: within 1.7A with sigma of
0.02 and sigma for terminal atoms of 0.04 within 1.7A
C87 \\sim S1 \\sim O3 \\sim O4 \\sim N16 \\sim C49 \\sim S2 \\sim S11 \\sim F2
\\sim F3 \\sim F4 \\sim O6 \\sim O7 \\sim C64 \\sim O24 \\sim F1 \\sim F5 \\sim
F18 \\sim F30 \\sim F31: within 2A with sigma of 0.01 and sigma for terminal
atoms of 0.02 within 2A
C78 \\sim O5 \\sim C67 \\sim C68 \\sim C72: within 1.7A with sigma of 0.02 and
sigma for terminal atoms of 0.04 within 1.7A
F22 \\sim C83 \\sim F19 \\sim F20 \\sim S7 \\sim N19 \\sim O17 \\sim O1A \\sim
S8 \\sim C84 \\sim O18 \\sim O19 \\sim F1A \\sim F21 \\sim F23: within 1.7A
with sigma of 0.02 and sigma for terminal atoms of 0.04 within 1.7A
N1A \\sim C85 \\sim F24 \\sim F26 \\sim F28 \\sim S9 \\sim O20 \\sim O23 \\sim
S10 \\sim C86 \\sim O21 \\sim O22 \\sim F25 \\sim F27 \\sim F29: within 2A with
sigma of 0.01 and sigma for terminal atoms of 0.02 within 2A
C77 \\sim C74 \\sim C75 \\sim C76 \\sim O8: within 1.7A with sigma of 0.02 and
sigma for terminal atoms of 0.04 within 1.7A
4. Others
 Sof(S4)=Sof(F6)=Sof(O10)=Sof(F7)=Sof(O11)=Sof(F9)=Sof(C79)=Sof(S5)=Sof(F12)=
 Sof(O13)=Sof(F13)=Sof(O15)=Sof(C81)=Sof(F17)=Sof(N18)=1-FVAR(1)
 Sof(S3)=Sof(O9)=Sof(F8)=Sof(N17)=Sof(O12)=Sof(F10)=Sof(F11)=Sof(C80)=Sof(S6)=
 Sof(O14)=Sof(O16)=Sof(F14)=Sof(F15)=Sof(C82)=Sof(F16)=FVAR(1)
 Sof(S11)=Sof(O24)=Sof(F30)=Sof(C87)=Sof(F31)=1-FVAR(2)
 Sof(F5)=Sof(O6)=Sof(C64)=Sof(S2)=Sof(F18)=FVAR(2)
 Sof(C85)=Sof(C86)=Sof(F24)=Sof(F25)=Sof(F26)=Sof(F27)=Sof(F28)=Sof(F29)=
 Sof(N1A)=Sof(O20)=Sof(O21)=Sof(O22)=Sof(O23)=Sof(S9)=Sof(S10)=1-FVAR(3)
 Sof(C83)=Sof(C84)=Sof(F19)=Sof(F1A)=Sof(F20)=Sof(F21)=Sof(F22)=Sof(F23)=
 Sof(N19)=Sof(O17)=Sof(O18)=Sof(O19)=Sof(O1A)=Sof(S7)=Sof(S8)=FVAR(3)
5.a Secondary CH2 refined with riding coordinates:
 C29(H29A,H29B), C50(H50A,H50B), C54(H54A,H54B), C62(H62A,H62B), C66(H66A,
 H66B), C67(H67A,H67B), C68(H68A,H68B), C69(H69A,H69B), C70(H70A,H70B),
 C72(H72A,H72B), C73(H73A,H73B), C74(H74A,H74B), C75(H75A,H75B), C76(H76A,H76B),
  C77(H77A,H77B), C78(H78A,H78B)
5.b Aromatic/amide H refined with riding coordinates:
 C2(H2), C6(H6), C11(H11), C12(H12), C15(H15), C16(H16), C19(H19), C21(H21),
 C24(H24), C26(H26), C36(H36), C37(H37), C38(H38), C39(H39), C43(H43), C44(H44),
  C47(H47), C51(H51), C58(H58), C61(H61)
5.c Idealised Me refined as rotating group:
 C42(H42A,H42B,H42C), C1A(H1AA,H1AB,H1AC), C48(H48A,H48B,H48C), C52(H52A,H52B,
 H52C), C53(H53A,H53B,H53C), C55(H55A,H55B,H55C), C56(H56A,H56B,H56C), C57(H57A,
 H57B,H57C), C59(H59A,H59B,H59C), C60(H60A,H60B,H60C), C65(H65A,H65B,H65C),
 C71(H71A,H71B,H71C)
;
_olex2_submission_special_instructions 'No special instructions were received'

loop_
_space_group_symop_operation_xyz
'x, y, z'
'-x+1/2, y+1/2, -z+1/2'
'-x, -y, -z'
'x-1/2, -y-1/2, z-1/2'

loop_
_atom_site_label
_atom_site_type_symbol
_atom_site_fract_x
_atom_site_fract_y
_atom_site_fract_z
_atom_site_U_iso_or_equiv
_atom_site_adp_type
_atom_site_occupancy
_atom_site_site_symmetry_order
_atom_site_calc_flag
_atom_site_refinement_flags_posn
_atom_site_refinement_flags_adp
_atom_site_refinement_flags_occupancy
_atom_site_disorder_assembly
_atom_site_disorder_group
Fe1 Fe 0.48383(2) 0.51235(2) 0.66541(2) 0.01710(8) Uani 1 1 d . . . . .
Fe2 Fe 0.30969(2) 0.59030(2) 0.63439(2) 0.01890(8) Uani 1 1 d . . . . .
Cl1 Cl 0.37158(3) 0.55912(4) 0.69265(2) 0.02767(13) Uani 1 1 d . . . . .
S1 S 0.13369(4) 0.22587(5) 0.47528(2) 0.03187(14) Uani 1 1 d . U . . .
O1 O 0.55383(10) 0.61018(11) 0.69405(5) 0.0267(4) Uani 1 1 d . . . . .
F1 F 0.00420(11) 0.44941(14) 0.42911(6) 0.0528(5) Uani 1 1 d . U . . .
O2 O 0.21236(10) 0.51142(13) 0.64515(5) 0.0335(4) Uani 1 1 d . . . . .
F2 F 0.20351(12) 0.14475(14) 0.42485(6) 0.0571(5) Uani 1 1 d . U . . .
F3 F 0.27587(10) 0.23081(14) 0.45971(6) 0.0551(5) Uani 1 1 d . U . . .
N20 N 0.69372(10) 0.41063(12) 0.63139(5) 0.0194(4) Uani 1 1 d . . . . .
N2 N 0.50069(10) 0.60131(12) 0.61635(5) 0.0169(3) Uani 1 1 d . . . . .
O3 O 0.07691(11) 0.15852(14) 0.47134(6) 0.0401(5) Uani 1 1 d . U . . .
N3 N 0.56722(11) 0.31204(13) 0.73927(5) 0.0230(4) Uani 1 1 d . . . . .
N4 N 0.50883(11) 0.40649(13) 0.70434(5) 0.0201(4) Uani 1 1 d . . . . .
F4 F 0.23938(11) 0.10424(14) 0.47965(7) 0.0623(6) Uani 1 1 d . U . . .
N5 N 0.39657(10) 0.69380(12) 0.62260(5) 0.0178(4) Uani 1 1 d . . . . .
N6 N 0.63621(11) 0.40134(13) 0.65309(5) 0.0210(4) Uani 1 1 d . . . . .
N7 N 0.58551(10) 0.46188(12) 0.64244(5) 0.0185(4) Uani 1 1 d . . . . .
N8 N 0.18321(11) 0.82689(13) 0.65059(5) 0.0232(4) Uani 1 1 d . . . . .
N9 N 0.41947(10) 0.39448(12) 0.64176(5) 0.0197(4) Uani 1 1 d . . . . .
O4 O 0.15885(13) 0.25495(16) 0.51112(6) 0.0475(5) Uani 1 1 d . U . . .
N10 N 0.25973(11) 0.61867(13) 0.58021(5) 0.0226(4) Uani 1 1 d . . . . .
N11 N 0.55428(11) 0.39947(13) 0.73421(5) 0.0218(4) Uani 1 1 d . . . . .
N12 N 0.18979(11) 0.73915(14) 0.65772(5) 0.0240(4) Uani 1 1 d . . . . .
N13 N 0.25704(11) 0.71541(13) 0.64839(5) 0.0212(4) Uani 1 1 d . . . . .
N14 N 0.22648(12) 0.68956(14) 0.56538(5) 0.0263(4) Uani 1 1 d . . . . .
N15 N 0.34151(11) 0.47079(13) 0.59843(5) 0.0216(4) Uani 1 1 d . . . . .
N1 N 0.21182(13) 0.67031(14) 0.52979(6) 0.0287(5) Uani 1 1 d . . . . .
F5 F 0.0928(2) 0.5416(3) 0.41961(10) 0.0703(10) Uani 0.872(3) 1 d . U P A 2
O5 O 0.25422(16) 0.04740(17) 0.60044(7) 0.0589(6) Uani 1 1 d . U . . .
C2 C 0.59661(12) 0.64419(15) 0.57586(6) 0.0198(4) Uani 1 1 d . . . . .
H2 H 0.640762 0.627747 0.564263 0.024 Uiso 1 1 calc R U . . .
C3 C 0.56578(12) 0.58673(14) 0.60097(6) 0.0174(4) Uani 1 1 d . . . . .
C4 C 0.60955(12) 0.50967(14) 0.61435(6) 0.0179(4) Uani 1 1 d . . . . .
N16 N 0.11418(13) 0.30170(16) 0.44642(7) 0.0366(5) Uani 1 1 d . U . . .
C5 C 0.76374(12) 0.36020(15) 0.63812(6) 0.0208(4) Uani 1 1 d . . . . .
C6 C 0.89144(13) 0.35134(17) 0.66489(7) 0.0258(5) Uani 1 1 d . . . . .
H6 H 0.933415 0.376317 0.679373 0.031 Uiso 1 1 calc R U . . .
C7 C 0.49549(12) 0.74448(15) 0.58574(6) 0.0197(4) Uani 1 1 d . . . . .
C8 C 0.46407(12) 0.67990(14) 0.60794(6) 0.0174(4) Uani 1 1 d . . . . .
C9 C 0.82374(13) 0.39974(15) 0.65938(6) 0.0225(4) Uani 1 1 d . . . . .
C10 C 0.36598(12) 0.77492(15) 0.61930(6) 0.0196(4) Uani 1 1 d . . . . .
C11 C 0.24554(13) 0.85893(16) 0.63627(6) 0.0231(5) Uani 1 1 d . . . . .
H11 H 0.254613 0.918069 0.628773 0.028 Uiso 1 1 calc R U . . .
C12 C 0.67961(13) 0.47645(15) 0.60703(6) 0.0208(4) Uani 1 1 d . . . . .
H12 H 0.711037 0.495641 0.588853 0.025 Uiso 1 1 calc R U . . .
C13 C 0.61908(14) 0.28495(16) 0.76991(6) 0.0246(5) Uani 1 1 d . . . . .
C14 C 0.11052(13) 0.87009(16) 0.65345(7) 0.0248(5) Uani 1 1 d . . . . .
C15 C 0.53009(13) 0.26290(16) 0.71268(6) 0.0245(5) Uani 1 1 d . . . . .
H15 H 0.529940 0.200129 0.710082 0.029 Uiso 1 1 calc R U . . .
C16 C 0.56188(13) 0.72341(16) 0.56864(6) 0.0215(4) Uani 1 1 d . . . . .
H16 H 0.582007 0.764119 0.552279 0.026 Uiso 1 1 calc R U . . .
C17 C 0.58938(15) 0.24484(16) 0.79958(6) 0.0269(5) Uani 1 1 d . . . . .
C18 C 0.29306(13) 0.78685(15) 0.63494(6) 0.0203(4) Uani 1 1 d . . . . .
O6 O 0.12710(18) 0.43881(17) 0.48811(8) 0.0503(7) Uani 0.872(3) 1 d . U P A 2
C19 C 0.46008(14) 0.82802(16) 0.58225(7) 0.0255(5) Uani 1 1 d . . . . .
H19 H 0.480019 0.872478 0.567451 0.031 Uiso 1 1 calc R U . . .
C20 C 0.89937(14) 0.26788(17) 0.64986(7) 0.0288(5) Uani 1 1 d . . . . .
C21 C -0.01893(14) 0.89032(18) 0.62982(7) 0.0305(5) Uani 1 1 d . . . . .
H21 H -0.059378 0.880002 0.611510 0.037 Uiso 1 1 calc R U . . .
C22 C -0.03251(14) 0.94181(17) 0.65950(8) 0.0299(5) Uani 1 1 d . . . . .
C23 C 0.49269(13) 0.32447(15) 0.69031(6) 0.0207(4) Uani 1 1 d . . . . .
C24 C 0.02763(15) 0.95928(18) 0.68562(7) 0.0316(5) Uani 1 1 d . . . . .
H24 H 0.018784 0.996575 0.705573 0.038 Uiso 1 1 calc R U . . .
C25 C 0.37256(13) 0.39161(15) 0.61033(6) 0.0227(4) Uani 1 1 d . . . . .
C26 C 0.39722(14) 0.84501(16) 0.60012(7) 0.0247(5) Uani 1 1 d . . . . .
H26 H 0.374944 0.902544 0.599692 0.030 Uiso 1 1 calc R U . . .
C27 C 0.10267(15) 0.73007(19) 0.49207(7) 0.0316(6) Uani 1 1 d . . . . .
C28 C 0.17874(16) 0.73822(17) 0.50537(7) 0.0313(6) Uani 1 1 d . . . . .
C29 C 0.62444(14) 0.59590(17) 0.71611(7) 0.0288(5) Uani 1 1 d . . . . .
H29A H 0.668341 0.618858 0.703805 0.035 Uiso 1 1 calc R U . . .
H29B H 0.632482 0.531854 0.721155 0.035 Uiso 1 1 calc R U . . .
C30 C 0.26614(14) 0.55484(16) 0.55478(7) 0.0263(5) Uani 1 1 d . . . . .
C31 C 0.76822(14) 0.27625(18) 0.62289(8) 0.0310(5) Uani 1 1 d . . . . .
C32 C 0.10047(15) 0.92369(17) 0.68340(7) 0.0288(5) Uani 1 1 d . . . . .
C33 C 0.05292(14) 0.85298(17) 0.62603(7) 0.0283(5) Uani 1 1 d . . . . .
C34 C 0.44462(13) 0.31702(15) 0.65612(6) 0.0219(4) Uani 1 1 d . . . . .
C35 C 0.69653(15) 0.30399(18) 0.76838(7) 0.0301(5) Uani 1 1 d . . . . .
C36 C 0.83761(15) 0.23162(18) 0.62917(8) 0.0353(6) Uani 1 1 d . . . . .
H36 H 0.842711 0.174312 0.618895 0.042 Uiso 1 1 calc R U . . .
C37 C 0.64114(17) 0.22714(17) 0.82952(7) 0.0310(6) Uani 1 1 d . . . . .
H37 H 0.622963 0.200428 0.850426 0.037 Uiso 1 1 calc R U . . .
C38 C 0.42727(15) 0.23330(16) 0.64020(7) 0.0299(5) Uani 1 1 d . . . . .
H38 H 0.444782 0.180053 0.651938 0.036 Uiso 1 1 calc R U . . .
C39 C 0.23509(15) 0.58772(17) 0.52191(7) 0.0301(5) Uani 1 1 d . . . . .
H39 H 0.231026 0.558806 0.498966 0.036 Uiso 1 1 calc R U . . .
C40 C 0.11660(19) 0.8707(2) 0.46074(8) 0.0412(7) Uani 1 1 d . . . . .
C41 C 0.35697(15) 0.31096(17) 0.59155(7) 0.0308(5) Uani 1 1 d . . . . .
C42 C 0.81688(16) 0.49090(17) 0.67555(8) 0.0328(6) Uani 1 1 d . . . . .
H42A H 0.809869 0.534908 0.655998 0.049 Uiso 1 1 calc R U . . .
H42B H 0.863525 0.504667 0.691057 0.049 Uiso 1 1 calc R U . . .
H42C H 0.772785 0.492460 0.690104 0.049 Uiso 1 1 calc R U . . .
C43 C 0.07308(17) 0.7982(2) 0.46944(7) 0.0373(6) Uani 1 1 d . . . . .
H43 H 0.021302 0.794752 0.459649 0.045 Uiso 1 1 calc R U . . .
C44 C 0.38473(16) 0.23097(17) 0.60753(8) 0.0341(6) Uani 1 1 d . . . . .
H44 H 0.373889 0.175886 0.595645 0.041 Uiso 1 1 calc R U . . .
C1A C 0.50663(16) 0.22105(19) 0.79961(7) 0.0339(6) Uani 1 1 d . . . . .
H1AA H 0.475156 0.270773 0.789887 0.051 Uiso 1 1 calc R U . . .
H1AB H 0.494696 0.208411 0.824524 0.051 Uiso 1 1 calc R U . . .
H1AC H 0.495822 0.168390 0.784444 0.051 Uiso 1 1 calc R U . . .
C45 C 0.71819(17) 0.24727(17) 0.82974(7) 0.0323(6) Uani 1 1 d . . . . .
C46 C 0.30182(15) 0.47061(17) 0.56605(7) 0.0287(5) Uani 1 1 d . . . . .
C47 C 0.74504(16) 0.28511(18) 0.79907(7) 0.0320(6) Uani 1 1 d . . . . .
H47 H 0.797958 0.298440 0.799071 0.038 Uiso 1 1 calc R U . . .
C48 C 0.97457(15) 0.2189(2) 0.65545(9) 0.0409(7) Uani 1 1 d . . . . .
H48A H 0.964892 0.155890 0.659765 0.061 Uiso 1 1 calc R U . . .
H48B H 1.005131 0.243911 0.676475 0.061 Uiso 1 1 calc R U . . .
H48C H 1.002487 0.225283 0.633738 0.061 Uiso 1 1 calc R U . . .
C49 C 0.21801(17) 0.1738(2) 0.45892(9) 0.0416(7) Uani 1 1 d . U . . .
C50 C 0.53081(16) 0.70004(17) 0.70150(8) 0.0329(6) Uani 1 1 d . . . . .
H50A H 0.475307 0.708186 0.695094 0.040 Uiso 1 1 calc R U . . .
H50B H 0.559224 0.743299 0.687609 0.040 Uiso 1 1 calc R U . . .
C51 C 0.1922(2) 0.8746(2) 0.47426(9) 0.0461(8) Uani 1 1 d . . . . .
H51 H 0.222507 0.923519 0.467959 0.055 Uiso 1 1 calc R U . . .
C52 C 0.06603(16) 0.7949(2) 0.59394(8) 0.0401(7) Uani 1 1 d . . . . .
H52A H 0.115779 0.809036 0.585211 0.060 Uiso 1 1 calc R U . . .
H52B H 0.025520 0.805411 0.574460 0.060 Uiso 1 1 calc R U . . .
H52C H 0.065318 0.732352 0.601291 0.060 Uiso 1 1 calc R U . . .
C53 C -0.11207(16) 0.97558(19) 0.66410(9) 0.0373(6) Uani 1 1 d . . . . .
H53A H -0.147121 0.955236 0.643700 0.056 Uiso 1 1 calc R U . . .
H53B H -0.111604 1.040647 0.664704 0.056 Uiso 1 1 calc R U . . .
H53C H -0.129151 0.952784 0.686900 0.056 Uiso 1 1 calc R U . . .
O7 O 0.21608(16) 0.4190(2) 0.44378(12) 0.0918(11) Uani 1 1 d . U . . .
C54 C 0.6157(2) 0.6465(2) 0.75090(8) 0.0486(8) Uani 1 1 d . . . . .
H54A H 0.663324 0.678887 0.758843 0.058 Uiso 1 1 calc R U . . .
H54B H 0.603207 0.605689 0.770540 0.058 Uiso 1 1 calc R U . . .
C55 C 0.16438(18) 0.9406(2) 0.71236(8) 0.0427(7) Uani 1 1 d . . . . .
H55A H 0.186865 0.883942 0.720787 0.064 Uiso 1 1 calc R U . . .
H55B H 0.144267 0.971745 0.732804 0.064 Uiso 1 1 calc R U . . .
H55C H 0.203672 0.977300 0.702360 0.064 Uiso 1 1 calc R U . . .
C56 C 0.05391(17) 0.6546(2) 0.50245(9) 0.0474(8) Uani 1 1 d . . . . .
H56A H 0.078669 0.598277 0.497143 0.071 Uiso 1 1 calc R U . . .
H56B H 0.003848 0.657978 0.488544 0.071 Uiso 1 1 calc R U . . .
H56C H 0.047183 0.657884 0.528475 0.071 Uiso 1 1 calc R U . . .
C57 C 0.0821(2) 0.9446(2) 0.43704(10) 0.0539(9) Uani 1 1 d . . . . .
H57A H 0.046949 0.919429 0.417670 0.081 Uiso 1 1 calc R U . . .
H57B H 0.122912 0.977175 0.426276 0.081 Uiso 1 1 calc R U . . .
H57C H 0.054048 0.985269 0.451800 0.081 Uiso 1 1 calc R U . . .
C58 C 0.31525(19) 0.31493(19) 0.55709(8) 0.0444(8) Uani 1 1 d . . . . .
H58 H 0.305161 0.262295 0.543331 0.053 Uiso 1 1 calc R U . . .
C59 C 0.77345(19) 0.2278(2) 0.86259(7) 0.0447(8) Uani 1 1 d . . . . .
H59A H 0.811143 0.183875 0.856093 0.067 Uiso 1 1 calc R U . . .
H59B H 0.745187 0.204352 0.882244 0.067 Uiso 1 1 calc R U . . .
H59C H 0.799758 0.282664 0.870668 0.067 Uiso 1 1 calc R U . . .
C60 C 0.70198(18) 0.2359(2) 0.60028(12) 0.0583(11) Uani 1 1 d . . . . .
H60A H 0.691523 0.270485 0.577935 0.087 Uiso 1 1 calc R U . . .
H60B H 0.656674 0.236177 0.614043 0.087 Uiso 1 1 calc R U . . .
H60C H 0.714466 0.174598 0.594082 0.087 Uiso 1 1 calc R U . . .
C61 C 0.2898(2) 0.3946(2) 0.54387(8) 0.0457(8) Uani 1 1 d . . . . .
H61 H 0.264331 0.399148 0.520184 0.055 Uiso 1 1 calc R U . . .
C62 C 0.5501(2) 0.7113(3) 0.74147(9) 0.0532(9) Uani 1 1 d . . . . .
H62A H 0.505550 0.696703 0.755084 0.064 Uiso 1 1 calc R U . . .
H62B H 0.566237 0.773076 0.747236 0.064 Uiso 1 1 calc R U . . .
C63 C 0.22535(19) 0.80843(19) 0.49699(8) 0.0415(7) Uani 1 1 d . . . . .
C64 C 0.0743(2) 0.4558(2) 0.42040(10) 0.0416(8) Uani 0.872(3) 1 d . U P A 2
C65 C 0.72728(17) 0.3412(3) 0.73484(9) 0.0471(8) Uani 1 1 d . . . . .
H65A H 0.709054 0.305243 0.713752 0.071 Uiso 1 1 calc R U . . .
H65B H 0.783315 0.340247 0.737720 0.071 Uiso 1 1 calc R U . . .
H65C H 0.709540 0.402565 0.731179 0.071 Uiso 1 1 calc R U . . .
C66 C 0.0977(2) 0.4262(3) 0.63975(13) 0.0672(12) Uani 1 1 d . . . . .
H66A H 0.051413 0.419323 0.622698 0.081 Uiso 1 1 calc R U . . .
H66B H 0.107153 0.369999 0.653343 0.081 Uiso 1 1 calc R U . . .
C67 C 0.2033(3) 0.1057(3) 0.61704(14) 0.0792(13) Uani 1 1 d . U . . .
H67A H 0.227699 0.164227 0.621954 0.095 Uiso 1 1 calc R U . . .
H67B H 0.189236 0.080433 0.640300 0.095 Uiso 1 1 calc R U . . .
C68 C 0.2236(3) 0.0334(4) 0.56456(12) 0.0916(17) Uani 1 1 d . U . . .
H68A H 0.235240 -0.027640 0.556808 0.110 Uiso 1 1 calc R U . . .
H68B H 0.246533 0.075729 0.548104 0.110 Uiso 1 1 calc R U . . .
C69 C 0.1728(2) 0.5221(3) 0.67708(11) 0.0551(9) Uani 1 1 d . . . . .
H69A H 0.177751 0.583729 0.686361 0.066 Uiso 1 1 calc R U . . .
H69B H 0.192872 0.480738 0.696435 0.066 Uiso 1 1 calc R U . . .
C70 C 0.0896(2) 0.5006(3) 0.66450(13) 0.0674(12) Uani 1 1 d . . . . .
H70A H 0.060553 0.483147 0.685176 0.081 Uiso 1 1 calc R U . . .
H70B H 0.063924 0.551689 0.651760 0.081 Uiso 1 1 calc R U . . .
C71 C 0.3075(2) 0.8150(3) 0.51141(13) 0.0689(12) Uani 1 1 d . . . . .
H71A H 0.334272 0.856237 0.496350 0.103 Uiso 1 1 calc R U . . .
H71B H 0.331426 0.756234 0.510841 0.103 Uiso 1 1 calc R U . . .
H71C H 0.310745 0.836808 0.536492 0.103 Uiso 1 1 calc R U . . .
C72 C 0.1396(3) 0.0466(4) 0.56267(13) 0.0787(13) Uani 1 1 d . U . . .
H72A H 0.119160 0.068169 0.538445 0.094 Uiso 1 1 calc R U . . .
H72B H 0.112720 -0.008580 0.568605 0.094 Uiso 1 1 calc R U . . .
C73 C 0.1661(2) 0.4516(3) 0.61980(12) 0.0603(10) Uani 1 1 d . . . . .
H73A H 0.195953 0.398331 0.614133 0.072 Uiso 1 1 calc R U . . .
H73B H 0.149774 0.482796 0.596846 0.072 Uiso 1 1 calc R U . . .
C74 C 0.2512(3) 0.6862(4) 0.75866(14) 0.0862(15) Uani 1 1 d . U . . .
H74A H 0.240410 0.714832 0.734641 0.103 Uiso 1 1 calc R U . . .
H74B H 0.250508 0.620935 0.755342 0.103 Uiso 1 1 calc R U . . .
C75 C 0.1953(3) 0.7131(4) 0.78332(16) 0.0876(15) Uani 1 1 d . U . . .
H75A H 0.186078 0.664548 0.800459 0.105 Uiso 1 1 calc R U . . .
H75B H 0.146192 0.728888 0.769617 0.105 Uiso 1 1 calc R U . . .
C76 C 0.2288(3) 0.7919(3) 0.80326(15) 0.0808(14) Uani 1 1 d . U . . .
H76A H 0.203304 0.847162 0.794165 0.097 Uiso 1 1 calc R U . . .
H76B H 0.223290 0.786542 0.829614 0.097 Uiso 1 1 calc R U . . .
C77 C 0.3253(3) 0.7155(5) 0.7760(2) 0.121(2) Uani 1 1 d . U . . .
H77A H 0.349159 0.668801 0.792052 0.145 Uiso 1 1 calc R U . . .
H77B H 0.360726 0.731764 0.757621 0.145 Uiso 1 1 calc R U . . .
O8 O 0.3050(3) 0.7922(4) 0.79663(19) 0.187(3) Uani 1 1 d . U . . .
C78 C 0.1340(4) 0.1152(6) 0.59092(18) 0.127(2) Uani 1 1 d . U . . .
H78A H 0.087045 0.106450 0.603519 0.152 Uiso 1 1 calc R U . . .
H78B H 0.132339 0.175171 0.579879 0.152 Uiso 1 1 calc R U . . .
S2 S 0.14193(5) 0.40062(7) 0.45397(5) 0.0418(3) Uani 0.872(3) 1 d . U P A 2
S3 S 0.44695(10) 0.96996(10) 0.68739(6) 0.0368(4) Uani 0.4915(17) 1 d . U P B 2
S4 S 0.60820(11) 1.00869(11) 0.67778(4) 0.0410(4) Uani 0.5085(17) 1 d . U P B 1
O9 O 0.3874(5) 1.0142(5) 0.6655(2) 0.0542(18) Uani 0.4915(17) 1 d . U P B 2
F6 F 0.6673(3) 1.1046(3) 0.73203(12) 0.0484(10) Uani 0.5085(17) 1 d . U P B 1
O10 O 0.6429(6) 0.9564(9) 0.6530(4) 0.0532(19) Uani 0.5085(17) 1 d . U P B 1
F7 F 0.7376(2) 0.9963(3) 0.71872(12) 0.0546(10) Uani 0.5085(17) 1 d . U P B 1
O11 O 0.5640(3) 1.0842(3) 0.66547(11) 0.0471(11) Uani 0.5085(17) 1 d . U P B 1
F8 F 0.4546(3) 0.9098(3) 0.75409(12) 0.0597(12) Uani 0.4915(17) 1 d . U P B 2
N17 N 0.5108(3) 1.0407(3) 0.69955(13) 0.0316(10) Uani 0.4915(17) 1 d . U P B 2
F9 F 0.7280(2) 1.1104(4) 0.68412(13) 0.0722(14) Uani 0.5085(17) 1 d . U P B 1
O12 O 0.4747(3) 0.8869(3) 0.67545(14) 0.0541(14) Uani 0.4915(17) 1 d . U P B 2
F10 F 0.3744(4) 1.0147(5) 0.74295(18) 0.097(2) Uani 0.4915(17) 1 d . U P B 2
F11 F 0.3499(3) 0.8851(5) 0.7227(2) 0.108(2) Uani 0.4915(17) 1 d . U P B 2
C79 C 0.6900(4) 1.0565(4) 0.70515(18) 0.0433(14) Uani 0.5085(17) 1 d . U P B 1
C80 C 0.4043(4) 0.9426(6) 0.7293(3) 0.057(2) Uani 0.4915(17) 1 d . U P B 2
S5 S 0.50473(8) 0.97714(8) 0.72957(4) 0.0309(3) Uani 0.5085(17) 1 d . U P B 1
S6 S 0.59532(8) 1.01472(10) 0.71365(4) 0.0382(4) Uani 0.4915(17) 1 d . U P B 2
F12 F 0.4175(2) 0.8596(3) 0.69493(13) 0.0628(13) Uani 0.5085(17) 1 d . U P B 1
O13 O 0.4957(2) 1.0701(3) 0.73435(11) 0.0400(9) Uani 0.5085(17) 1 d . U P B 1
O14 O 0.6076(3) 0.9258(3) 0.72591(14) 0.0453(11) Uani 0.4915(17) 1 d . U P B 2
F13 F 0.3573(3) 0.9628(4) 0.72053(17) 0.0684(13) Uani 0.5085(17) 1 d . U P B 1
O15 O 0.5045(3) 0.9208(3) 0.76052(12) 0.0492(12) Uani 0.5085(17) 1 d . U P B 1
O16 O 0.6255(4) 1.0860(4) 0.7355(2) 0.0636(18) Uani 0.4915(17) 1 d . U P B 2
C81 C 0.4166(4) 0.9453(5) 0.7035(2) 0.0429(14) Uani 0.5085(17) 1 d . U P B 1
F14 F 0.7204(3) 1.0150(5) 0.6817(2) 0.112(2) Uani 0.4915(17) 1 d . U P B 2
F15 F 0.6332(4) 1.1011(5) 0.6569(2) 0.116(3) Uani 0.4915(17) 1 d . U P B 2
C82 C 0.6477(7) 1.0219(9) 0.6714(4) 0.089(3) Uani 0.4915(17) 1 d . U P B 2
F16 F 0.6191(7) 0.9549(13) 0.6477(4) 0.110(5) Uani 0.4915(17) 1 d . U P B 2
F17 F 0.4086(4) 0.9889(5) 0.67130(18) 0.0627(16) Uani 0.5085(17) 1 d . U P B 1
N18 N 0.5701(3) 0.9460(3) 0.70596(14) 0.0372(11) Uani 0.5085(17) 1 d . U P B 1
F18 F 0.0783(2) 0.4253(2) 0.38759(7) 0.0895(12) Uani 0.872(3) 1 d . U P A 2
C83 C 0.4591(7) 0.9286(9) 0.4408(3) 0.054(3) Uani 0.4892(10) 1 d D U P . .
C84 C 0.5201(6) 1.0703(7) 0.5632(3) 0.032(2) Uani 0.4892(10) 1 d D U P . .
F19 F 0.3914(2) 0.9187(3) 0.45246(12) 0.0562(11) Uani 0.4892(10) 1 d D U P . .
F1A F 0.5511(4) 1.1500(5) 0.5644(2) 0.062(2) Uani 0.4892(10) 1 d D U P . .
F20 F 0.4558(4) 0.9895(3) 0.41469(14) 0.083(2) Uani 0.4892(10) 1 d D U P . .
F21 F 0.5731(2) 1.0079(3) 0.56409(12) 0.0423(9) Uani 0.4892(10) 1 d D U P . .
F22 F 0.4772(5) 0.8521(6) 0.4253(2) 0.064(2) Uani 0.4892(10) 1 d D U P . .
F23 F 0.4823(2) 1.0600(3) 0.59324(9) 0.0446(9) Uani 0.4892(10) 1 d D U P . .
N19 N 0.5027(3) 1.0481(3) 0.49098(11) 0.0295(9) Uani 0.4892(10) 1 d D U P . .
O17 O 0.5333(3) 0.8835(3) 0.50222(10) 0.0363(9) Uani 0.4892(10) 1 d D U P . .
O18 O 0.4121(2) 1.1420(2) 0.52011(12) 0.0388(9) Uani 0.4892(10) 1 d D U P . .
O19 O 0.4065(2) 0.9819(3) 0.53100(12) 0.0307(9) Uani 0.4892(10) 1 d D U P . .
O1A O 0.5983(3) 0.9732(4) 0.45841(15) 0.0504(13) Uani 0.4892(10) 1 d D U P . .
S7 S 0.5325(3) 0.9553(4) 0.47730(19) 0.0330(9) Uani 0.4892(10) 1 d D U P . .
S8 S 0.4499(3) 1.0578(4) 0.52314(18) 0.0269(7) Uani 0.4892(10) 1 d D U P . .
C85 C 0.5230(5) 0.3382(5) 0.5292(2) 0.0426(17) Uani 0.5108(10) 1 d D U P . .
C86 C 0.4733(5) 0.6302(5) 0.4697(2) 0.0470(18) Uani 0.5108(10) 1 d D U P . .
F24 F 0.5268(2) 0.3465(2) 0.56543(9) 0.0459(8) Uani 0.5108(10) 1 d D U P . .
F25 F 0.5067(2) 0.5859(3) 0.44341(9) 0.0501(9) Uani 0.5108(10) 1 d D U P . .
F26 F 0.4497(4) 0.3277(7) 0.5167(3) 0.053(2) Uani 0.5108(10) 1 d D U P . .
F27 F 0.5240(5) 0.6885(6) 0.4837(3) 0.0508(19) Uani 0.5108(10) 1 d D U P . .
F28 F 0.5621(3) 0.2660(2) 0.52203(13) 0.0641(11) Uani 0.5108(10) 1 d D U P . .
F29 F 0.4135(3) 0.6708(3) 0.45445(12) 0.0664(12) Uani 0.5108(10) 1 d D U P . .
N1A N 0.5216(3) 0.5145(3) 0.52267(12) 0.0353(10) Uani 0.5108(10) 1 d D U P . .
O20 O 0.6423(2) 0.4367(3) 0.52672(10) 0.0421(9) Uani 0.5108(10) 1 d D U P . .
O21 O 0.3929(2) 0.4947(3) 0.48502(11) 0.0406(9) Uani 0.5108(10) 1 d D U P . .
O22 O 0.4152(4) 0.6144(4) 0.53105(18) 0.0425(14) Uani 0.5108(10) 1 d D U P . .
O23 O 0.5597(3) 0.4164(4) 0.47054(14) 0.0379(12) Uani 0.5108(10) 1 d D U P . .
S9 S 0.56713(13) 0.43374(15) 0.50900(6) 0.0350(4) Uani 0.5108(10) 1 d D U P . .
S10 S 0.44484(13) 0.55483(14) 0.50481(6) 0.0352(5) Uani 0.5108(10) 1 d D U P . .
S11 S 0.1498(4) 0.3942(4) 0.43557(19) 0.0275(13) Uani 0.128(3) 1 d . U P A 1
O24 O 0.1500(15) 0.4188(13) 0.3963(6) 0.062(4) Uani 0.128(3) 1 d . U P A 1
F30 F 0.0739(14) 0.4637(13) 0.4843(5) 0.070(4) Uani 0.128(3) 1 d . U P A 1
C87 C 0.0820(16) 0.4693(18) 0.4501(8) 0.049(3) Uani 0.128(3) 1 d . U P A 1
F31 F 0.0857(19) 0.550(2) 0.4363(8) 0.079(5) Uani 0.128(3) 1 d . U P A 1

loop_
_atom_site_aniso_label
_atom_site_aniso_U_11
_atom_site_aniso_U_22
_atom_site_aniso_U_33
_atom_site_aniso_U_23
_atom_site_aniso_U_13
_atom_site_aniso_U_12
Fe1 0.01699(15) 0.01703(15) 0.01695(14) 0.00321(11) -0.00035(11) 0.00112(11)
Fe2 0.01689(15) 0.01999(16) 0.01933(15) 0.00551(12) -0.00125(11) 0.00161(12)
Cl1 0.0249(3) 0.0331(3) 0.0250(3) 0.0070(2) 0.0024(2) 0.0071(2)
S1 0.0269(3) 0.0361(3) 0.0322(3) 0.0021(3) 0.0002(2) -0.0015(3)
O1 0.0277(9) 0.0211(8) 0.0292(9) -0.0034(7) -0.0105(7) 0.0050(7)
F1 0.0403(10) 0.0588(12) 0.0590(12) 0.0205(10) 0.0027(9) 0.0122(9)
O2 0.0234(9) 0.0331(10) 0.0446(11) 0.0082(8) 0.0061(8) -0.0051(7)
F2 0.0630(13) 0.0528(12) 0.0587(12) -0.0036(10) 0.0235(10) 0.0027(10)
F3 0.0267(8) 0.0565(12) 0.0824(14) 0.0220(11) 0.0063(9) -0.0025(8)
N20 0.0178(9) 0.0209(9) 0.0193(9) 0.0008(7) 0.0000(7) 0.0025(7)
N2 0.0167(8) 0.0169(8) 0.0163(8) 0.0023(7) -0.0029(7) -0.0014(7)
O3 0.0283(10) 0.0387(11) 0.0527(12) 0.0066(9) 0.0008(9) -0.0049(8)
N3 0.0236(9) 0.0205(9) 0.0240(9) 0.0066(8) -0.0030(8) 0.0016(7)
N4 0.0198(9) 0.0216(9) 0.0185(9) 0.0052(7) -0.0009(7) 0.0006(7)
F4 0.0435(11) 0.0531(12) 0.0909(16) 0.0338(11) 0.0092(10) 0.0141(9)
N5 0.0160(8) 0.0189(9) 0.0179(8) 0.0028(7) -0.0022(7) 0.0012(7)
N6 0.0179(9) 0.0217(9) 0.0232(9) 0.0031(7) 0.0011(7) 0.0023(7)
N7 0.0179(8) 0.0167(8) 0.0202(9) 0.0025(7) -0.0014(7) 0.0015(7)
N8 0.0224(9) 0.0241(10) 0.0229(9) 0.0008(8) 0.0007(7) 0.0049(8)
N9 0.0180(9) 0.0190(9) 0.0213(9) 0.0025(7) -0.0023(7) -0.0003(7)
O4 0.0507(13) 0.0527(14) 0.0378(11) -0.0012(10) -0.0037(10) -0.0078(11)
N10 0.0230(9) 0.0204(9) 0.0235(9) 0.0024(8) -0.0042(7) 0.0027(7)
N11 0.0233(9) 0.0203(9) 0.0211(9) 0.0056(7) -0.0017(7) 0.0013(7)
N12 0.0224(9) 0.0266(10) 0.0230(9) 0.0052(8) 0.0026(8) 0.0053(8)
N13 0.0196(9) 0.0246(10) 0.0192(9) 0.0042(7) 0.0006(7) 0.0039(7)
N14 0.0302(11) 0.0263(10) 0.0209(9) 0.0025(8) -0.0059(8) 0.0069(8)
N15 0.0219(9) 0.0188(9) 0.0230(9) 0.0022(7) -0.0042(7) 0.0012(7)
N1 0.0363(11) 0.0260(10) 0.0217(10) 0.0012(8) -0.0094(8) 0.0083(9)
F5 0.0737(19) 0.0479(17) 0.093(3) 0.041(2) 0.026(2) 0.0097(13)
O5 0.0750(17) 0.0493(14) 0.0526(14) 0.0115(12) 0.0058(13) 0.0097(13)
C2 0.0172(10) 0.0257(11) 0.0163(9) 0.0012(8) 0.0001(8) -0.0020(8)
C3 0.0165(9) 0.0193(10) 0.0153(9) -0.0001(8) -0.0038(7) -0.0012(8)
C4 0.0187(10) 0.0177(10) 0.0168(9) 0.0006(8) -0.0013(8) -0.0012(8)
N16 0.0319(12) 0.0363(12) 0.0406(13) 0.0039(10) -0.0028(10) 0.0025(10)
C5 0.0188(10) 0.0206(11) 0.0229(10) 0.0036(8) 0.0006(8) 0.0030(8)
C6 0.0191(10) 0.0282(12) 0.0296(12) 0.0052(10) -0.0011(9) -0.0018(9)
C7 0.0177(10) 0.0195(10) 0.0209(10) 0.0051(8) -0.0032(8) -0.0010(8)
C8 0.0163(9) 0.0183(10) 0.0166(9) 0.0021(8) -0.0037(8) -0.0004(8)
C9 0.0217(11) 0.0218(11) 0.0239(11) 0.0022(9) 0.0010(9) -0.0004(9)
C10 0.0181(10) 0.0207(10) 0.0195(10) 0.0014(8) -0.0019(8) 0.0005(8)
C11 0.0206(10) 0.0237(11) 0.0244(11) 0.0009(9) -0.0008(9) 0.0020(9)
C12 0.0209(10) 0.0220(11) 0.0191(10) 0.0014(8) -0.0001(8) 0.0007(8)
C13 0.0298(12) 0.0209(11) 0.0220(11) 0.0056(9) -0.0049(9) 0.0043(9)
C14 0.0209(11) 0.0256(12) 0.0280(12) 0.0031(9) 0.0021(9) 0.0064(9)
C15 0.0247(11) 0.0213(11) 0.0264(11) 0.0045(9) -0.0034(9) 0.0017(9)
C16 0.0194(10) 0.0253(11) 0.0196(10) 0.0057(9) 0.0004(8) -0.0032(9)
C17 0.0369(13) 0.0205(11) 0.0231(11) 0.0019(9) 0.0014(10) 0.0076(10)
C18 0.0202(10) 0.0206(10) 0.0196(10) 0.0017(8) -0.0019(8) 0.0025(8)
O6 0.0556(17) 0.0314(13) 0.0590(17) -0.0038(12) -0.0230(14) -0.0006(12)
C19 0.0247(11) 0.0207(11) 0.0309(12) 0.0097(9) 0.0011(9) -0.0011(9)
C20 0.0197(11) 0.0264(12) 0.0405(14) 0.0043(11) 0.0036(10) 0.0042(9)
C21 0.0221(11) 0.0321(13) 0.0367(14) 0.0024(11) -0.0011(10) 0.0050(10)
C22 0.0262(12) 0.0234(12) 0.0412(14) 0.0073(10) 0.0095(10) 0.0063(9)
C23 0.0191(10) 0.0191(10) 0.0237(11) 0.0045(8) -0.0005(8) 0.0008(8)
C24 0.0343(13) 0.0292(13) 0.0323(13) 0.0009(10) 0.0094(11) 0.0087(11)
C25 0.0229(11) 0.0212(11) 0.0231(11) 0.0015(9) -0.0032(9) 0.0015(9)
C26 0.0251(11) 0.0190(11) 0.0294(12) 0.0047(9) -0.0009(9) 0.0029(9)
C27 0.0342(13) 0.0354(14) 0.0249(12) 0.0049(10) 0.0016(10) 0.0118(11)
C28 0.0428(15) 0.0263(12) 0.0228(11) 0.0014(10) -0.0095(10) 0.0127(11)
C29 0.0235(11) 0.0237(12) 0.0372(13) 0.0045(10) -0.0083(10) -0.0009(9)
C30 0.0286(12) 0.0232(11) 0.0250(11) -0.0004(9) -0.0105(9) 0.0030(9)
C31 0.0230(12) 0.0286(13) 0.0403(14) -0.0101(11) -0.0025(10) 0.0040(10)
C32 0.0304(12) 0.0270(12) 0.0293(12) 0.0001(10) 0.0038(10) 0.0057(10)
C33 0.0248(12) 0.0312(13) 0.0288(12) 0.0002(10) 0.0025(9) 0.0070(10)
C34 0.0205(10) 0.0200(11) 0.0243(11) 0.0045(9) -0.0020(9) 0.0014(8)
C35 0.0300(13) 0.0311(13) 0.0278(12) 0.0073(10) -0.0066(10) 0.0026(10)
C36 0.0271(13) 0.0247(13) 0.0537(17) -0.0077(12) 0.0015(12) 0.0067(10)
C37 0.0513(16) 0.0227(12) 0.0187(11) 0.0036(9) 0.0009(10) 0.0116(11)
C38 0.0348(13) 0.0196(11) 0.0333(13) 0.0021(10) -0.0090(10) 0.0044(10)
C39 0.0349(13) 0.0268(12) 0.0263(12) -0.0025(10) -0.0117(10) 0.0075(10)
C40 0.0584(19) 0.0309(14) 0.0320(14) 0.0042(11) -0.0099(13) 0.0122(13)
C41 0.0346(13) 0.0235(12) 0.0318(13) -0.0030(10) -0.0108(11) 0.0039(10)
C42 0.0313(13) 0.0248(12) 0.0415(15) -0.0069(11) -0.0020(11) -0.0015(10)
C43 0.0369(14) 0.0420(16) 0.0314(13) 0.0062(12) -0.0056(11) 0.0129(12)
C44 0.0387(14) 0.0207(12) 0.0401(14) -0.0054(11) -0.0122(12) 0.0037(10)
C1A 0.0420(15) 0.0307(13) 0.0298(13) 0.0059(11) 0.0076(11) -0.0005(11)
C45 0.0472(16) 0.0269(12) 0.0209(11) -0.0014(10) -0.0087(11) 0.0149(11)
C46 0.0324(13) 0.0243(12) 0.0272(12) -0.0004(10) -0.0111(10) 0.0041(10)
C47 0.0335(13) 0.0296(13) 0.0309(13) 0.0010(10) -0.0080(10) 0.0094(11)
C48 0.0241(13) 0.0364(15) 0.0617(19) 0.0048(14) 0.0018(12) 0.0086(11)
C49 0.0317(14) 0.0385(15) 0.0550(18) 0.0141(14) 0.0058(13) 0.0013(12)
C50 0.0328(13) 0.0202(12) 0.0439(15) -0.0046(11) -0.0072(11) 0.0035(10)
C51 0.063(2) 0.0275(14) 0.0443(17) 0.0055(12) -0.0164(15) -0.0023(13)
C52 0.0307(14) 0.0520(18) 0.0359(14) -0.0131(13) -0.0068(11) 0.0117(13)
C53 0.0298(13) 0.0311(14) 0.0524(17) 0.0037(12) 0.0115(12) 0.0090(11)
O7 0.0426(14) 0.0684(19) 0.169(3) 0.047(2) 0.0342(18) 0.0034(13)
C54 0.062(2) 0.0531(19) 0.0275(14) -0.0009(13) -0.0123(14) 0.0005(16)
C55 0.0412(16) 0.0516(18) 0.0341(15) -0.0136(13) -0.0041(12) 0.0107(14)
C56 0.0328(15) 0.056(2) 0.0539(19) 0.0232(16) 0.0085(13) 0.0127(14)
C57 0.073(2) 0.0330(16) 0.0515(19) 0.0120(14) -0.0190(17) 0.0112(16)
C58 0.0575(19) 0.0260(14) 0.0443(16) -0.0111(12) -0.0273(14) 0.0095(13)
C59 0.0580(19) 0.0495(18) 0.0238(13) -0.0019(12) -0.0131(12) 0.0243(15)
C60 0.0335(16) 0.0496(19) 0.088(3) -0.0400(19) -0.0165(16) 0.0088(14)
C61 0.063(2) 0.0314(15) 0.0370(15) -0.0067(12) -0.0300(14) 0.0103(14)
C62 0.064(2) 0.053(2) 0.0416(17) -0.0166(15) 0.0001(16) 0.0113(17)
C63 0.0532(18) 0.0272(14) 0.0398(15) 0.0003(12) -0.0201(13) 0.0013(12)
C64 0.0467(18) 0.0396(17) 0.0409(17) 0.0160(14) 0.0172(14) 0.0101(14)
C65 0.0290(14) 0.067(2) 0.0432(16) 0.0265(16) -0.0071(12) -0.0045(14)
C66 0.0407(19) 0.060(2) 0.100(3) 0.020(2) 0.000(2) -0.0157(17)
C67 0.102(4) 0.057(3) 0.082(3) 0.000(2) 0.028(3) 0.001(2)
C68 0.087(3) 0.139(5) 0.048(2) 0.014(3) 0.007(2) 0.051(3)
C69 0.051(2) 0.055(2) 0.061(2) 0.0144(17) 0.0167(17) -0.0025(16)
C70 0.0375(18) 0.073(3) 0.094(3) 0.020(2) 0.0191(19) -0.0005(17)
C71 0.066(2) 0.044(2) 0.088(3) 0.0113(19) -0.043(2) -0.0115(17)
C72 0.073(3) 0.100(4) 0.063(3) 0.029(3) 0.007(2) 0.008(3)
C73 0.047(2) 0.057(2) 0.076(3) -0.0021(19) -0.0013(18) -0.0149(17)
C74 0.107(4) 0.080(3) 0.072(3) -0.020(2) 0.010(3) 0.020(3)
C75 0.073(3) 0.092(4) 0.100(4) -0.035(3) 0.017(3) -0.015(3)
C76 0.076(3) 0.076(3) 0.095(3) -0.020(3) 0.032(3) -0.009(2)
C77 0.070(3) 0.129(5) 0.168(6) -0.084(5) 0.033(4) -0.019(3)
O8 0.114(3) 0.195(5) 0.265(6) -0.157(5) 0.098(4) -0.072(3)
C78 0.092(4) 0.186(7) 0.104(4) -0.022(5) 0.013(3) 0.067(4)
S2 0.0244(4) 0.0350(5) 0.0663(10) 0.0165(5) 0.0056(5) -0.0016(3)
S3 0.0405(9) 0.0244(7) 0.0420(9) 0.0009(6) -0.0170(8) 0.0023(6)
S4 0.0453(9) 0.0455(9) 0.0317(7) -0.0001(6) 0.0006(7) 0.0212(7)
O9 0.060(5) 0.039(4) 0.057(4) 0.016(3) -0.036(3) -0.002(3)
F6 0.037(2) 0.046(2) 0.061(2) -0.0074(18) -0.002(2) 0.0031(19)
O10 0.054(4) 0.071(4) 0.034(3) -0.009(3) 0.002(3) 0.025(3)
F7 0.039(2) 0.057(2) 0.067(3) 0.009(2) 0.0013(18) 0.0184(17)
O11 0.052(3) 0.054(3) 0.035(2) 0.0117(19) 0.0020(19) 0.024(2)
F8 0.052(3) 0.074(3) 0.054(3) 0.028(2) 0.007(2) 0.020(2)
N17 0.032(2) 0.023(2) 0.038(2) 0.0003(18) -0.0065(19) 0.0045(17)
F9 0.050(2) 0.092(4) 0.076(3) 0.043(3) 0.012(2) -0.001(2)
O12 0.075(4) 0.027(2) 0.054(3) -0.010(2) -0.029(3) 0.008(2)
F10 0.094(4) 0.113(5) 0.093(4) 0.049(4) 0.051(4) 0.068(4)
F11 0.051(3) 0.103(5) 0.168(6) 0.084(4) -0.009(3) -0.021(3)
C79 0.034(3) 0.049(3) 0.047(3) 0.012(3) 0.003(3) 0.011(3)
C80 0.033(4) 0.064(5) 0.078(5) 0.034(4) 0.016(4) 0.016(3)
S5 0.0374(7) 0.0235(6) 0.0301(6) -0.0038(5) -0.0073(5) -0.0017(5)
S6 0.0320(7) 0.0296(7) 0.0512(9) 0.0030(6) -0.0065(6) 0.0074(6)
F12 0.057(3) 0.035(2) 0.090(3) -0.021(2) -0.033(2) 0.0023(18)
O13 0.051(2) 0.0266(19) 0.043(2) -0.0100(16) 0.0109(19) -0.0056(17)
O14 0.040(2) 0.034(2) 0.060(3) 0.006(2) -0.006(2) 0.0135(18)
F13 0.037(2) 0.061(3) 0.107(4) -0.009(3) 0.003(3) 0.003(2)
O15 0.058(3) 0.049(3) 0.038(2) 0.0084(19) -0.010(2) -0.011(2)
O16 0.045(3) 0.037(3) 0.101(5) -0.006(3) -0.035(3) 0.002(2)
C81 0.031(3) 0.038(3) 0.058(4) 0.007(3) -0.003(3) 0.005(3)
F14 0.044(3) 0.129(6) 0.169(7) 0.056(5) 0.041(4) 0.030(3)
F15 0.080(4) 0.123(5) 0.153(6) 0.094(5) 0.053(4) 0.032(4)
C82 0.059(5) 0.100(7) 0.116(7) 0.044(6) 0.052(5) 0.036(5)
F16 0.119(10) 0.151(8) 0.062(6) -0.001(5) 0.021(6) 0.053(8)
F17 0.071(4) 0.060(4) 0.049(3) 0.008(3) -0.039(3) 0.004(3)
N18 0.043(3) 0.025(2) 0.042(3) -0.002(2) -0.006(2) 0.009(2)
F18 0.150(3) 0.083(2) 0.0395(13) 0.0204(13) 0.0307(16) 0.064(2)
C83 0.083(8) 0.044(6) 0.032(4) -0.008(4) -0.009(5) -0.016(5)
C84 0.043(4) 0.020(3) 0.031(4) -0.003(3) -0.009(3) 0.003(3)
F19 0.048(2) 0.059(3) 0.058(2) -0.021(2) -0.0127(19) -0.0090(19)
F1A 0.072(4) 0.040(3) 0.069(5) -0.001(3) -0.031(3) -0.027(3)
F20 0.143(6) 0.060(3) 0.039(2) 0.018(2) -0.037(3) -0.035(3)
F21 0.0369(19) 0.047(2) 0.040(2) -0.0047(19) -0.0143(16) 0.0108(16)
F22 0.100(6) 0.047(3) 0.046(3) -0.018(2) 0.005(3) -0.012(4)
F23 0.055(2) 0.044(2) 0.0325(18) -0.0012(15) -0.0039(16) 0.0095(18)
N19 0.040(2) 0.025(2) 0.024(2) 0.0052(17) 0.0009(18) -0.0073(18)
O17 0.053(2) 0.0248(19) 0.0311(19) 0.0055(16) 0.0026(18) 0.0068(17)
O18 0.042(2) 0.0221(18) 0.051(2) 0.0029(17) -0.0063(19) 0.0036(16)
O19 0.032(2) 0.025(2) 0.034(2) 0.0040(17) -0.0013(17) -0.0052(17)
O1A 0.053(3) 0.052(3) 0.048(3) 0.003(3) 0.019(2) -0.007(3)
S7 0.040(2) 0.0302(18) 0.0283(10) 0.0039(11) 0.0028(16) -0.0054(13)
S8 0.0293(17) 0.0222(14) 0.0278(10) 0.0027(9) -0.0050(12) -0.0049(11)
C85 0.055(3) 0.038(3) 0.034(3) -0.001(3) 0.002(3) -0.010(3)
C86 0.061(4) 0.044(4) 0.033(3) 0.001(3) -0.015(3) -0.009(3)
F24 0.058(2) 0.044(2) 0.0351(17) 0.0097(15) 0.0025(16) 0.0030(17)
F25 0.073(3) 0.049(2) 0.0273(16) 0.0014(15) -0.0005(16) -0.0191(19)
F26 0.060(4) 0.047(4) 0.051(3) -0.003(3) 0.002(4) -0.025(3)
F27 0.076(5) 0.037(3) 0.037(3) 0.006(2) -0.012(4) -0.024(4)
F28 0.085(3) 0.0291(18) 0.082(3) -0.0047(19) 0.030(2) -0.0024(19)
F29 0.082(3) 0.059(3) 0.054(2) 0.025(2) -0.019(2) 0.006(2)
N1A 0.051(3) 0.027(2) 0.026(2) -0.0007(17) -0.0084(18) -0.0103(19)
O20 0.047(2) 0.049(2) 0.0281(19) -0.0027(17) -0.0086(17) -0.0081(19)
O21 0.048(2) 0.036(2) 0.036(2) -0.0048(17) -0.0081(17) -0.0123(18)
O22 0.055(4) 0.033(3) 0.038(3) -0.006(2) -0.004(2) -0.003(2)
O23 0.053(3) 0.042(3) 0.019(2) -0.013(2) -0.001(2) -0.014(2)
S9 0.0441(10) 0.0328(9) 0.0267(10) -0.0033(8) -0.0044(8) -0.0074(7)
S10 0.0443(10) 0.0280(8) 0.0312(12) 0.0006(9) -0.0079(9) -0.0110(6)
S11 0.031(2) 0.037(2) 0.014(2) -0.013(2) -0.003(2) -0.0007(19)
O24 0.099(10) 0.038(8) 0.053(8) 0.003(7) 0.031(8) 0.006(8)
F30 0.086(9) 0.057(8) 0.069(8) 0.013(7) 0.017(8) -0.003(8)
C87 0.048(4) 0.045(4) 0.055(5) 0.010(4) 0.008(4) 0.001(4)
F31 0.087(10) 0.051(8) 0.103(11) 0.027(10) 0.033(10) -0.005(8)

loop_
_atom_type_symbol
_atom_type_description
_atom_type_scat_dispersion_real
_atom_type_scat_dispersion_imag
_atom_type_scat_source
C C 0.0034 0.0017 'International Tables Vol C Tables 4.2.6.8 and 6.1.1.4'
H H 0.0000 0.0000 'International Tables Vol C Tables 4.2.6.8 and 6.1.1.4'
Cl Cl 0.1549 0.1679 'International Tables Vol C Tables 4.2.6.8 and 6.1.1.4'
F F 0.0185 0.0109 'International Tables Vol C Tables 4.2.6.8 and 6.1.1.4'
Fe Fe 0.3511 0.8891 'International Tables Vol C Tables 4.2.6.8 and 6.1.1.4'
N N 0.0065 0.0035 'International Tables Vol C Tables 4.2.6.8 and 6.1.1.4'
O O 0.0115 0.0064 'International Tables Vol C Tables 4.2.6.8 and 6.1.1.4'
S S 0.1300 0.1309 'International Tables Vol C Tables 4.2.6.8 and 6.1.1.4'

loop_
_geom_angle_atom_site_label_1
_geom_angle_atom_site_label_2
_geom_angle_atom_site_label_3
_geom_angle
_geom_angle_site_symmetry_1
_geom_angle_site_symmetry_3
_geom_angle_publ_flag
O1 Fe1 Cl1 92.74(5) . . ?
O1 Fe1 N2 83.16(7) . . ?
O1 Fe1 N4 95.95(7) . . ?
O1 Fe1 N7 88.75(7) . . ?
O1 Fe1 N9 170.88(7) . . ?
N2 Fe1 Cl1 109.10(5) . . ?
N4 Fe1 Cl1 93.69(5) . . ?
N4 Fe1 N2 157.20(7) . . ?
N4 Fe1 N7 82.88(7) . . ?
N4 Fe1 N9 75.08(7) . . ?
N7 Fe1 Cl1 176.39(5) . . ?
N7 Fe1 N2 74.33(7) . . ?
N7 Fe1 N9 88.51(7) . . ?
N9 Fe1 Cl1 89.52(5) . . ?
N9 Fe1 N2 104.44(7) . . ?
O2 Fe2 Cl1 91.82(6) . . ?
O2 Fe2 N5 169.53(7) . . ?
O2 Fe2 N10 90.88(8) . . ?
O2 Fe2 N13 94.24(7) . . ?
O2 Fe2 N15 84.96(7) . . ?
N5 Fe2 Cl1 92.74(5) . . ?
N5 Fe2 N15 102.98(7) . . ?
N10 Fe2 Cl1 176.73(6) . . ?
N10 Fe2 N5 84.91(7) . . ?
N10 Fe2 N13 84.40(7) . . ?
N10 Fe2 N15 73.89(7) . . ?
N13 Fe2 Cl1 97.23(5) . . ?
N13 Fe2 N5 75.84(7) . . ?
N13 Fe2 N15 158.25(7) . . ?
N15 Fe2 Cl1 104.51(5) . . ?
Fe2 Cl1 Fe1 90.33(2) . . ?
O3 S1 O4 118.17(14) . . ?
O3 S1 N16 109.73(13) . . ?
O3 S1 C49 103.94(14) . . ?
O4 S1 N16 115.84(14) . . ?
O4 S1 C49 104.15(15) . . ?
N16 S1 C49 102.84(14) . . ?
C29 O1 Fe1 127.36(14) . . ?
C29 O1 C50 105.85(18) . . ?
C50 O1 Fe1 125.52(14) . . ?
C69 O2 Fe2 122.8(2) . . ?
C69 O2 C73 108.1(3) . . ?
C73 O2 Fe2 128.1(2) . . ?
N6 N20 C5 120.71(18) . . ?
C12 N20 N6 111.68(18) . . ?
C12 N20 C5 127.24(19) . . ?
C3 N2 Fe1 114.40(14) . . ?
C3 N2 C8 116.55(18) . . ?
C8 N2 Fe1 126.44(14) . . ?
N11 N3 C13 118.10(19) . . ?
N11 N3 C15 111.67(18) . . ?
C15 N3 C13 130.2(2) . . ?
N11 N4 Fe1 133.86(15) . . ?
N11 N4 C23 109.86(18) . . ?
C23 N4 Fe1 113.07(14) . . ?
C8 N5 Fe2 126.77(14) . . ?
C10 N5 Fe2 112.18(14) . . ?
C10 N5 C8 117.46(19) . . ?
N7 N6 N20 105.83(17) . . ?
N6 N7 Fe1 133.13(15) . . ?
N6 N7 C4 110.49(18) . . ?
C4 N7 Fe1 115.55(14) . . ?
N12 N8 C14 119.2(2) . . ?
C11 N8 N12 111.66(19) . . ?
C11 N8 C14 128.4(2) . . ?
C25 N9 Fe1 127.14(15) . . ?
C34 N9 Fe1 113.40(14) . . ?
C34 N9 C25 117.59(19) . . ?
N14 N10 Fe2 132.71(16) . . ?
N14 N10 C30 110.35(19) . . ?
C30 N10 Fe2 116.82(15) . . ?
N4 N11 N3 106.22(18) . . ?
N13 N12 N8 106.26(19) . . ?
N12 N13 Fe2 135.19(16) . . ?
N12 N13 C18 109.75(19) . . ?
C18 N13 Fe2 112.09(14) . . ?
N10 N14 N1 105.81(19) . . ?
C25 N15 Fe2 126.71(15) . . ?
C46 N15 Fe2 112.39(15) . . ?
C46 N15 C25 116.7(2) . . ?
N14 N1 C28 119.1(2) . . ?
C39 N1 N14 111.88(19) . . ?
C39 N1 C28 128.9(2) . . ?
C68 O5 C67 107.1(3) . . ?
C3 C2 H2 120.7 . . ?
C16 C2 H2 120.7 . . ?
C16 C2 C3 118.5(2) . . ?
N2 C3 C2 124.7(2) . . ?
N2 C3 C4 115.61(19) . . ?
C2 C3 C4 119.5(2) . . ?
N7 C4 C3 119.48(19) . . ?
N7 C4 C12 107.39(19) . . ?
C12 C4 C3 132.7(2) . . ?
S1 N16 S2 121.03(16) . . ?
S1 N16 S11 137.3(3) . . ?
C9 C5 N20 117.5(2) . . ?
C31 C5 N20 119.0(2) . . ?
C31 C5 C9 123.5(2) . . ?
C9 C6 H6 119.0 . . ?
C20 C6 H6 119.0 . . ?
C20 C6 C9 122.0(2) . . ?
C16 C7 C8 119.0(2) . . ?
C19 C7 C8 118.5(2) . . ?
C19 C7 C16 122.5(2) . . ?
N2 C8 C7 121.8(2) . . ?
N5 C8 N2 116.76(18) . . ?
N5 C8 C7 121.43(19) . . ?
C5 C9 C6 116.9(2) . . ?
C5 C9 C42 122.1(2) . . ?
C6 C9 C42 121.0(2) . . ?
N5 C10 C18 115.82(19) . . ?
N5 C10 C26 124.1(2) . . ?
C26 C10 C18 120.0(2) . . ?
N8 C11 H11 127.8 . . ?
N8 C11 C18 104.3(2) . . ?
C18 C11 H11 127.8 . . ?
N20 C12 C4 104.61(19) . . ?
N20 C12 H12 127.7 . . ?
C4 C12 H12 127.7 . . ?
C17 C13 N3 119.0(2) . . ?
C17 C13 C35 123.6(2) . . ?
C35 C13 N3 117.3(2) . . ?
C32 C14 N8 119.5(2) . . ?
C33 C14 N8 117.0(2) . . ?
C33 C14 C32 123.5(2) . . ?
N3 C15 H15 127.9 . . ?
N3 C15 C23 104.1(2) . . ?
C23 C15 H15 127.9 . . ?
C2 C16 C7 119.0(2) . . ?
C2 C16 H16 120.5 . . ?
C7 C16 H16 120.5 . . ?
C13 C17 C37 116.4(2) . . ?
C13 C17 C1A 122.3(2) . . ?
C37 C17 C1A 121.3(2) . . ?
N13 C18 C10 119.8(2) . . ?
N13 C18 C11 108.0(2) . . ?
C11 C18 C10 131.9(2) . . ?
C7 C19 H19 120.1 . . ?
C26 C19 C7 119.7(2) . . ?
C26 C19 H19 120.1 . . ?
C6 C20 C48 120.3(2) . . ?
C36 C20 C6 118.6(2) . . ?
C36 C20 C48 121.1(2) . . ?
C22 C21 H21 119.2 . . ?
C22 C21 C33 121.6(2) . . ?
C33 C21 H21 119.2 . . ?
C21 C22 C24 119.0(2) . . ?
C21 C22 C53 120.2(3) . . ?
C24 C22 C53 120.8(3) . . ?
N4 C23 C15 108.1(2) . . ?
N4 C23 C34 119.00(19) . . ?
C15 C23 C34 132.8(2) . . ?
C22 C24 H24 119.0 . . ?
C22 C24 C32 122.0(2) . . ?
C32 C24 H24 119.0 . . ?
N9 C25 N15 116.1(2) . . ?
N9 C25 C41 121.4(2) . . ?
N15 C25 C41 122.4(2) . . ?
C10 C26 H26 120.9 . . ?
C19 C26 C10 118.1(2) . . ?
C19 C26 H26 120.9 . . ?
C28 C27 C43 116.4(3) . . ?
C28 C27 C56 122.1(2) . . ?
C43 C27 C56 121.5(3) . . ?
C27 C28 N1 118.6(3) . . ?
C27 C28 C63 123.8(2) . . ?
C63 C28 N1 117.6(2) . . ?
O1 C29 H29A 110.7 . . ?
O1 C29 H29B 110.7 . . ?
O1 C29 C54 105.1(2) . . ?
H29A C29 H29B 108.8 . . ?
C54 C29 H29A 110.7 . . ?
C54 C29 H29B 110.7 . . ?
N10 C30 C39 107.8(2) . . ?
N10 C30 C46 118.5(2) . . ?
C39 C30 C46 133.7(2) . . ?
C5 C31 C36 116.8(2) . . ?
C5 C31 C60 121.8(2) . . ?
C36 C31 C60 121.4(2) . . ?
C14 C32 C24 116.7(2) . . ?
C14 C32 C55 121.7(2) . . ?
C24 C32 C55 121.6(2) . . ?
C14 C33 C21 117.2(2) . . ?
C14 C33 C52 122.0(2) . . ?
C21 C33 C52 120.8(2) . . ?
N9 C34 C23 114.9(2) . . ?
N9 C34 C38 124.0(2) . . ?
C38 C34 C23 121.1(2) . . ?
C13 C35 C65 122.1(2) . . ?
C47 C35 C13 117.1(2) . . ?
C47 C35 C65 120.8(2) . . ?
C20 C36 C31 122.3(2) . . ?
C20 C36 H36 118.9 . . ?
C31 C36 H36 118.9 . . ?
C17 C37 H37 118.9 . . ?
C45 C37 C17 122.1(2) . . ?
C45 C37 H37 118.9 . . ?
C34 C38 H38 120.9 . . ?
C44 C38 C34 118.3(2) . . ?
C44 C38 H38 120.9 . . ?
N1 C39 C30 104.2(2) . . ?
N1 C39 H39 127.9 . . ?
C30 C39 H39 127.9 . . ?
C43 C40 C57 120.9(3) . . ?
C51 C40 C43 118.8(3) . . ?
C51 C40 C57 120.3(3) . . ?
C44 C41 C25 118.9(2) . . ?
C44 C41 C58 123.1(2) . . ?
C58 C41 C25 118.0(2) . . ?
C9 C42 H42A 109.5 . . ?
C9 C42 H42B 109.5 . . ?
C9 C42 H42C 109.5 . . ?
H42A C42 H42B 109.5 . . ?
H42A C42 H42C 109.5 . . ?
H42B C42 H42C 109.5 . . ?
C27 C43 H43 118.9 . . ?
C40 C43 C27 122.3(3) . . ?
C40 C43 H43 118.9 . . ?
C38 C44 C41 119.5(2) . . ?
C38 C44 H44 120.3 . . ?
C41 C44 H44 120.3 . . ?
C17 C1A H1AA 109.5 . . ?
C17 C1A H1AB 109.5 . . ?
C17 C1A H1AC 109.5 . . ?
H1AA C1A H1AB 109.5 . . ?
H1AA C1A H1AC 109.5 . . ?
H1AB C1A H1AC 109.5 . . ?
C37 C45 C47 119.0(2) . . ?
C37 C45 C59 121.3(3) . . ?
C47 C45 C59 119.7(3) . . ?
N15 C46 C30 115.6(2) . . ?
N15 C46 C61 124.3(2) . . ?
C61 C46 C30 120.0(2) . . ?
C35 C47 H47 119.2 . . ?
C45 C47 C35 121.6(3) . . ?
C45 C47 H47 119.2 . . ?
C20 C48 H48A 109.5 . . ?
C20 C48 H48B 109.5 . . ?
C20 C48 H48C 109.5 . . ?
H48A C48 H48B 109.5 . . ?
H48A C48 H48C 109.5 . . ?
H48B C48 H48C 109.5 . . ?
F2 C49 S1 111.0(2) . . ?
F3 C49 S1 110.8(2) . . ?
F3 C49 F2 108.4(3) . . ?
F3 C49 F4 108.6(2) . . ?
F4 C49 S1 110.1(2) . . ?
F4 C49 F2 107.8(3) . . ?
O1 C50 H50A 110.8 . . ?
O1 C50 H50B 110.8 . . ?
O1 C50 C62 104.5(2) . . ?
H50A C50 H50B 108.9 . . ?
C62 C50 H50A 110.8 . . ?
C62 C50 H50B 110.8 . . ?
C40 C51 H51 119.1 . . ?
C40 C51 C63 121.7(3) . . ?
C63 C51 H51 119.1 . . ?
C33 C52 H52A 109.5 . . ?
C33 C52 H52B 109.5 . . ?
C33 C52 H52C 109.5 . . ?
H52A C52 H52B 109.5 . . ?
H52A C52 H52C 109.5 . . ?
H52B C52 H52C 109.5 . . ?
C22 C53 H53A 109.5 . . ?
C22 C53 H53B 109.5 . . ?
C22 C53 H53C 109.5 . . ?
H53A C53 H53B 109.5 . . ?
H53A C53 H53C 109.5 . . ?
H53B C53 H53C 109.5 . . ?
C29 C54 H54A 110.8 . . ?
C29 C54 H54B 110.8 . . ?
C29 C54 C62 105.0(2) . . ?
H54A C54 H54B 108.8 . . ?
C62 C54 H54A 110.8 . . ?
C62 C54 H54B 110.8 . . ?
C32 C55 H55A 109.5 . . ?
C32 C55 H55B 109.5 . . ?
C32 C55 H55C 109.5 . . ?
H55A C55 H55B 109.5 . . ?
H55A C55 H55C 109.5 . . ?
H55B C55 H55C 109.5 . . ?
C27 C56 H56A 109.5 . . ?
C27 C56 H56B 109.5 . . ?
C27 C56 H56C 109.5 . . ?
H56A C56 H56B 109.5 . . ?
H56A C56 H56C 109.5 . . ?
H56B C56 H56C 109.5 . . ?
C40 C57 H57A 109.5 . . ?
C40 C57 H57B 109.5 . . ?
C40 C57 H57C 109.5 . . ?
H57A C57 H57B 109.5 . . ?
H57A C57 H57C 109.5 . . ?
H57B C57 H57C 109.5 . . ?
C41 C58 H58 120.3 . . ?
C61 C58 C41 119.4(3) . . ?
C61 C58 H58 120.3 . . ?
C45 C59 H59A 109.5 . . ?
C45 C59 H59B 109.5 . . ?
C45 C59 H59C 109.5 . . ?
H59A C59 H59B 109.5 . . ?
H59A C59 H59C 109.5 . . ?
H59B C59 H59C 109.5 . . ?
C31 C60 H60A 109.5 . . ?
C31 C60 H60B 109.5 . . ?
C31 C60 H60C 109.5 . . ?
H60A C60 H60B 109.5 . . ?
H60A C60 H60C 109.5 . . ?
H60B C60 H60C 109.5 . . ?
C46 C61 H61 120.7 . . ?
C58 C61 C46 118.6(2) . . ?
C58 C61 H61 120.7 . . ?
C50 C62 C54 104.8(2) . . ?
C50 C62 H62A 110.8 . . ?
C50 C62 H62B 110.8 . . ?
C54 C62 H62A 110.8 . . ?
C54 C62 H62B 110.8 . . ?
H62A C62 H62B 108.9 . . ?
C28 C63 C51 117.0(3) . . ?
C28 C63 C71 122.6(3) . . ?
C51 C63 C71 120.4(3) . . ?
F1 C64 F5 108.4(3) . . ?
F1 C64 S2 111.6(2) . . ?
F1 C64 F18 109.4(4) . . ?
F5 C64 S2 107.9(3) . . ?
F18 C64 F5 106.8(3) . . ?
F18 C64 S2 112.5(3) . . ?
C35 C65 H65A 109.5 . . ?
C35 C65 H65B 109.5 . . ?
C35 C65 H65C 109.5 . . ?
H65A C65 H65B 109.5 . . ?
H65A C65 H65C 109.5 . . ?
H65B C65 H65C 109.5 . . ?
H66A C66 H66B 109.0 . . ?
C70 C66 H66A 111.0 . . ?
C70 C66 H66B 111.0 . . ?
C70 C66 C73 103.6(3) . . ?
C73 C66 H66A 111.0 . . ?
C73 C66 H66B 111.0 . . ?
O5 C67 H67A 110.4 . . ?
O5 C67 H67B 110.4 . . ?
O5 C67 C78 106.6(4) . . ?
H67A C67 H67B 108.6 . . ?
C78 C67 H67A 110.4 . . ?
C78 C67 H67B 110.4 . . ?
O5 C68 H68A 109.9 . . ?
O5 C68 H68B 109.9 . . ?
O5 C68 C72 108.9(4) . . ?
H68A C68 H68B 108.3 . . ?
C72 C68 H68A 109.9 . . ?
C72 C68 H68B 109.9 . . ?
O2 C69 H69A 110.9 . . ?
O2 C69 H69B 110.9 . . ?
O2 C69 C70 104.1(3) . . ?
H69A C69 H69B 108.9 . . ?
C70 C69 H69A 110.9 . . ?
C70 C69 H69B 110.9 . . ?
C66 C70 C69 102.2(3) . . ?
C66 C70 H70A 111.3 . . ?
C66 C70 H70B 111.3 . . ?
C69 C70 H70A 111.3 . . ?
C69 C70 H70B 111.3 . . ?
H70A C70 H70B 109.2 . . ?
C63 C71 H71A 109.5 . . ?
C63 C71 H71B 109.5 . . ?
C63 C71 H71C 109.5 . . ?
H71A C71 H71B 109.5 . . ?
H71A C71 H71C 109.5 . . ?
H71B C71 H71C 109.5 . . ?
C68 C72 H72A 111.6 . . ?
C68 C72 H72B 111.6 . . ?
H72A C72 H72B 109.4 . . ?
C78 C72 C68 100.8(5) . . ?
C78 C72 H72A 111.6 . . ?
C78 C72 H72B 111.6 . . ?
O2 C73 C66 105.0(3) . . ?
O2 C73 H73A 110.7 . . ?
O2 C73 H73B 110.7 . . ?
C66 C73 H73A 110.7 . . ?
C66 C73 H73B 110.7 . . ?
H73A C73 H73B 108.8 . . ?
H74A C74 H74B 108.8 . . ?
C75 C74 H74A 110.7 . . ?
C75 C74 H74B 110.7 . . ?
C75 C74 C77 105.3(4) . . ?
C77 C74 H74A 110.7 . . ?
C77 C74 H74B 110.7 . . ?
C74 C75 H75A 110.6 . . ?
C74 C75 H75B 110.6 . . ?
C74 C75 C76 105.9(4) . . ?
H75A C75 H75B 108.7 . . ?
C76 C75 H75A 110.6 . . ?
C76 C75 H75B 110.6 . . ?
C75 C76 H76A 110.7 . . ?
C75 C76 H76B 110.7 . . ?
H76A C76 H76B 108.8 . . ?
O8 C76 C75 105.2(4) . . ?
O8 C76 H76A 110.7 . . ?
O8 C76 H76B 110.7 . . ?
C74 C77 H77A 111.2 . . ?
C74 C77 H77B 111.2 . . ?
H77A C77 H77B 109.1 . . ?
O8 C77 C74 102.8(5) . . ?
O8 C77 H77A 111.2 . . ?
O8 C77 H77B 111.2 . . ?
C76 O8 C77 112.1(4) . . ?
C67 C78 H78A 110.4 . . ?
C67 C78 H78B 110.4 . . ?
C72 C78 C67 106.8(4) . . ?
C72 C78 H78A 110.4 . . ?
C72 C78 H78B 110.4 . . ?
H78A C78 H78B 108.6 . . ?
N16 S2 C64 97.79(17) . . ?
O6 S2 N16 117.17(17) . . ?
O6 S2 C64 104.88(18) . . ?
O7 S2 N16 114.4(2) . . ?
O7 S2 O6 113.5(2) . . ?
O7 S2 C64 106.7(2) . . ?
O9 S3 N17 108.2(4) . . ?
O9 S3 C80 104.6(5) . . ?
N17 S3 C80 104.1(4) . . ?
O12 S3 O9 119.1(4) . . ?
O12 S3 N17 115.2(3) . . ?
O12 S3 C80 103.9(4) . . ?
O10 S4 O11 119.9(6) . . ?
O10 S4 C79 102.7(5) . . ?
O10 S4 N18 109.1(7) . . ?
O11 S4 C79 104.0(3) . . ?
O11 S4 N18 115.6(3) . . ?
N18 S4 C79 103.0(3) . . ?
S6 N17 S3 123.3(3) . . ?
F6 C79 S4 111.0(4) . . ?
F6 C79 F9 107.6(6) . . ?
F7 C79 S4 112.7(5) . . ?
F7 C79 F6 108.5(5) . . ?
F7 C79 F9 108.0(5) . . ?
F9 C79 S4 108.9(5) . . ?
F8 C80 S3 112.1(5) . . ?
F8 C80 F10 107.9(8) . . ?
F10 C80 S3 110.1(5) . . ?
F11 C80 S3 110.0(7) . . ?
F11 C80 F8 108.6(6) . . ?
F11 C80 F10 108.0(8) . . ?
O13 S5 O15 118.6(3) . . ?
O13 S5 C81 103.1(3) . . ?
O13 S5 N18 117.2(3) . . ?
O15 S5 C81 102.0(4) . . ?
O15 S5 N18 108.8(3) . . ?
N18 S5 C81 104.9(3) . . ?
N17 S6 C82 103.0(4) . . ?
O14 S6 N17 116.7(3) . . ?
O14 S6 C82 104.3(4) . . ?
O16 S6 N17 107.2(3) . . ?
O16 S6 O14 119.4(3) . . ?
O16 S6 C82 104.1(6) . . ?
F12 C81 S5 110.9(4) . . ?
F12 C81 F17 105.2(7) . . ?
F13 C81 S5 112.0(6) . . ?
F13 C81 F12 109.9(7) . . ?
F13 C81 F17 107.6(6) . . ?
F17 C81 S5 110.9(6) . . ?
F14 C82 S6 106.9(9) . . ?
F14 C82 F15 109.9(11) . . ?
F14 C82 F16 114.5(11) . . ?
F15 C82 S6 107.4(8) . . ?
F15 C82 F16 110.3(13) . . ?
F16 C82 S6 107.6(11) . . ?
S5 N18 S4 123.6(3) . . ?
C84 C83 F19 175(4) 3_676 . ?
C84 C83 F1A 96(3) 3_676 3_676 ?
C84 C83 F20 72(3) 3_676 . ?
C84 C83 F21 111(3) 3_676 3_676 ?
C84 C83 F22 68(3) 3_676 . ?
C84 C83 F23 27(2) 3_676 3_676 ?
C84 C83 S7 70(3) 3_676 . ?
C84 C83 S8 63(3) 3_676 3_676 ?
F19 C83 F20 109.5(10) . . ?
F19 C83 F22 107.5(9) . . ?
F19 C83 F23 151.6(9) . 3_676 ?
F19 C83 S7 112.7(8) . . ?
F19 C83 S8 119.3(8) . 3_676 ?
F1A C83 F19 79.3(8) 3_676 . ?
F1A C83 F20 124.3(10) 3_676 . ?
F1A C83 F22 29.2(5) 3_676 . ?
F1A C83 F23 94.1(8) 3_676 3_676 ?
F1A C83 S7 114.7(9) 3_676 . ?
F1A C83 S8 107.8(9) 3_676 3_676 ?
F20 C83 F22 106.2(10) . . ?
F20 C83 F23 52.0(6) . 3_676 ?
F20 C83 S7 111.6(8) . . ?
F20 C83 S8 113.2(8) . 3_676 ?
F21 C83 F19 71.9(8) 3_676 . ?
F21 C83 F1A 138.2(11) 3_676 3_676 ?
F21 C83 F20 45.7(6) 3_676 . ?
F21 C83 F22 143.4(11) 3_676 . ?
F21 C83 F23 97.0(8) 3_676 3_676 ?
F21 C83 S7 104.3(8) 3_676 . ?
F21 C83 S8 112.6(8) 3_676 3_676 ?
F22 C83 F23 65.7(6) . 3_676 ?
F22 C83 S7 109.1(9) . . ?
F22 C83 S8 99.7(8) . 3_676 ?
F23 C83 S7 95.2(6) 3_676 . ?
F23 C83 S8 89.0(5) 3_676 3_676 ?
S7 C83 S8 9.8(3) . 3_676 ?
C83 C84 F19 4(3) 3_676 3_676 ?
C83 C84 F1A 66(3) 3_676 . ?
C83 C84 F20 90(3) 3_676 3_676 ?
C83 C84 F21 52(3) 3_676 . ?
C83 C84 F22 95(3) 3_676 3_676 ?
C83 C84 F23 146(3) 3_676 . ?
C83 C84 S7 97(3) 3_676 3_676 ?
C83 C84 S8 106(3) 3_676 . ?
F19 C84 S7 99.3(6) 3_676 3_676 ?
F19 C84 S8 107.5(6) 3_676 . ?
F1A C84 F19 62.5(6) . 3_676 ?
F1A C84 F21 111.0(9) . . ?
F1A C84 F23 108.0(8) . . ?
F1A C84 S7 114.8(7) . 3_676 ?
F1A C84 S8 111.4(7) . . ?
F20 C84 F19 91.4(7) 3_676 3_676 ?
F20 C84 F1A 120.9(9) 3_676 . ?
F20 C84 F21 44.0(5) 3_676 . ?
F20 C84 F23 63.1(6) 3_676 . ?
F20 C84 S7 121.5(8) 3_676 3_676 ?
F20 C84 S8 127.3(8) 3_676 . ?
F21 C84 F19 54.5(5) . 3_676 ?
F21 C84 F23 107.0(7) . . ?
F21 C84 S7 100.6(7) . 3_676 ?
F21 C84 S8 111.5(7) . . ?
F22 C84 F19 90.9(7) 3_676 3_676 ?
F22 C84 F1A 29.4(4) 3_676 . ?
F22 C84 F20 116.6(9) 3_676 3_676 ?
F22 C84 F21 130.8(9) 3_676 . ?
F22 C84 F23 80.5(7) 3_676 . ?
F22 C84 S7 120.5(8) 3_676 3_676 ?
F22 C84 S8 111.9(8) 3_676 . ?
F23 C84 F19 144.4(7) . 3_676 ?
F23 C84 S7 115.0(7) . 3_676 ?
F23 C84 S8 107.8(6) . . ?
S7 C84 S8 11.2(3) 3_676 . ?
C83 F19 C84 1.1(9) . 3_676 ?
C83 F19 F1A 47.7(7) . 3_676 ?
C83 F19 F21 47.9(6) . 3_676 ?
F1A F19 C84 46.6(4) 3_676 3_676 ?
F21 F19 C84 48.7(4) 3_676 3_676 ?
F21 F19 F1A 91.1(4) 3_676 3_676 ?
C83 F1A C84 17.9(8) 3_676 . ?
C83 F1A F19 53.0(7) 3_676 3_676 ?
C84 F1A F19 70.9(6) . 3_676 ?
F22 F1A C83 86.3(13) 3_676 3_676 ?
F22 F1A C84 69.0(13) 3_676 . ?
F22 F1A F19 136.9(16) 3_676 3_676 ?
C83 F20 F23 78.1(7) . 3_676 ?
C84 F20 C83 17.8(8) 3_676 . ?
C84 F20 F23 61.5(6) 3_676 3_676 ?
F21 F20 C83 55.5(6) 3_676 . ?
F21 F20 C84 71.0(6) 3_676 3_676 ?
F21 F20 F23 132.3(5) 3_676 3_676 ?
C83 F21 C84 16.7(9) 3_676 . ?
C83 F21 F19 60.2(7) 3_676 3_676 ?
C84 F21 F19 76.8(5) . 3_676 ?
F20 F21 C83 78.9(7) 3_676 3_676 ?
F20 F21 C84 65.0(6) 3_676 . ?
F20 F21 F19 126.3(5) 3_676 3_676 ?
C83 F22 F23 67.7(6) . 3_676 ?
C84 F22 C83 17.7(8) 3_676 . ?
C84 F22 F23 52.6(6) 3_676 3_676 ?
F1A F22 C83 64.5(13) 3_676 . ?
F1A F22 C84 81.6(13) 3_676 3_676 ?
F1A F22 F23 130.4(16) 3_676 3_676 ?
C84 F23 C83 7.8(7) . 3_676 ?
C84 F23 F20 55.4(5) . 3_676 ?
C84 F23 F22 46.9(5) . 3_676 ?
F20 F23 C83 49.9(5) 3_676 3_676 ?
F20 F23 F22 88.3(4) 3_676 3_676 ?
F22 F23 C83 46.6(5) 3_676 3_676 ?
N19 N19 S8 52.8(3) 3_676 3_676 ?
O17 N19 N19 128.0(5) 3_676 3_676 ?
O17 N19 S7 65.5(4) 3_676 3_676 ?
O17 N19 S7 167.9(5) 3_676 . ?
O17 N19 S8 55.2(3) 3_676 . ?
O17 N19 S8 174.5(4) 3_676 3_676 ?
S7 N19 N19 64.1(4) 3_676 3_676 ?
S7 N19 N19 50.9(4) . 3_676 ?
S7 N19 S7 115.0(4) 3_676 . ?
S7 N19 S8 116.4(5) 3_676 3_676 ?
S7 N19 S8 6.9(4) . 3_676 ?
S7 N19 S8 12.0(4) 3_676 . ?
S8 N19 N19 73.2(4) . 3_676 ?
S8 N19 S7 123.5(5) . . ?
S8 N19 S8 126.0(3) . 3_676 ?
N19 O17 O18 138.2(4) 3_676 3_676 ?
N19 O17 S7 61.6(3) 3_676 . ?
N19 O17 S8 75.0(3) 3_676 3_676 ?
O18 O17 S7 78.0(3) 3_676 . ?
S8 O17 O18 63.7(3) 3_676 3_676 ?
S8 O17 S7 15.0(3) 3_676 . ?
O17 O18 S7 52.2(3) 3_676 3_676 ?
O17 O18 S8 57.0(3) 3_676 . ?
S8 O18 S7 6.2(4) . 3_676 ?
O1A O19 S7 70.5(5) 3_676 3_676 ?
O1A O19 S8 59.6(5) 3_676 . ?
S8 O19 S7 14.4(3) . 3_676 ?
O19 O1A S7 78.1(6) 3_676 . ?
O19 O1A S8 86.6(6) 3_676 3_676 ?
S8 O1A S7 13.4(4) 3_676 . ?
C83 S7 S7 106.3(5) . 3_676 ?
C84 S7 C83 12.8(6) 3_676 . ?
C84 S7 O18 96.5(5) 3_676 3_676 ?
C84 S7 S7 117.4(5) 3_676 3_676 ?
N19 S7 C83 106.4(5) 3_676 . ?
N19 S7 C83 101.4(5) . . ?
N19 S7 C84 119.0(5) 3_676 3_676 ?
N19 S7 C84 107.8(4) . 3_676 ?
N19 S7 N19 65.0(4) 3_676 . ?
N19 S7 O17 52.9(3) 3_676 . ?
N19 S7 O18 102.1(4) 3_676 3_676 ?
N19 S7 O18 155.7(5) . 3_676 ?
N19 S7 O19 126.0(6) 3_676 3_676 ?
N19 S7 O1A 150.2(6) 3_676 . ?
N19 S7 S7 35.2(3) 3_676 3_676 ?
N19 S7 S7 29.79(19) . 3_676 ?
O17 S7 C83 106.1(6) . . ?
O17 S7 C84 111.4(6) . 3_676 ?
O17 S7 N19 116.7(5) . . ?
O17 S7 O18 49.8(3) . 3_676 ?
O17 S7 O19 130.8(5) . 3_676 ?
O17 S7 O1A 119.9(4) . . ?
O17 S7 S7 87.4(4) . 3_676 ?
O18 S7 C83 102.1(5) 3_676 . ?
O18 S7 S7 134.0(5) 3_676 3_676 ?
O19 S7 C83 117.7(6) 3_676 . ?
O19 S7 C84 107.7(6) 3_676 3_676 ?
O19 S7 N19 76.6(4) 3_676 . ?
O19 S7 O18 97.9(3) 3_676 3_676 ?
O19 S7 S7 100.0(5) 3_676 3_676 ?
O1A S7 C83 103.3(6) . . ?
O1A S7 C84 90.7(6) . 3_676 ?
O1A S7 N19 106.9(5) . . ?
O1A S7 O18 73.5(3) . 3_676 ?
O1A S7 O19 31.4(3) . 3_676 ?
O1A S7 S7 131.4(6) . 3_676 ?
S8 S7 C83 113(2) 3_676 . ?
S8 S7 C84 103(2) 3_676 3_676 ?
S8 S7 N19 117(2) 3_676 3_676 ?
S8 S7 N19 142(2) 3_676 . ?
S8 S7 O17 70(2) 3_676 . ?
S8 S7 O18 24.9(18) 3_676 3_676 ?
S8 S7 O19 72.9(19) 3_676 3_676 ?
S8 S7 O1A 50.2(19) 3_676 . ?
S8 S7 S7 139(2) 3_676 3_676 ?
C84 S8 C83 11.3(5) . 3_676 ?
C84 S8 N19 91.6(4) . 3_676 ?
N19 S8 C83 85.7(4) 3_676 3_676 ?
N19 S8 C83 91.3(4) . 3_676 ?
N19 S8 C84 102.6(4) . . ?
N19 S8 N19 54.0(3) . 3_676 ?
O17 S8 C83 100.7(5) 3_676 3_676 ?
O17 S8 C84 108.7(5) 3_676 . ?
O17 S8 N19 49.8(3) 3_676 . ?
O17 S8 N19 103.6(4) 3_676 3_676 ?
O17 S8 O18 59.3(3) 3_676 . ?
O17 S8 O19 146.1(6) 3_676 . ?
O18 S8 C83 107.4(5) . 3_676 ?
O18 S8 C84 104.1(5) . . ?
O18 S8 N19 108.8(5) . . ?
O18 S8 N19 159.6(5) . 3_676 ?
O19 S8 C83 111.0(5) . 3_676 ?
O19 S8 C84 104.5(5) . . ?
O19 S8 N19 68.5(3) . 3_676 ?
O19 S8 N19 116.2(4) . . ?
O19 S8 O18 118.5(4) . . ?
O1A S8 C83 102.7(6) 3_676 3_676 ?
O1A S8 C84 92.2(6) 3_676 . ?
O1A S8 N19 149.8(6) 3_676 . ?
O1A S8 N19 100.0(5) 3_676 3_676 ?
O1A S8 O17 147.8(5) 3_676 3_676 ?
O1A S8 O18 92.5(4) 3_676 . ?
O1A S8 O19 33.8(3) 3_676 . ?
S7 S8 C83 57(2) 3_676 3_676 ?
S7 S8 C84 66(2) 3_676 . ?
S7 S8 N19 51(2) 3_676 . ?
S7 S8 N19 31.4(19) 3_676 3_676 ?
S7 S8 O17 95(2) 3_676 3_676 ?
S7 S8 O18 149(2) 3_676 . ?
S7 S8 O19 93(2) 3_676 . ?
S7 S8 O1A 116(2) 3_676 3_676 ?
C86 C85 F24 80.1(18) 3_666 . ?
C86 C85 F25 46.1(17) 3_666 3_666 ?
C86 C85 F26 105(2) 3_666 . ?
C86 C85 F27 122(2) 3_666 3_666 ?
C86 C85 F28 140(2) 3_666 . ?
C86 C85 F29 88(2) 3_666 3_666 ?
C86 C85 S9 36.5(17) 3_666 . ?
C86 C85 S10 43.0(17) 3_666 3_666 ?
F24 C85 F25 46.3(3) . 3_666 ?
F24 C85 S9 110.4(5) . . ?
F24 C85 S10 121.4(5) . 3_666 ?
F25 C85 S9 82.6(4) 3_666 . ?
F25 C85 S10 87.2(4) 3_666 3_666 ?
F26 C85 F24 108.5(8) . . ?
F26 C85 F25 87.0(7) . 3_666 ?
F26 C85 S9 112.4(8) . . ?
F26 C85 S10 100.3(7) . 3_666 ?
F27 C85 F24 118.6(10) 3_666 . ?
F27 C85 F25 106.2(8) 3_666 3_666 ?
F27 C85 F26 19.8(9) 3_666 . ?
F27 C85 F28 89.8(8) 3_666 . ?
F27 C85 F29 150.0(10) 3_666 3_666 ?
F27 C85 S9 119.0(9) 3_666 . ?
F27 C85 S10 105.8(8) 3_666 3_666 ?
F28 C85 F24 107.1(7) . . ?
F28 C85 F25 153.1(7) . 3_666 ?
F28 C85 F26 109.5(7) . . ?
F28 C85 S9 108.7(6) . . ?
F28 C85 S10 109.4(5) . 3_666 ?
F29 C85 F24 63.5(5) 3_666 . ?
F29 C85 F25 95.5(6) 3_666 3_666 ?
F29 C85 F26 163.9(9) 3_666 . ?
F29 C85 F28 62.9(5) 3_666 . ?
F29 C85 S9 83.7(5) 3_666 . ?
F29 C85 S10 95.6(5) 3_666 3_666 ?
S9 C85 S10 13.31(10) . 3_666 ?
C85 C86 F24 79.2(18) 3_666 3_666 ?
C85 C86 F25 119(2) 3_666 . ?
C85 C86 F26 57.2(19) 3_666 3_666 ?
C85 C86 F27 39.7(17) 3_666 . ?
C85 C86 F28 29.9(18) 3_666 3_666 ?
C85 C86 F29 70.6(19) 3_666 . ?
C85 C86 S9 132(2) 3_666 3_666 ?
C85 C86 S10 127(2) 3_666 . ?
F24 C86 F25 53.1(4) 3_666 . ?
F24 C86 F26 97.8(7) 3_666 3_666 ?
F24 C86 F28 87.9(5) 3_666 3_666 ?
F24 C86 S9 136.9(7) 3_666 3_666 ?
F24 C86 S10 150.5(6) 3_666 . ?
F25 C86 F26 90.9(7) . 3_666 ?
F25 C86 F28 139.5(6) . 3_666 ?
F25 C86 S9 108.8(6) . 3_666 ?
F25 C86 S10 111.5(5) . . ?
F26 C86 F28 83.6(6) 3_666 3_666 ?
F26 C86 S10 108.1(6) 3_666 . ?
F27 C86 F24 98.5(7) . 3_666 ?
F27 C86 F25 106.8(8) . . ?
F27 C86 F26 19.2(6) . 3_666 ?
F27 C86 F28 64.4(6) . 3_666 ?
F27 C86 S9 124.7(8) . 3_666 ?
F27 C86 S10 110.7(7) . . ?
F28 C86 S10 108.3(5) 3_666 . ?
F29 C86 F24 61.6(4) . 3_666 ?
F29 C86 F25 107.6(7) . . ?
F29 C86 F26 126.9(7) . 3_666 ?
F29 C86 F27 110.3(8) . . ?
F29 C86 F28 50.1(4) . 3_666 ?
F29 C86 S9 97.6(6) . 3_666 ?
F29 C86 S10 109.9(6) . . ?
S9 C86 F26 123.3(7) 3_666 3_666 ?
S9 C86 F28 107.6(6) 3_666 3_666 ?
S9 C86 S10 15.16(14) 3_666 . ?
C85 F24 C86 20.7(4) . 3_666 ?
C85 F24 F29 54.2(5) . 3_666 ?
C86 F24 F29 57.6(5) 3_666 3_666 ?
F25 F24 C85 80.1(4) 3_666 . ?
F25 F24 C86 63.8(4) 3_666 3_666 ?
F25 F24 F29 113.4(4) 3_666 3_666 ?
C86 F25 C85 14.9(5) . 3_666 ?
F24 F25 C85 53.6(4) 3_666 3_666 ?
F24 F25 C86 63.1(4) 3_666 . ?
C85 F26 C86 17.6(5) . 3_666 ?
F27 F26 C85 40.5(19) 3_666 . ?
F27 F26 C86 57(2) 3_666 3_666 ?
C85 F27 C86 17.9(6) 3_666 . ?
C85 F27 F28 53.0(6) 3_666 3_666 ?
C86 F27 F28 69.4(5) . 3_666 ?
F26 F27 C85 120(3) 3_666 3_666 ?
F26 F27 C86 104(3) 3_666 . ?
F26 F27 F28 171(3) 3_666 3_666 ?
C85 F28 C86 10.5(6) . 3_666 ?
C85 F28 F27 37.2(6) . 3_666 ?
C85 F28 F29 55.1(5) . 3_666 ?
F27 F28 C86 46.1(4) 3_666 3_666 ?
F29 F28 C86 48.5(3) 3_666 3_666 ?
F29 F28 F27 91.6(5) 3_666 3_666 ?
C85 F29 C86 21.7(4) 3_666 . ?
C85 F29 F24 62.3(5) 3_666 3_666 ?
C85 F29 F28 62.0(5) 3_666 3_666 ?
C85 F29 S9 60.4(4) 3_666 3_666 ?
C86 F29 F24 60.8(5) . 3_666 ?
C86 F29 F28 81.4(5) . 3_666 ?
C86 F29 S9 44.2(4) . 3_666 ?
F24 F29 S9 96.6(3) 3_666 3_666 ?
F28 F29 F24 105.7(4) 3_666 3_666 ?
F28 F29 S9 95.2(3) 3_666 3_666 ?
N1A N1A S9 47.6(2) 3_666 3_666 ?
O21 N1A N1A 98.1(4) 3_666 3_666 ?
O21 N1A O23 149.7(4) 3_666 3_666 ?
O21 N1A S9 129.4(3) 3_666 3_666 ?
O21 N1A S9 49.0(2) 3_666 . ?
O21 N1A S10 139.7(4) 3_666 . ?
O21 N1A S10 54.1(2) 3_666 3_666 ?
O23 N1A N1A 89.8(4) 3_666 3_666 ?
O23 N1A S9 43.8(2) 3_666 3_666 ?
S9 N1A N1A 72.6(3) . 3_666 ?
S9 N1A O23 158.2(3) . 3_666 ?
S9 N1A S9 120.2(2) . 3_666 ?
S9 N1A S10 20.38(9) . 3_666 ?
S9 N1A S10 127.6(3) . . ?
S10 N1A N1A 53.9(2) 3_666 3_666 ?
S10 N1A N1A 55.6(3) . 3_666 ?
S10 N1A O23 34.3(2) . 3_666 ?
S10 N1A O23 143.5(3) 3_666 3_666 ?
S10 N1A S9 101.0(2) 3_666 3_666 ?
S10 N1A S9 10.77(12) . 3_666 ?
S10 N1A S10 109.6(3) . 3_666 ?
O21 O20 S9 57.3(3) 3_666 . ?
O21 O20 S10 51.1(2) 3_666 3_666 ?
S9 O20 S10 13.09(13) . 3_666 ?
O20 O21 N1A 117.4(4) 3_666 3_666 ?
O20 O21 S9 67.6(3) 3_666 3_666 ?
O20 O21 S10 85.9(3) 3_666 . ?
S9 O21 N1A 65.7(3) 3_666 3_666 ?
S9 O21 S10 22.94(10) 3_666 . ?
S10 O21 N1A 64.5(2) . 3_666 ?
O23 O22 S9 55.8(8) 3_666 3_666 ?
O23 O22 S10 37.7(7) 3_666 . ?
S10 O22 S9 18.44(12) . 3_666 ?
O22 O23 N1A 169.4(12) 3_666 3_666 ?
O22 O23 S9 102.4(10) 3_666 . ?
O22 O23 S10 119.5(11) 3_666 3_666 ?
S9 O23 N1A 76.3(3) . 3_666 ?
S10 O23 N1A 60.4(4) 3_666 3_666 ?
S10 O23 S9 17.6(2) 3_666 . ?
C85 S9 F29 35.9(3) . 3_666 ?
C85 S9 N1A 102.0(3) . 3_666 ?
C86 S9 C85 11.3(5) 3_666 . ?
C86 S9 F29 38.3(4) 3_666 3_666 ?
C86 S9 N1A 93.0(4) 3_666 . ?
C86 S9 N1A 100.3(4) 3_666 3_666 ?
C86 S9 O22 108.7(4) 3_666 3_666 ?
N1A S9 C85 103.6(3) . . ?
N1A S9 F29 116.0(2) . 3_666 ?
N1A S9 F29 137.9(2) 3_666 3_666 ?
N1A S9 N1A 59.8(2) . 3_666 ?
N1A S9 O22 138.6(3) . 3_666 ?
O20 S9 C85 104.2(4) . . ?
O20 S9 C86 104.3(4) . 3_666 ?
O20 S9 F29 68.4(2) . 3_666 ?
O20 S9 N1A 153.1(3) . 3_666 ?
O20 S9 N1A 107.9(3) . . ?
O20 S9 O22 100.5(3) . 3_666 ?
O20 S9 O23 117.5(3) . . ?
O21 S9 C85 146.1(4) 3_666 . ?
O21 S9 C86 137.4(4) 3_666 3_666 ?
O21 S9 F29 117.6(3) 3_666 3_666 ?
O21 S9 N1A 65.3(3) 3_666 . ?
O21 S9 N1A 99.0(3) 3_666 3_666 ?
O21 S9 O20 55.1(3) 3_666 . ?
O21 S9 O22 111.5(3) 3_666 3_666 ?
O21 S9 O23 108.8(3) 3_666 . ?
O22 S9 C85 97.8(4) 3_666 . ?
O22 S9 F29 102.1(3) 3_666 3_666 ?
O22 S9 N1A 81.4(3) 3_666 3_666 ?
O23 S9 C85 104.7(4) . . ?
O23 S9 C86 113.8(4) . 3_666 ?
O23 S9 F29 119.9(3) . 3_666 ?
O23 S9 N1A 117.0(3) . . ?
O23 S9 N1A 59.9(3) . 3_666 ?
O23 S9 O22 21.8(3) . 3_666 ?
S10 S9 C85 118.3(5) 3_666 . ?
S10 S9 C86 121.9(6) 3_666 3_666 ?
S10 S9 F29 148.0(5) 3_666 3_666 ?
S10 S9 N1A 83.9(4) 3_666 . ?
S10 S9 N1A 31.5(4) 3_666 3_666 ?
S10 S9 O20 131.9(5) 3_666 . ?
S10 S9 O21 93.1(4) 3_666 3_666 ?
S10 S9 O22 54.7(4) 3_666 3_666 ?
S10 S9 O23 33.3(4) 3_666 . ?
C86 S10 C85 10.4(4) . 3_666 ?
C86 S10 O20 76.8(3) . 3_666 ?
N1A S10 C85 89.4(3) 3_666 3_666 ?
N1A S10 C85 106.1(3) . 3_666 ?
N1A S10 C86 79.4(3) 3_666 . ?
N1A S10 C86 105.2(4) . . ?
N1A S10 N1A 70.4(3) . 3_666 ?
N1A S10 O20 157.9(3) . 3_666 ?
N1A S10 O20 88.6(2) 3_666 3_666 ?
O20 S10 C85 79.8(3) 3_666 3_666 ?
O21 S10 C85 111.2(3) . 3_666 ?
O21 S10 C86 103.3(3) . . ?
O21 S10 N1A 116.9(3) . . ?
O21 S10 N1A 61.3(3) . 3_666 ?
O21 S10 O20 43.0(2) . 3_666 ?
O21 S10 O22 118.7(4) . . ?
O22 S10 C85 93.1(4) . 3_666 ?
O22 S10 C86 103.1(4) . . ?
O22 S10 N1A 107.6(3) . . ?
O22 S10 N1A 177.2(3) . 3_666 ?
O22 S10 O20 93.1(3) . 3_666 ?
O23 S10 C85 104.4(4) 3_666 3_666 ?
O23 S10 C86 114.7(5) 3_666 . ?
O23 S10 N1A 154.8(4) 3_666 3_666 ?
O23 S10 N1A 85.3(4) 3_666 . ?
O23 S10 O20 114.3(4) 3_666 3_666 ?
O23 S10 O21 128.9(4) 3_666 . ?
O23 S10 O22 22.8(4) 3_666 . ?
S9 S10 C85 48.4(4) 3_666 3_666 ?
S9 S10 C86 43.0(5) 3_666 . ?
S9 S10 N1A 137.8(5) 3_666 . ?
S9 S10 N1A 75.7(4) 3_666 3_666 ?
S9 S10 O20 35.0(4) 3_666 3_666 ?
S9 S10 O21 63.9(4) 3_666 . ?
S9 S10 O22 106.8(5) 3_666 . ?
S9 S10 O23 129.1(6) 3_666 3_666 ?
N16 S11 C87 101.2(10) . . ?
O7 S11 N16 125.8(5) . . ?
O7 S11 O24 94.7(11) . . ?
O7 S11 C87 112.2(10) . . ?
O24 S11 N16 119.7(9) . . ?
O24 S11 C87 101.2(13) . . ?
F1 C87 S11 108.4(17) . . ?
F30 C87 F1 108(2) . . ?
F30 C87 S11 113(2) . . ?
F30 C87 F31 117(3) . . ?
F31 C87 F1 93(2) . . ?
F31 C87 S11 115(2) . . ?

loop_
_geom_bond_atom_site_label_1
_geom_bond_atom_site_label_2
_geom_bond_distance
_geom_bond_site_symmetry_2
_geom_bond_publ_flag
Fe1 Cl1 2.3938(7) . ?
Fe1 O1 2.1387(17) . ?
Fe1 N2 2.2935(18) . ?
Fe1 N4 2.1661(18) . ?
Fe1 N7 2.1779(19) . ?
Fe1 N9 2.2403(19) . ?
Fe2 Cl1 2.3726(6) . ?
Fe2 O2 2.1456(18) . ?
Fe2 N5 2.2489(19) . ?
Fe2 N10 2.1573(19) . ?
Fe2 N13 2.180(2) . ?
Fe2 N15 2.333(2) . ?
S1 O3 1.420(2) . ?
S1 O4 1.428(2) . ?
S1 N16 1.579(2) . ?
S1 C49 1.823(3) . ?
O1 C29 1.439(3) . ?
O1 C50 1.445(3) . ?
F1 C64 1.301(4) . ?
F1 C87 1.54(3) . ?
O2 C69 1.429(4) . ?
O2 C73 1.488(4) . ?
F2 C49 1.336(4) . ?
F3 C49 1.328(4) . ?
N20 N6 1.349(3) . ?
N20 C5 1.448(3) . ?
N20 C12 1.347(3) . ?
N2 C3 1.337(3) . ?
N2 C8 1.369(3) . ?
N3 N11 1.346(3) . ?
N3 C13 1.448(3) . ?
N3 C15 1.352(3) . ?
N4 N11 1.309(3) . ?
N4 C23 1.360(3) . ?
F4 C49 1.332(3) . ?
N5 C8 1.361(3) . ?
N5 C10 1.336(3) . ?
N6 N7 1.310(3) . ?
N7 C4 1.360(3) . ?
N8 N12 1.350(3) . ?
N8 C11 1.345(3) . ?
N8 C14 1.444(3) . ?
N9 C25 1.365(3) . ?
N9 C34 1.340(3) . ?
N10 N14 1.313(3) . ?
N10 C30 1.355(3) . ?
N12 N13 1.308(3) . ?
N13 C18 1.363(3) . ?
N14 N1 1.350(3) . ?
N15 C25 1.368(3) . ?
N15 C46 1.331(3) . ?
N1 C28 1.451(3) . ?
N1 C39 1.349(3) . ?
F5 C64 1.332(5) . ?
O5 C67 1.429(5) . ?
O5 C68 1.403(5) . ?
C2 H2 0.9500 . ?
C2 C3 1.410(3) . ?
C2 C16 1.356(3) . ?
C3 C4 1.454(3) . ?
C4 C12 1.376(3) . ?
N16 S2 1.584(3) . ?
N16 S11 1.592(8) . ?
C5 C9 1.392(3) . ?
C5 C31 1.389(3) . ?
C6 H6 0.9500 . ?
C6 C9 1.394(3) . ?
C6 C20 1.386(4) . ?
C7 C8 1.414(3) . ?
C7 C16 1.409(3) . ?
C7 C19 1.404(3) . ?
C9 C42 1.506(3) . ?
C10 C18 1.460(3) . ?
C10 C26 1.408(3) . ?
C11 H11 0.9500 . ?
C11 C18 1.372(3) . ?
C12 H12 0.9500 . ?
C13 C17 1.392(3) . ?
C13 C35 1.395(4) . ?
C14 C32 1.393(4) . ?
C14 C33 1.392(3) . ?
C15 H15 0.9500 . ?
C15 C23 1.371(3) . ?
C16 H16 0.9500 . ?
C17 C37 1.395(3) . ?
C17 C1A 1.496(4) . ?
O6 S2 1.430(4) . ?
C19 H19 0.9500 . ?
C19 C26 1.358(3) . ?
C20 C36 1.384(4) . ?
C20 C48 1.510(3) . ?
C21 H21 0.9500 . ?
C21 C22 1.380(4) . ?
C21 C33 1.399(3) . ?
C22 C24 1.392(4) . ?
C22 C53 1.509(4) . ?
C23 C34 1.461(3) . ?
C24 H24 0.9500 . ?
C24 C32 1.395(4) . ?
C25 C41 1.414(3) . ?
C26 H26 0.9500 . ?
C27 C28 1.388(4) . ?
C27 C43 1.395(4) . ?
C27 C56 1.493(4) . ?
C28 C63 1.388(4) . ?
C29 H29A 0.9900 . ?
C29 H29B 0.9900 . ?
C29 C54 1.514(4) . ?
C30 C39 1.380(3) . ?
C30 C46 1.459(3) . ?
C31 C36 1.393(4) . ?
C31 C60 1.500(4) . ?
C32 C55 1.504(4) . ?
C33 C52 1.507(4) . ?
C34 C38 1.413(3) . ?
C35 C47 1.387(3) . ?
C35 C65 1.502(4) . ?
C36 H36 0.9500 . ?
C37 H37 0.9500 . ?
C37 C45 1.385(4) . ?
C38 H38 0.9500 . ?
C38 C44 1.364(4) . ?
C39 H39 0.9500 . ?
C40 C43 1.386(5) . ?
C40 C51 1.377(5) . ?
C40 C57 1.510(4) . ?
C41 C44 1.410(4) . ?
C41 C58 1.414(4) . ?
C42 H42A 0.9800 . ?
C42 H42B 0.9800 . ?
C42 H42C 0.9800 . ?
C43 H43 0.9500 . ?
C44 H44 0.9500 . ?
C1A H1AA 0.9800 . ?
C1A H1AB 0.9800 . ?
C1A H1AC 0.9800 . ?
C45 C47 1.387(4) . ?
C45 C59 1.515(3) . ?
C46 C61 1.413(4) . ?
C47 H47 0.9500 . ?
C48 H48A 0.9800 . ?
C48 H48B 0.9800 . ?
C48 H48C 0.9800 . ?
C50 H50A 0.9900 . ?
C50 H50B 0.9900 . ?
C50 C62 1.496(4) . ?
C51 H51 0.9500 . ?
C51 C63 1.397(4) . ?
C52 H52A 0.9800 . ?
C52 H52B 0.9800 . ?
C52 H52C 0.9800 . ?
C53 H53A 0.9800 . ?
C53 H53B 0.9800 . ?
C53 H53C 0.9800 . ?
O7 S2 1.413(3) . ?
O7 S11 1.234(7) . ?
C54 H54A 0.9900 . ?
C54 H54B 0.9900 . ?
C54 C62 1.526(5) . ?
C55 H55A 0.9800 . ?
C55 H55B 0.9800 . ?
C55 H55C 0.9800 . ?
C56 H56A 0.9800 . ?
C56 H56B 0.9800 . ?
C56 H56C 0.9800 . ?
C57 H57A 0.9800 . ?
C57 H57B 0.9800 . ?
C57 H57C 0.9800 . ?
C58 H58 0.9500 . ?
C58 C61 1.356(4) . ?
C59 H59A 0.9800 . ?
C59 H59B 0.9800 . ?
C59 H59C 0.9800 . ?
C60 H60A 0.9800 . ?
C60 H60B 0.9800 . ?
C60 H60C 0.9800 . ?
C61 H61 0.9500 . ?
C62 H62A 0.9900 . ?
C62 H62B 0.9900 . ?
C63 C71 1.497(5) . ?
C64 S2 1.840(4) . ?
C64 F18 1.304(4) . ?
C65 H65A 0.9800 . ?
C65 H65B 0.9800 . ?
C65 H65C 0.9800 . ?
C66 H66A 0.9900 . ?
C66 H66B 0.9900 . ?
C66 C70 1.461(6) . ?
C66 C73 1.511(5) . ?
C67 H67A 0.9900 . ?
C67 H67B 0.9900 . ?
C67 C78 1.492(8) . ?
C68 H68A 0.9900 . ?
C68 H68B 0.9900 . ?
C68 C72 1.482(7) . ?
C69 H69A 0.9900 . ?
C69 H69B 0.9900 . ?
C69 C70 1.528(5) . ?
C70 H70A 0.9900 . ?
C70 H70B 0.9900 . ?
C71 H71A 0.9800 . ?
C71 H71B 0.9800 . ?
C71 H71C 0.9800 . ?
C72 H72A 0.9900 . ?
C72 H72B 0.9900 . ?
C72 C78 1.477(8) . ?
C73 H73A 0.9900 . ?
C73 H73B 0.9900 . ?
C74 H74A 0.9900 . ?
C74 H74B 0.9900 . ?
C74 C75 1.453(7) . ?
C74 C77 1.467(8) . ?
C75 H75A 0.9900 . ?
C75 H75B 0.9900 . ?
C75 C76 1.490(7) . ?
C76 H76A 0.9900 . ?
C76 H76B 0.9900 . ?
C76 O8 1.380(6) . ?
C77 H77A 0.9900 . ?
C77 H77B 0.9900 . ?
C77 O8 1.446(7) . ?
C78 H78A 0.9900 . ?
C78 H78B 0.9900 . ?
S3 O9 1.430(6) . ?
S3 N17 1.582(5) . ?
S3 O12 1.426(5) . ?
S3 C80 1.824(9) . ?
S4 O10 1.388(13) . ?
S4 O11 1.428(4) . ?
S4 C79 1.830(7) . ?
S4 N18 1.594(6) . ?
F6 C79 1.319(8) . ?
F7 C79 1.303(7) . ?
F8 C80 1.313(9) . ?
N17 S6 1.579(5) . ?
F9 C79 1.341(8) . ?
F10 C80 1.324(11) . ?
F11 C80 1.295(11) . ?
S5 O13 1.422(4) . ?
S5 O15 1.424(5) . ?
S5 C81 1.814(7) . ?
S5 N18 1.570(5) . ?
S6 O14 1.424(4) . ?
S6 O16 1.418(6) . ?
S6 C82 1.881(11) . ?
F12 C81 1.329(8) . ?
F13 C81 1.289(10) . ?
C81 F17 1.356(10) . ?
F14 C82 1.303(13) . ?
F15 C82 1.324(12) . ?
C82 F16 1.40(2) . ?
C83 C84 0.407(17) 3_676 ?
C83 F19 1.306(12) . ?
C83 F1A 1.209(16) 3_676 ?
C83 F20 1.330(12) . ?
C83 F21 1.117(13) 3_676 ?
C83 F22 1.337(13) . ?
C83 F23 1.702(13) 3_676 ?
C83 S7 1.826(11) . ?
C83 S8 2.000(13) 3_676 ?
C84 F19 1.712(11) 3_676 ?
C84 F1A 1.316(11) . ?
C84 F20 1.265(11) 3_676 ?
C84 F21 1.321(10) . ?
C84 F22 1.242(14) 3_676 ?
C84 F23 1.351(11) . ?
C84 S7 1.731(13) 3_676 ?
C84 S8 1.851(10) . ?
F19 F1A 1.607(10) 3_676 ?
F19 F21 1.431(7) 3_676 ?
F1A F22 0.654(8) 3_676 ?
F20 F21 0.970(7) 3_676 ?
F20 F23 1.370(9) 3_676 ?
F22 F23 1.676(9) 3_676 ?
N19 N19 1.601(8) 3_676 ?
N19 O17 1.245(6) 3_676 ?
N19 S7 1.371(8) 3_676 ?
N19 S7 1.590(7) . ?
N19 S8 1.893(7) 3_676 ?
N19 S8 1.575(7) . ?
O17 O18 1.373(6) 3_676 ?
O17 S7 1.419(7) . ?
O17 S8 1.340(8) 3_676 ?
O18 S7 1.757(6) 3_676 ?
O18 S8 1.432(6) . ?
O19 O1A 0.789(6) 3_676 ?
O19 S7 1.481(8) 3_676 ?
O19 S8 1.417(7) . ?
O1A S7 1.427(7) . ?
O1A S8 1.224(8) 3_676 ?
S7 S7 2.501(11) 3_676 ?
S7 S8 0.369(7) 3_676 ?
C85 C86 0.483(9) 3_666 ?
C85 F24 1.342(9) . ?
C85 F25 1.643(9) 3_666 ?
C85 F26 1.339(11) . ?
C85 F27 1.001(14) 3_666 ?
C85 F28 1.323(9) . ?
C85 F29 1.229(11) 3_666 ?
C85 S9 1.823(8) . ?
C85 S10 2.148(8) 3_666 ?
C86 F24 1.346(9) 3_666 ?
C86 F25 1.353(10) . ?
C86 F26 1.537(14) 3_666 ?
C86 F27 1.323(11) . ?
C86 F28 1.719(9) 3_666 ?
C86 F29 1.302(9) . ?
C86 S9 1.464(9) 3_666 ?
C86 S10 1.824(8) . ?
F24 F25 1.206(5) 3_666 ?
F24 F29 1.357(6) 3_666 ?
F26 F27 0.523(12) 3_666 ?
F27 F28 1.656(9) 3_666 ?
F28 F29 1.334(6) 3_666 ?
F29 S9 2.083(4) 3_666 ?
N1A N1A 1.830(8) 3_666 ?
N1A O21 1.558(7) 3_666 ?
N1A O23 1.800(8) 3_666 ?
N1A S9 2.021(5) 3_666 ?
N1A S9 1.563(5) . ?
N1A S10 1.570(5) . ?
N1A S10 1.603(5) 3_666 ?
O20 O21 1.261(6) 3_666 ?
O20 S9 1.421(4) . ?
O20 S10 1.844(4) 3_666 ?
O21 S9 1.295(4) 3_666 ?
O21 S10 1.439(4) . ?
O22 O23 0.647(6) 3_666 ?
O22 S9 1.700(6) 3_666 ?
O22 S10 1.450(6) . ?
O23 S9 1.439(5) . ?
O23 S10 1.018(6) 3_666 ?
S9 S10 0.5616(16) 3_666 ?
S11 O24 1.50(2) . ?
S11 C87 1.76(3) . ?
F30 C87 1.29(3) . ?
C87 F31 1.32(4) . ?

loop_
_geom_torsion_atom_site_label_1
_geom_torsion_atom_site_label_2
_geom_torsion_atom_site_label_3
_geom_torsion_atom_site_label_4
_geom_torsion
_geom_torsion_site_symmetry_1
_geom_torsion_site_symmetry_2
_geom_torsion_site_symmetry_3
_geom_torsion_site_symmetry_4
_geom_torsion_publ_flag
Fe1 O1 C29 C54 -132.0(2) . . . . ?
Fe1 O1 C50 C62 128.6(2) . . . . ?
Fe1 N2 C3 C2 -165.87(17) . . . . ?
Fe1 N2 C3 C4 8.3(2) . . . . ?
Fe1 N2 C8 N5 -21.5(3) . . . . ?
Fe1 N2 C8 C7 157.18(16) . . . . ?
Fe1 N4 N11 N3 -157.66(17) . . . . ?
Fe1 N4 C23 C15 162.70(16) . . . . ?
Fe1 N4 C23 C34 -15.4(3) . . . . ?
Fe1 N7 C4 C3 -2.3(2) . . . . ?
Fe1 N7 C4 C12 171.18(14) . . . . ?
Fe1 N9 C25 N15 -23.3(3) . . . . ?
Fe1 N9 C25 C41 157.2(2) . . . . ?
Fe1 N9 C34 C23 16.2(2) . . . . ?
Fe1 N9 C34 C38 -163.7(2) . . . . ?
Fe2 O2 C69 C70 147.0(2) . . . . ?
Fe2 O2 C73 C66 -170.5(2) . . . . ?
Fe2 N5 C8 N2 -33.0(3) . . . . ?
Fe2 N5 C8 C7 148.27(17) . . . . ?
Fe2 N5 C10 C18 19.0(2) . . . . ?
Fe2 N5 C10 C26 -156.81(18) . . . . ?
Fe2 N10 N14 N1 175.48(17) . . . . ?
Fe2 N10 C30 C39 -176.38(18) . . . . ?
Fe2 N10 C30 C46 3.5(3) . . . . ?
Fe2 N13 C18 C10 -10.3(2) . . . . ?
Fe2 N13 C18 C11 164.01(15) . . . . ?
Fe2 N15 C25 N9 -31.2(3) . . . . ?
Fe2 N15 C25 C41 148.3(2) . . . . ?
Fe2 N15 C46 C30 18.4(3) . . . . ?
Fe2 N15 C46 C61 -158.2(3) . . . . ?
S1 N16 S2 O6 -49.6(2) . . . . ?
S1 N16 S2 O7 86.9(3) . . . . ?
S1 N16 S2 C64 -160.75(19) . . . . ?
S1 N16 S11 O7 18.1(9) . . . . ?
S1 N16 S11 O24 140.0(12) . . . . ?
S1 N16 S11 C87 -110.1(10) . . . . ?
O1 C29 C54 C62 -18.0(3) . . . . ?
O1 C50 C62 C54 26.7(3) . . . . ?
F1 C64 S2 N16 67.1(3) . . . . ?
F1 C64 S2 O6 -53.8(3) . . . . ?
F1 C64 S2 O7 -174.5(3) . . . . ?
O2 C69 C70 C66 39.1(4) . . . . ?
N20 N6 N7 Fe1 -168.86(15) . . . . ?
N20 N6 N7 C4 0.0(2) . . . . ?
N20 C5 C9 C6 -178.4(2) . . . . ?
N20 C5 C9 C42 1.0(3) . . . . ?
N20 C5 C31 C36 177.9(2) . . . . ?
N20 C5 C31 C60 -1.2(4) . . . . ?
N2 C3 C4 N7 -4.3(3) . . . . ?
N2 C3 C4 C12 -175.8(2) . . . . ?
O3 S1 N16 S2 152.82(17) . . . . ?
O3 S1 N16 S11 179.1(4) . . . . ?
O3 S1 C49 F2 57.1(2) . . . . ?
O3 S1 C49 F3 177.6(2) . . . . ?
O3 S1 C49 F4 -62.2(3) . . . . ?
N3 C13 C17 C37 -174.7(2) . . . . ?
N3 C13 C17 C1A 5.7(4) . . . . ?
N3 C13 C35 C47 174.4(2) . . . . ?
N3 C13 C35 C65 -7.0(4) . . . . ?
N3 C15 C23 N4 -0.1(3) . . . . ?
N3 C15 C23 C34 177.6(2) . . . . ?
N4 C23 C34 N9 -0.9(3) . . . . ?
N4 C23 C34 C38 179.0(2) . . . . ?
N5 C10 C18 N13 -6.4(3) . . . . ?
N5 C10 C18 C11 -179.1(2) . . . . ?
N5 C10 C26 C19 3.6(4) . . . . ?
N6 N20 C5 C9 -93.1(3) . . . . ?
N6 N20 C5 C31 87.7(3) . . . . ?
N6 N20 C12 C4 0.3(2) . . . . ?
N6 N7 C4 C3 -173.27(19) . . . . ?
N6 N7 C4 C12 0.2(2) . . . . ?
N7 C4 C12 N20 -0.3(2) . . . . ?
N8 N12 N13 Fe2 -158.97(16) . . . . ?
N8 N12 N13 C18 -0.8(2) . . . . ?
N8 C11 C18 N13 0.1(2) . . . . ?
N8 C11 C18 C10 173.4(2) . . . . ?
N8 C14 C32 C24 -176.3(2) . . . . ?
N8 C14 C32 C55 2.3(4) . . . . ?
N8 C14 C33 C21 176.2(2) . . . . ?
N8 C14 C33 C52 -2.3(4) . . . . ?
N9 C25 C41 C44 6.1(4) . . . . ?
N9 C25 C41 C58 -172.7(3) . . . . ?
N9 C34 C38 C44 2.6(4) . . . . ?
O4 S1 N16 S2 15.8(2) . . . . ?
O4 S1 N16 S11 42.2(5) . . . . ?
O4 S1 C49 F2 -178.5(2) . . . . ?
O4 S1 C49 F3 -58.0(2) . . . . ?
O4 S1 C49 F4 62.1(3) . . . . ?
N10 N14 N1 C28 -176.5(2) . . . . ?
N10 N14 N1 C39 0.3(3) . . . . ?
N10 C30 C39 N1 0.1(3) . . . . ?
N10 C30 C46 N15 -15.5(4) . . . . ?
N10 C30 C46 C61 161.2(3) . . . . ?
N11 N3 C13 C17 107.8(3) . . . . ?
N11 N3 C13 C35 -69.9(3) . . . . ?
N11 N3 C15 C23 0.0(3) . . . . ?
N11 N4 C23 C15 0.0(3) . . . . ?
N11 N4 C23 C34 -178.0(2) . . . . ?
N12 N8 C11 C18 -0.6(3) . . . . ?
N12 N8 C14 C32 104.2(3) . . . . ?
N12 N8 C14 C33 -73.9(3) . . . . ?
N12 N13 C18 C10 -173.86(19) . . . . ?
N12 N13 C18 C11 0.4(3) . . . . ?
N14 N10 C30 C39 0.1(3) . . . . ?
N14 N10 C30 C46 180.0(2) . . . . ?
N14 N1 C28 C27 -107.3(3) . . . . ?
N14 N1 C28 C63 72.1(3) . . . . ?
N14 N1 C39 C30 -0.2(3) . . . . ?
N15 C25 C41 C44 -173.4(3) . . . . ?
N15 C25 C41 C58 7.8(4) . . . . ?
N15 C46 C61 C58 4.9(5) . . . . ?
N1 C28 C63 C51 -178.3(3) . . . . ?
N1 C28 C63 C71 1.4(5) . . . . ?
F5 C64 S2 N16 -173.9(3) . . . . ?
F5 C64 S2 O6 65.2(3) . . . . ?
F5 C64 S2 O7 -55.5(3) . . . . ?
O5 C67 C78 C72 11.7(7) . . . . ?
O5 C68 C72 C78 31.9(6) . . . . ?
C2 C3 C4 N7 170.2(2) . . . . ?
C2 C3 C4 C12 -1.3(4) . . . . ?
C3 N2 C8 N5 177.97(18) . . . . ?
C3 N2 C8 C7 -3.3(3) . . . . ?
C3 C2 C16 C7 -1.5(3) . . . . ?
C3 C4 C12 N20 172.0(2) . . . . ?
N16 S1 C49 F2 -57.3(2) . . . . ?
N16 S1 C49 F3 63.2(2) . . . . ?
N16 S1 C49 F4 -176.6(2) . . . . ?
N16 S11 C87 F1 -60.7(15) . . . . ?
N16 S11 C87 F30 59(2) . . . . ?
N16 S11 C87 F31 -163(2) . . . . ?
C5 N20 N6 N7 173.32(19) . . . . ?
C5 N20 C12 C4 -172.7(2) . . . . ?
C5 C31 C36 C20 0.7(4) . . . . ?
C6 C20 C36 C31 0.2(4) . . . . ?
C7 C19 C26 C10 -5.2(4) . . . . ?
C8 N2 C3 C2 -3.0(3) . . . . ?
C8 N2 C3 C4 171.15(18) . . . . ?
C8 N5 C10 C18 179.19(18) . . . . ?
C8 N5 C10 C26 3.3(3) . . . . ?
C8 C7 C16 C2 -4.4(3) . . . . ?
C8 C7 C19 C26 0.2(3) . . . . ?
C9 C5 C31 C36 -1.2(4) . . . . ?
C9 C5 C31 C60 179.7(3) . . . . ?
C9 C6 C20 C36 -0.8(4) . . . . ?
C9 C6 C20 C48 177.9(3) . . . . ?
C10 N5 C8 N2 170.08(18) . . . . ?
C10 N5 C8 C7 -8.6(3) . . . . ?
C11 N8 N12 N13 0.9(3) . . . . ?
C11 N8 C14 C32 -86.8(3) . . . . ?
C11 N8 C14 C33 95.1(3) . . . . ?
C12 N20 N6 N7 -0.2(2) . . . . ?
C12 N20 C5 C9 79.3(3) . . . . ?
C12 N20 C5 C31 -99.9(3) . . . . ?
C13 N3 N11 N4 177.32(19) . . . . ?
C13 N3 C15 C23 -176.9(2) . . . . ?
C13 C17 C37 C45 -0.7(4) . . . . ?
C13 C35 C47 C45 1.3(4) . . . . ?
C14 N8 N12 N13 171.61(19) . . . . ?
C14 N8 C11 C18 -170.3(2) . . . . ?
C15 N3 N11 N4 0.0(3) . . . . ?
C15 N3 C13 C17 -75.5(3) . . . . ?
C15 N3 C13 C35 106.9(3) . . . . ?
C15 C23 C34 N9 -178.4(2) . . . . ?
C15 C23 C34 C38 1.5(4) . . . . ?
C16 C2 C3 N2 5.5(3) . . . . ?
C16 C2 C3 C4 -168.4(2) . . . . ?
C16 C7 C8 N2 7.0(3) . . . . ?
C16 C7 C8 N5 -174.3(2) . . . . ?
C16 C7 C19 C26 -178.4(2) . . . . ?
C17 C13 C35 C47 -3.1(4) . . . . ?
C17 C13 C35 C65 175.4(3) . . . . ?
C17 C37 C45 C47 -0.9(4) . . . . ?
C17 C37 C45 C59 179.8(2) . . . . ?
C18 C10 C26 C19 -172.1(2) . . . . ?
C19 C7 C8 N2 -171.6(2) . . . . ?
C19 C7 C8 N5 7.0(3) . . . . ?
C19 C7 C16 C2 174.2(2) . . . . ?
C20 C6 C9 C5 0.3(4) . . . . ?
C20 C6 C9 C42 -179.1(2) . . . . ?
C21 C22 C24 C32 -2.4(4) . . . . ?
C22 C21 C33 C14 -0.2(4) . . . . ?
C22 C21 C33 C52 178.3(3) . . . . ?
C22 C24 C32 C14 0.5(4) . . . . ?
C22 C24 C32 C55 -178.1(3) . . . . ?
C23 N4 N11 N3 0.0(2) . . . . ?
C23 C34 C38 C44 -177.3(2) . . . . ?
C25 N9 C34 C23 -178.2(2) . . . . ?
C25 N9 C34 C38 1.9(4) . . . . ?
C25 N15 C46 C30 177.1(2) . . . . ?
C25 N15 C46 C61 0.5(4) . . . . ?
C25 C41 C44 C38 -1.5(4) . . . . ?
C25 C41 C58 C61 -2.1(5) . . . . ?
C26 C10 C18 N13 169.6(2) . . . . ?
C26 C10 C18 C11 -3.1(4) . . . . ?
C27 C28 C63 C51 1.0(5) . . . . ?
C27 C28 C63 C71 -179.3(3) . . . . ?
C28 N1 C39 C30 176.1(3) . . . . ?
C28 C27 C43 C40 -0.5(4) . . . . ?
C29 O1 C50 C62 -39.3(3) . . . . ?
C29 C54 C62 C50 -5.3(4) . . . . ?
C30 N10 N14 N1 -0.2(3) . . . . ?
C30 C46 C61 C58 -171.6(3) . . . . ?
C31 C5 C9 C6 0.7(4) . . . . ?
C31 C5 C9 C42 -179.9(2) . . . . ?
C32 C14 C33 C21 -1.8(4) . . . . ?
C32 C14 C33 C52 179.8(3) . . . . ?
C33 C14 C32 C24 1.6(4) . . . . ?
C33 C14 C32 C55 -179.8(3) . . . . ?
C33 C21 C22 C24 2.2(4) . . . . ?
C33 C21 C22 C53 -175.6(3) . . . . ?
C34 N9 C25 N15 173.4(2) . . . . ?
C34 N9 C25 C41 -6.2(3) . . . . ?
C34 C38 C44 C41 -2.6(4) . . . . ?
C35 C13 C17 C37 2.8(4) . . . . ?
C35 C13 C17 C1A -176.8(2) . . . . ?
C37 C45 C47 C35 0.6(4) . . . . ?
C39 N1 C28 C27 76.6(4) . . . . ?
C39 N1 C28 C63 -104.1(3) . . . . ?
C39 C30 C46 N15 164.3(3) . . . . ?
C39 C30 C46 C61 -19.0(5) . . . . ?
C40 C51 C63 C28 0.1(5) . . . . ?
C40 C51 C63 C71 -179.6(4) . . . . ?
C41 C58 C61 C46 -3.8(5) . . . . ?
C43 C27 C28 N1 178.5(2) . . . . ?
C43 C27 C28 C63 -0.8(4) . . . . ?
C43 C40 C51 C63 -1.3(5) . . . . ?
C44 C41 C58 C61 179.2(3) . . . . ?
C1A C17 C37 C45 178.8(2) . . . . ?
C46 N15 C25 N9 173.6(2) . . . . ?
C46 N15 C25 C41 -6.9(4) . . . . ?
C46 C30 C39 N1 -179.8(3) . . . . ?
C48 C20 C36 C31 -178.5(3) . . . . ?
C49 S1 N16 S2 -97.0(2) . . . . ?
C49 S1 N16 S11 -70.7(5) . . . . ?
C50 O1 C29 C54 35.7(3) . . . . ?
C51 C40 C43 C27 1.5(5) . . . . ?
C53 C22 C24 C32 175.3(3) . . . . ?
O7 S11 C87 F1 162.7(11) . . . . ?
O7 S11 C87 F30 -77(2) . . . . ?
O7 S11 C87 F31 60(3) . . . . ?
C56 C27 C28 N1 0.8(4) . . . . ?
C56 C27 C28 C63 -178.5(3) . . . . ?
C56 C27 C43 C40 177.2(3) . . . . ?
C57 C40 C43 C27 -178.2(3) . . . . ?
C57 C40 C51 C63 178.4(3) . . . . ?
C58 C41 C44 C38 177.2(3) . . . . ?
C59 C45 C47 C35 179.9(3) . . . . ?
C60 C31 C36 C20 179.8(3) . . . . ?
C65 C35 C47 C45 -177.3(3) . . . . ?
C67 O5 C68 C72 -25.9(6) . . . . ?
C68 O5 C67 C78 8.4(6) . . . . ?
C68 C72 C78 C67 -25.6(7) . . . . ?
C69 O2 C73 C66 -1.5(4) . . . . ?
C70 C66 C73 O2 26.3(4) . . . . ?
C73 O2 C69 C70 -22.7(4) . . . . ?
C73 C66 C70 C69 -39.5(4) . . . . ?
C74 C75 C76 O8 -14.5(7) . . . . ?
C74 C77 O8 C76 21.0(9) . . . . ?
C75 C74 C77 O8 -29.0(8) . . . . ?
C75 C76 O8 C77 -4.3(9) . . . . ?
C77 C74 C75 C76 27.3(7) . . . . ?
S3 N17 S6 O14 -19.0(5) . . . . ?
S3 N17 S6 O16 -156.0(5) . . . . ?
S3 N17 S6 C82 94.6(6) . . . . ?
O9 S3 N17 S6 -161.1(5) . . . . ?
O9 S3 C80 F8 -173.1(7) . . . . ?
O9 S3 C80 F10 -53.0(8) . . . . ?
O9 S3 C80 F11 65.9(7) . . . . ?
O10 S4 C79 F6 -176.0(7) . . . . ?
O10 S4 C79 F7 -54.0(8) . . . . ?
O10 S4 C79 F9 65.8(8) . . . . ?
O10 S4 N18 S5 -159.5(5) . . . . ?
O11 S4 C79 F6 58.3(5) . . . . ?
O11 S4 C79 F7 -179.7(5) . . . . ?
O11 S4 C79 F9 -59.9(5) . . . . ?
O11 S4 N18 S5 -20.8(5) . . . . ?
N17 S3 C80 F8 -59.7(7) . . . . ?
N17 S3 C80 F10 60.4(7) . . . . ?
N17 S3 C80 F11 179.3(5) . . . . ?
N17 S6 C82 F14 170.3(8) . . . . ?
N17 S6 C82 F15 52.4(10) . . . . ?
N17 S6 C82 F16 -66.3(9) . . . . ?
O12 S3 N17 S6 -25.0(5) . . . . ?
O12 S3 C80 F8 61.3(7) . . . . ?
O12 S3 C80 F10 -178.6(7) . . . . ?
O12 S3 C80 F11 -59.7(6) . . . . ?
C79 S4 N18 S5 91.9(4) . . . . ?
C80 S3 N17 S6 88.1(4) . . . . ?
O13 S5 C81 F12 176.7(6) . . . . ?
O13 S5 C81 F13 -60.1(6) . . . . ?
O13 S5 C81 F17 60.2(6) . . . . ?
O13 S5 N18 S4 -19.7(5) . . . . ?
O14 S6 C82 F14 -67.4(10) . . . . ?
O14 S6 C82 F15 174.8(9) . . . . ?
O14 S6 C82 F16 56.0(9) . . . . ?
O15 S5 C81 F12 -59.9(7) . . . . ?
O15 S5 C81 F13 63.4(6) . . . . ?
O15 S5 C81 F17 -176.4(6) . . . . ?
O15 S5 N18 S4 -157.7(4) . . . . ?
O16 S6 C82 F14 58.5(9) . . . . ?
O16 S6 C82 F15 -59.3(10) . . . . ?
O16 S6 C82 F16 -178.1(8) . . . . ?
C81 S5 N18 S4 93.9(4) . . . . ?
N18 S4 C79 F6 -62.6(5) . . . . ?
N18 S4 C79 F7 59.4(5) . . . . ?
N18 S4 C79 F9 179.2(4) . . . . ?
N18 S5 C81 F12 53.5(7) . . . . ?
N18 S5 C81 F13 176.7(5) . . . . ?
N18 S5 C81 F17 -63.0(6) . . . . ?
F18 C64 S2 N16 -56.4(3) . . . . ?
F18 C64 S2 O6 -177.2(3) . . . . ?
F18 C64 S2 O7 62.1(4) . . . . ?
C83 C84 F1A F19 -1(3) 3_676 . . 3_676 ?
C83 C84 F1A F22 -165(3) 3_676 . . 3_676 ?
C83 C84 F21 F19 3(3) 3_676 . . 3_676 ?
C83 C84 F21 F20 145(3) 3_676 . . 3_676 ?
C83 C84 F23 F20 -42(6) 3_676 . . 3_676 ?
C83 C84 F23 F22 84(6) 3_676 . . 3_676 ?
C83 C84 S8 N19 58(3) 3_676 . . 3_676 ?
C83 C84 S8 N19 5(3) 3_676 . . . ?
C83 C84 S8 O17 -47(3) 3_676 . . 3_676 ?
C83 C84 S8 O18 -109(3) 3_676 . . . ?
C83 C84 S8 O19 127(3) 3_676 . . . ?
C83 C84 S8 O1A 158(3) 3_676 . . 3_676 ?
C83 C84 S8 S7 40(4) 3_676 . . 3_676 ?
C84 C83 F20 F21 -148(3) 3_676 . . 3_676 ?
C84 C83 F20 F23 20(3) 3_676 . . 3_676 ?
C84 C83 F22 F1A 165(3) 3_676 . . 3_676 ?
C84 C83 F22 F23 -29(3) 3_676 . . 3_676 ?
C84 C83 S7 N19 121(3) 3_676 . . . ?
C84 C83 S7 N19 -172(3) 3_676 . . 3_676 ?
C84 C83 S7 O17 -116(3) 3_676 . . . ?
C84 C83 S7 O18 -65(3) 3_676 . . 3_676 ?
C84 C83 S7 O19 41(3) 3_676 . . 3_676 ?
C84 C83 S7 O1A 11(3) 3_676 . . . ?
C84 C83 S7 S7 152(3) 3_676 . . 3_676 ?
C84 C83 S7 S8 -42(4) 3_676 . . 3_676 ?
F19 C83 F20 C84 -175(4) . . . 3_676 ?
F19 C83 F20 F21 36.4(7) . . . 3_676 ?
F19 C83 F20 F23 -155.2(9) . . . 3_676 ?
F19 C83 F22 C84 179(100) . . . 3_676 ?
F19 C83 F22 F1A -15.8(16) . . . 3_676 ?
F19 C83 F22 F23 150.5(9) . . . 3_676 ?
F19 C83 S7 C84 176(4) . . . 3_676 ?
F19 C83 S7 N19 -62.8(9) . . . . ?
F19 C83 S7 N19 4.2(10) . . . 3_676 ?
F19 C83 S7 O17 59.6(9) . . . . ?
F19 C83 S7 O18 110.9(8) . . . 3_676 ?
F19 C83 S7 O19 -143.5(7) . . . 3_676 ?
F19 C83 S7 O1A -173.4(8) . . . . ?
F19 C83 S7 S7 -32.5(10) . . . 3_676 ?
F19 C83 S7 S8 134(2) . . . 3_676 ?
F19 C84 F1A C83 1(3) 3_676 . . 3_676 ?
F19 C84 F1A F22 -163.8(16) 3_676 . . 3_676 ?
F19 C84 F21 C83 -3(3) 3_676 . . 3_676 ?
F19 C84 F21 F20 141.3(6) 3_676 . . 3_676 ?
F19 C84 F23 C83 -6(5) 3_676 . . 3_676 ?
F19 C84 F23 F20 -48.4(11) 3_676 . . 3_676 ?
F19 C84 F23 F22 78.0(13) 3_676 . . 3_676 ?
F19 C84 S8 C83 3(3) 3_676 . . 3_676 ?
F19 C84 S8 N19 8.1(6) 3_676 . . . ?
F19 C84 S8 N19 61.6(5) 3_676 . . 3_676 ?
F19 C84 S8 O17 -43.3(6) 3_676 . . 3_676 ?
F19 C84 S8 O18 -105.2(6) 3_676 . . . ?
F19 C84 S8 O19 129.8(5) 3_676 . . . ?
F19 C84 S8 O1A 161.6(6) 3_676 . . 3_676 ?
F19 C84 S8 S7 44(2) 3_676 . . 3_676 ?
F1A C83 F19 C84 -14(44) 3_676 . . 3_676 ?
F1A C83 F19 F21 -149.2(9) 3_676 . . 3_676 ?
F1A C83 F20 C84 -85(3) 3_676 . . 3_676 ?
F1A C83 F20 F21 126.5(14) 3_676 . . 3_676 ?
F1A C83 F20 F23 -65.1(12) 3_676 . . 3_676 ?
F1A C83 F22 C84 -165(3) 3_676 . . 3_676 ?
F1A C83 F22 F23 166.3(16) 3_676 . . 3_676 ?
F1A C83 S7 C84 88(3) 3_676 . . 3_676 ?
F1A C83 S7 N19 -84.1(10) 3_676 . . 3_676 ?
F1A C83 S7 N19 -151.1(9) 3_676 . . . ?
F1A C83 S7 O17 -28.8(11) 3_676 . . . ?
F1A C83 S7 O18 22.6(10) 3_676 . . 3_676 ?
F1A C83 S7 O19 128.2(9) 3_676 . . 3_676 ?
F1A C83 S7 O1A 98.2(10) 3_676 . . . ?
F1A C83 S7 S7 -120.8(9) 3_676 . . 3_676 ?
F1A C83 S7 S8 46(3) 3_676 . . 3_676 ?
F1A C84 F21 C83 -31(3) . . . 3_676 ?
F1A C84 F21 F19 -28.1(7) . . . 3_676 ?
F1A C84 F21 F20 113.2(9) . . . 3_676 ?
F1A C84 F23 C83 -74(6) . . . 3_676 ?
F1A C84 F23 F20 -116.1(9) . . . 3_676 ?
F1A C84 F23 F22 10.4(8) . . . 3_676 ?
F1A C84 S8 C83 70(3) . . . 3_676 ?
F1A C84 S8 N19 128.2(7) . . . 3_676 ?
F1A C84 S8 N19 74.7(8) . . . . ?
F1A C84 S8 O17 23.3(9) . . . 3_676 ?
F1A C84 S8 O18 -38.6(9) . . . . ?
F1A C84 S8 O19 -163.6(7) . . . . ?
F1A C84 S8 O1A -131.7(8) . . . 3_676 ?
F1A C84 S8 S7 110(2) . . . 3_676 ?
F20 C83 F19 C84 108(44) . . . 3_676 ?
F20 C83 F19 F1A 122.7(11) . . . 3_676 ?
F20 C83 F19 F21 -26.5(5) . . . 3_676 ?
F20 C83 F22 C84 62(3) . . . 3_676 ?
F20 C83 F22 F1A -133.0(16) . . . 3_676 ?
F20 C83 F22 F23 33.3(7) . . . 3_676 ?
F20 C83 S7 C84 -60(3) . . . 3_676 ?
F20 C83 S7 N19 60.9(10) . . . . ?
F20 C83 S7 N19 127.9(9) . . . 3_676 ?
F20 C83 S7 O17 -176.8(8) . . . . ?
F20 C83 S7 O18 -125.4(9) . . . 3_676 ?
F20 C83 S7 O19 -19.8(11) . . . 3_676 ?
F20 C83 S7 O1A -49.8(10) . . . . ?
F20 C83 S7 S7 91.2(9) . . . 3_676 ?
F20 C83 S7 S8 -102(2) . . . 3_676 ?
F20 C84 F1A C83 75(3) 3_676 . . 3_676 ?
F20 C84 F1A F19 73.7(10) 3_676 . . 3_676 ?
F20 C84 F1A F22 -90.1(17) 3_676 . . 3_676 ?
F20 C84 F21 C83 -145(3) 3_676 . . 3_676 ?
F20 C84 F21 F19 -141.3(6) 3_676 . . 3_676 ?
F20 C84 F23 C83 42(6) 3_676 . . 3_676 ?
F20 C84 F23 F22 126.5(8) 3_676 . . 3_676 ?
F20 C84 S8 C83 -102(3) 3_676 . . 3_676 ?
F20 C84 S8 N19 -44.2(10) 3_676 . . 3_676 ?
F20 C84 S8 N19 -97.6(10) 3_676 . . . ?
F20 C84 S8 O17 -149.1(9) 3_676 . . 3_676 ?
F20 C84 S8 O18 149.0(10) 3_676 . . . ?
F20 C84 S8 O19 24.0(11) 3_676 . . . ?
F20 C84 S8 O1A 55.9(11) 3_676 . . 3_676 ?
F20 C84 S8 S7 -62(2) 3_676 . . 3_676 ?
F21 C83 F19 C84 135(44) 3_676 . . 3_676 ?
F21 C83 F19 F1A 149.2(9) 3_676 . . 3_676 ?
F21 C83 F20 C84 148(3) 3_676 . . 3_676 ?
F21 C83 F20 F23 168.4(7) 3_676 . . 3_676 ?
F21 C83 F22 C84 96(4) 3_676 . . 3_676 ?
F21 C83 F22 F1A -99(2) 3_676 . . 3_676 ?
F21 C83 F22 F23 67.5(18) 3_676 . . 3_676 ?
F21 C83 S7 C84 -108(3) 3_676 . . 3_676 ?
F21 C83 S7 N19 80.3(9) 3_676 . . 3_676 ?
F21 C83 S7 N19 13.3(9) 3_676 . . . ?
F21 C83 S7 O17 135.6(8) 3_676 . . . ?
F21 C83 S7 O18 -173.0(8) 3_676 . . 3_676 ?
F21 C83 S7 O19 -67.4(9) 3_676 . . 3_676 ?
F21 C83 S7 O1A -97.4(8) 3_676 . . . ?
F21 C83 S7 S7 43.6(9) 3_676 . . 3_676 ?
F21 C83 S7 S8 -149(2) 3_676 . . 3_676 ?
F21 C84 F1A C83 27(2) . . . 3_676 ?
F21 C84 F1A F19 25.7(7) . . . 3_676 ?
F21 C84 F1A F22 -138.2(15) . . . 3_676 ?
F21 C84 F23 C83 46(6) . . . 3_676 ?
F21 C84 F23 F20 3.5(5) . . . 3_676 ?
F21 C84 F23 F22 129.9(10) . . . 3_676 ?
F21 C84 S8 C83 -55(3) . . . 3_676 ?
F21 C84 S8 N19 3.6(7) . . . 3_676 ?
F21 C84 S8 N19 -49.8(8) . . . . ?
F21 C84 S8 O17 -101.3(7) . . . 3_676 ?
F21 C84 S8 O18 -163.2(7) . . . . ?
F21 C84 S8 O19 71.8(8) . . . . ?
F21 C84 S8 O1A 103.7(8) . . . 3_676 ?
F21 C84 S8 S7 -14(2) . . . 3_676 ?
F22 C83 F19 C84 -7(43) . . . 3_676 ?
F22 C83 F19 F1A 7.8(8) . . . 3_676 ?
F22 C83 F19 F21 -141.5(12) . . . 3_676 ?
F22 C83 F20 C84 -59(3) . . . 3_676 ?
F22 C83 F20 F21 152.1(11) . . . 3_676 ?
F22 C83 F20 F23 -39.5(8) . . . 3_676 ?
F22 C83 S7 C84 57(3) . . . 3_676 ?
F22 C83 S7 N19 177.9(7) . . . . ?
F22 C83 S7 N19 -115.1(8) . . . 3_676 ?
F22 C83 S7 O17 -59.7(9) . . . . ?
F22 C83 S7 O18 -8.4(9) . . . 3_676 ?
F22 C83 S7 O19 97.3(8) . . . 3_676 ?
F22 C83 S7 O1A 67.3(9) . . . . ?
F22 C83 S7 S7 -151.8(7) . . . 3_676 ?
F22 C83 S7 S8 15(3) . . . 3_676 ?
F22 C84 F1A C83 165(3) 3_676 . . 3_676 ?
F22 C84 F1A F19 163.8(16) 3_676 . . 3_676 ?
F22 C84 F21 C83 -57(3) 3_676 . . 3_676 ?
F22 C84 F21 F19 -53.8(11) 3_676 . . 3_676 ?
F22 C84 F21 F20 87.5(12) 3_676 . . 3_676 ?
F22 C84 F23 C83 -84(6) 3_676 . . 3_676 ?
F22 C84 F23 F20 -126.5(8) 3_676 . . 3_676 ?
F22 C84 S8 C83 102(3) 3_676 . . 3_676 ?
F22 C84 S8 N19 106.5(8) 3_676 . . . ?
F22 C84 S8 N19 159.9(8) 3_676 . . 3_676 ?
F22 C84 S8 O17 55.0(9) 3_676 . . 3_676 ?
F22 C84 S8 O18 -6.9(9) 3_676 . . . ?
F22 C84 S8 O19 -131.9(8) 3_676 . . . ?
F22 C84 S8 O1A -100.0(8) 3_676 . . 3_676 ?
F22 C84 S8 S7 142(2) 3_676 . . 3_676 ?
F23 C83 F19 C84 64(43) 3_676 . . 3_676 ?
F23 C83 F19 F1A 79(2) 3_676 . . 3_676 ?
F23 C83 F19 F21 -70.5(19) 3_676 . . 3_676 ?
F23 C83 F20 C84 -20(3) 3_676 . . 3_676 ?
F23 C83 F20 F21 -168.4(7) 3_676 . . 3_676 ?
F23 C83 F22 C84 29(3) 3_676 . . 3_676 ?
F23 C83 F22 F1A -166.3(16) 3_676 . . 3_676 ?
F23 C83 S7 C84 -9(3) 3_676 . . 3_676 ?
F23 C83 S7 N19 178.9(5) 3_676 . . 3_676 ?
F23 C83 S7 N19 111.9(6) 3_676 . . . ?
F23 C83 S7 O17 -125.7(5) 3_676 . . . ?
F23 C83 S7 O18 -74.4(6) 3_676 . . 3_676 ?
F23 C83 S7 O19 31.2(8) 3_676 . . 3_676 ?
F23 C83 S7 O1A 1.2(7) 3_676 . . . ?
F23 C83 S7 S7 142.2(5) 3_676 . . 3_676 ?
F23 C83 S7 S8 -51(2) 3_676 . . 3_676 ?
F23 C84 F1A C83 144(3) . . . 3_676 ?
F23 C84 F1A F19 142.6(7) . . . 3_676 ?
F23 C84 F1A F22 -21.2(16) . . . 3_676 ?
F23 C84 F21 C83 -149(4) . . . 3_676 ?
F23 C84 F21 F19 -145.7(7) . . . 3_676 ?
F23 C84 F21 F20 -4.4(6) . . . 3_676 ?
F23 C84 S8 C83 -172(4) . . . 3_676 ?
F23 C84 S8 N19 -113.5(6) . . . 3_676 ?
F23 C84 S8 N19 -166.9(6) . . . . ?
F23 C84 S8 O17 141.6(6) . . . 3_676 ?
F23 C84 S8 O18 79.7(7) . . . . ?
F23 C84 S8 O19 -45.3(7) . . . . ?
F23 C84 S8 O1A -13.4(7) . . . 3_676 ?
F23 C84 S8 S7 -132(2) . . . 3_676 ?
N19 N19 S7 C83 102.9(6) 3_676 . . . ?
N19 N19 S7 C84 114.3(6) 3_676 . . 3_676 ?
N19 N19 S7 O17 -11.9(5) 3_676 . . . ?
N19 N19 S7 O18 -61.9(12) 3_676 . . 3_676 ?
N19 N19 S7 O19 -141.1(5) 3_676 . . 3_676 ?
N19 N19 S7 O1A -149.2(6) 3_676 . . . ?
N19 N19 S7 S7 0.004(4) 3_676 . . 3_676 ?
N19 N19 S7 S8 -103(4) 3_676 . . 3_676 ?
N19 N19 S8 C83 83.7(5) 3_676 . . 3_676 ?
N19 N19 S8 C84 82.7(5) 3_676 . . . ?
N19 N19 S8 O17 -173.4(5) 3_676 . . 3_676 ?
N19 N19 S8 O18 -167.4(5) 3_676 . . . ?
N19 N19 S8 O19 -30.6(5) 3_676 . . . ?
N19 N19 S8 O1A -34.8(11) 3_676 . . 3_676 ?
N19 N19 S8 S7 40(2) 3_676 . . 3_676 ?
N19 O17 S7 C83 -98.6(5) 3_676 . . . ?
N19 O17 S7 C84 -110.9(5) 3_676 . . 3_676 ?
N19 O17 S7 N19 13.5(5) 3_676 . . . ?
N19 O17 S7 O18 169.1(5) 3_676 . . 3_676 ?
N19 O17 S7 O19 108.7(7) 3_676 . . 3_676 ?
N19 O17 S7 O1A 145.1(7) 3_676 . . . ?
N19 O17 S7 S7 7.6(3) 3_676 . . 3_676 ?
N19 O17 S7 S8 152(2) 3_676 . . 3_676 ?
O17 N19 S7 C83 13(2) 3_676 . . . ?
O17 N19 S7 C84 25(2) 3_676 . . 3_676 ?
O17 N19 S7 N19 -90(2) 3_676 . . 3_676 ?
O17 N19 S7 O17 -102(2) 3_676 . . . ?
O17 N19 S7 O18 -151.7(17) 3_676 . . 3_676 ?
O17 N19 S7 O19 129(2) 3_676 . . 3_676 ?
O17 N19 S7 O1A 121(2) 3_676 . . . ?
O17 N19 S7 S7 -90(2) 3_676 . . 3_676 ?
O17 N19 S7 S8 167(3) 3_676 . . 3_676 ?
O17 N19 S8 C83 -103.0(5) 3_676 . . 3_676 ?
O17 N19 S8 C84 -103.9(5) 3_676 . . . ?
O17 N19 S8 N19 173.4(5) 3_676 . . 3_676 ?
O17 N19 S8 O18 6.0(4) 3_676 . . . ?
O17 N19 S8 O19 142.8(6) 3_676 . . . ?
O17 N19 S8 O1A 138.6(11) 3_676 . . 3_676 ?
O17 N19 S8 S7 -147(3) 3_676 . . 3_676 ?
O17 O18 S8 C83 92.3(5) 3_676 . . 3_676 ?
O17 O18 S8 C84 103.6(5) 3_676 . . . ?
O17 O18 S8 N19 -35.7(12) 3_676 . . 3_676 ?
O17 O18 S8 N19 -5.3(3) 3_676 . . . ?
O17 O18 S8 O19 -140.9(7) 3_676 . . . ?
O17 O18 S8 O1A -163.6(6) 3_676 . . 3_676 ?
O17 O18 S8 S7 38(4) 3_676 . . 3_676 ?
O18 O17 S7 C83 92.3(5) 3_676 . . . ?
O18 O17 S7 C84 80.0(5) 3_676 . . 3_676 ?
O18 O17 S7 N19 -155.6(5) 3_676 . . . ?
O18 O17 S7 N19 -169.1(5) 3_676 . . 3_676 ?
O18 O17 S7 O19 -60.5(6) 3_676 . . 3_676 ?
O18 O17 S7 O1A -24.0(6) 3_676 . . . ?
O18 O17 S7 S7 -161.5(4) 3_676 . . 3_676 ?
O18 O17 S7 S8 -17(2) 3_676 . . 3_676 ?
O19 O1A S7 C83 121.9(7) 3_676 . . . ?
O19 O1A S7 C84 124.2(7) 3_676 . . 3_676 ?
O19 O1A S7 N19 -53.6(12) 3_676 . . 3_676 ?
O19 O1A S7 N19 15.3(7) 3_676 . . . ?
O19 O1A S7 O17 -120.4(7) 3_676 . . . ?
O19 O1A S7 O18 -139.3(6) 3_676 . . 3_676 ?
O19 O1A S7 S7 -4.5(9) 3_676 . . 3_676 ?
O19 O1A S7 S8 -129(3) 3_676 . . 3_676 ?
O1A O19 S8 C83 81.3(8) 3_676 . . 3_676 ?
O1A O19 S8 C84 71.5(7) 3_676 . . . ?
O1A O19 S8 N19 157.5(7) 3_676 . . 3_676 ?
O1A O19 S8 N19 -176.2(7) 3_676 . . . ?
O1A O19 S8 O17 -120.2(9) 3_676 . . 3_676 ?
O1A O19 S8 O18 -43.7(8) 3_676 . . . ?
O1A O19 S8 S7 137(2) 3_676 . . 3_676 ?
S7 C83 F19 C84 -127(45) . . . 3_676 ?
S7 C83 F19 F1A -112.5(11) . . . 3_676 ?
S7 C83 F19 F21 98.3(9) . . . 3_676 ?
S7 C83 F20 C84 59(3) . . . 3_676 ?
S7 C83 F20 F21 -89.1(9) . . . 3_676 ?
S7 C83 F20 F23 79.3(7) . . . 3_676 ?
S7 C83 F22 C84 -58(3) . . . 3_676 ?
S7 C83 F22 F1A 106.7(15) . . . 3_676 ?
S7 C83 F22 F23 -87.0(7) . . . 3_676 ?
S7 C84 F1A C83 -87(3) 3_676 . . 3_676 ?
S7 C84 F1A F19 -87.6(7) 3_676 . . 3_676 ?
S7 C84 F1A F22 108.5(15) 3_676 . . 3_676 ?
S7 C84 F21 C83 91(3) 3_676 . . 3_676 ?
S7 C84 F21 F19 93.8(5) 3_676 . . 3_676 ?
S7 C84 F21 F20 -124.8(7) 3_676 . . 3_676 ?
S7 C84 F23 C83 157(6) 3_676 . . 3_676 ?
S7 C84 F23 F20 114.2(8) 3_676 . . 3_676 ?
S7 C84 F23 F22 -119.3(9) 3_676 . . 3_676 ?
S7 C84 S8 C83 -40(4) 3_676 . . 3_676 ?
S7 C84 S8 N19 18.1(19) 3_676 . . 3_676 ?
S7 C84 S8 N19 -35.4(19) 3_676 . . . ?
S7 C84 S8 O17 -87(2) 3_676 . . 3_676 ?
S7 C84 S8 O18 -149(2) 3_676 . . . ?
S7 C84 S8 O19 86(2) 3_676 . . . ?
S7 C84 S8 O1A 118(2) 3_676 . . 3_676 ?
S7 N19 S7 C83 102.9(6) 3_676 . . . ?
S7 N19 S7 C84 114.3(6) 3_676 . . 3_676 ?
S7 N19 S7 N19 -0.004(1) 3_676 . . 3_676 ?
S7 N19 S7 O17 -11.9(5) 3_676 . . . ?
S7 N19 S7 O18 -61.9(12) 3_676 . . 3_676 ?
S7 N19 S7 O19 -141.1(5) 3_676 . . 3_676 ?
S7 N19 S7 O1A -149.2(6) 3_676 . . . ?
S7 N19 S7 S8 -103(4) 3_676 . . 3_676 ?
S7 N19 S8 C83 44(2) 3_676 . . 3_676 ?
S7 N19 S8 C83 91.6(7) . . . 3_676 ?
S7 N19 S8 C84 90.6(6) . . . . ?
S7 N19 S8 C84 43(2) 3_676 . . . ?
S7 N19 S8 N19 -40(2) 3_676 . . 3_676 ?
S7 N19 S8 N19 7.9(5) . . . 3_676 ?
S7 N19 S8 O17 -165.5(6) . . . 3_676 ?
S7 N19 S8 O17 147(3) 3_676 . . 3_676 ?
S7 N19 S8 O18 153(3) 3_676 . . . ?
S7 N19 S8 O18 -159.5(3) . . . . ?
S7 N19 S8 O19 -22.7(8) . . . . ?
S7 N19 S8 O19 -70(2) 3_676 . . . ?
S7 N19 S8 O1A -75(2) 3_676 . . 3_676 ?
S7 N19 S8 O1A -26.9(14) . . . 3_676 ?
S7 N19 S8 S7 48(3) . . . 3_676 ?
S7 O18 S8 C83 55(4) 3_676 . . 3_676 ?
S7 O18 S8 C84 66(4) 3_676 . . . ?
S7 O18 S8 N19 -43(4) 3_676 . . . ?
S7 O18 S8 N19 -73(4) 3_676 . . 3_676 ?
S7 O18 S8 O17 -38(4) 3_676 . . 3_676 ?
S7 O18 S8 O19 -179(100) 3_676 . . . ?
S7 O18 S8 O1A 159(5) 3_676 . . 3_676 ?
S7 O19 S8 C83 -56(2) 3_676 . . 3_676 ?
S7 O19 S8 C84 -65(2) 3_676 . . . ?
S7 O19 S8 N19 21(2) 3_676 . . 3_676 ?
S7 O19 S8 N19 46.9(19) 3_676 . . . ?
S7 O19 S8 O17 103(2) 3_676 . . 3_676 ?
S7 O19 S8 O18 179(100) 3_676 . . . ?
S7 O19 S8 O1A -137(2) 3_676 . . 3_676 ?
S8 C83 F19 C84 -119(44) 3_676 . . 3_676 ?
S8 C83 F19 F1A -104.5(11) 3_676 . . 3_676 ?
S8 C83 F19 F21 106.3(10) 3_676 . . 3_676 ?
S8 C83 F20 C84 49(3) 3_676 . . 3_676 ?
S8 C83 F20 F21 -99.5(9) 3_676 . . 3_676 ?
S8 C83 F20 F23 68.9(7) 3_676 . . 3_676 ?
S8 C83 F22 C84 -56(3) 3_676 . . 3_676 ?
S8 C83 F22 F1A 109.2(15) 3_676 . . 3_676 ?
S8 C83 F22 F23 -84.5(5) 3_676 . . 3_676 ?
S8 C83 S7 C84 42(4) 3_676 . . 3_676 ?
S8 C83 S7 N19 163(3) 3_676 . . . ?
S8 C83 S7 N19 -130(3) 3_676 . . 3_676 ?
S8 C83 S7 O17 -75(2) 3_676 . . . ?
S8 C83 S7 O18 -24(2) 3_676 . . 3_676 ?
S8 C83 S7 O19 82(2) 3_676 . . 3_676 ?
S8 C83 S7 O1A 52(2) 3_676 . . . ?
S8 C83 S7 S7 -167(3) 3_676 . . 3_676 ?
S8 C84 F1A C83 -98(3) . . . 3_676 ?
S8 C84 F1A F19 -99.2(7) . . . 3_676 ?
S8 C84 F1A F22 96.9(15) . . . 3_676 ?
S8 C84 F21 C83 93(3) . . . 3_676 ?
S8 C84 F21 F19 96.7(6) . . . 3_676 ?
S8 C84 F21 F20 -122.0(8) . . . 3_676 ?
S8 C84 F23 C83 166(6) . . . 3_676 ?
S8 C84 F23 F20 123.4(7) . . . 3_676 ?
S8 C84 F23 F22 -110.1(8) . . . 3_676 ?
S8 N19 S7 C83 93.1(7) . . . . ?
S8 N19 S7 C83 -154(4) 3_676 . . . ?
S8 N19 S7 C84 104.6(7) . . . 3_676 ?
S8 N19 S7 C84 -143(4) 3_676 . . 3_676 ?
S8 N19 S7 N19 103(4) 3_676 . . 3_676 ?
S8 N19 S7 N19 -9.8(5) . . . 3_676 ?
S8 N19 S7 O17 91(4) 3_676 . . . ?
S8 N19 S7 O17 -21.6(8) . . . . ?
S8 N19 S7 O18 41(3) 3_676 . . 3_676 ?
S8 N19 S7 O18 -71.7(13) . . . 3_676 ?
S8 N19 S7 O19 -150.9(4) . . . 3_676 ?
S8 N19 S7 O19 -38(4) 3_676 . . 3_676 ?
S8 N19 S7 O1A -159.0(4) . . . . ?
S8 N19 S7 O1A -46(3) 3_676 . . . ?
S8 N19 S7 S7 -9.8(6) . . . 3_676 ?
S8 N19 S7 S7 103(4) 3_676 . . 3_676 ?
S8 N19 S7 S8 -113(4) . . . 3_676 ?
S8 N19 S8 C83 83.7(5) 3_676 . . 3_676 ?
S8 N19 S8 C84 82.7(5) 3_676 . . . ?
S8 N19 S8 N19 0.005(1) 3_676 . . 3_676 ?
S8 N19 S8 O17 -173.4(5) 3_676 . . 3_676 ?
S8 N19 S8 O18 -167.4(5) 3_676 . . . ?
S8 N19 S8 O19 -30.6(5) 3_676 . . . ?
S8 N19 S8 O1A -34.8(11) 3_676 . . 3_676 ?
S8 N19 S8 S7 40(2) 3_676 . . 3_676 ?
S8 O17 S7 C83 109(2) 3_676 . . . ?
S8 O17 S7 C84 97(2) 3_676 . . 3_676 ?
S8 O17 S7 N19 -152(2) 3_676 . . 3_676 ?
S8 O17 S7 N19 -139(2) 3_676 . . . ?
S8 O17 S7 O18 17(2) 3_676 . . 3_676 ?
S8 O17 S7 O19 -43.5(17) 3_676 . . 3_676 ?
S8 O17 S7 O1A -7.1(16) 3_676 . . . ?
S8 O17 S7 S7 -145(2) 3_676 . . 3_676 ?
S8 O1A S7 C83 -109(3) 3_676 . . . ?
S8 O1A S7 C84 -107(3) 3_676 . . 3_676 ?
S8 O1A S7 N19 144(3) 3_676 . . . ?
S8 O1A S7 N19 75(2) 3_676 . . 3_676 ?
S8 O1A S7 O17 9(2) 3_676 . . . ?
S8 O1A S7 O18 -10(2) 3_676 . . 3_676 ?
S8 O1A S7 O19 129(3) 3_676 . . 3_676 ?
S8 O1A S7 S7 125(3) 3_676 . . 3_676 ?
C85 C86 F25 F24 -47(2) 3_666 . . 3_666 ?
C85 C86 F27 F26 -151(4) 3_666 . . 3_666 ?
C85 C86 F27 F28 22(2) 3_666 . . 3_666 ?
C85 C86 F29 F24 88.0(19) 3_666 . . 3_666 ?
C85 C86 F29 F28 -25.5(18) 3_666 . . 3_666 ?
C85 C86 F29 S9 -132(2) 3_666 . . 3_666 ?
C85 C86 S10 N1A -163(3) 3_666 . . 3_666 ?
C85 C86 S10 N1A -97(3) 3_666 . . . ?
C85 C86 S10 O20 106(3) 3_666 . . 3_666 ?
C85 C86 S10 O21 140(3) 3_666 . . . ?
C85 C86 S10 O22 16(3) 3_666 . . . ?
C85 C86 S10 O23 -5(3) 3_666 . . 3_666 ?
C85 C86 S10 S9 117(3) 3_666 . . 3_666 ?
C86 C85 F24 F25 36.2(19) 3_666 . . 3_666 ?
C86 C85 F24 F29 -92(2) 3_666 . . 3_666 ?
C86 C85 F26 F27 152(4) 3_666 . . 3_666 ?
C86 C85 F28 F27 -145(4) 3_666 . . 3_666 ?
C86 C85 F28 F29 48(3) 3_666 . . 3_666 ?
C86 C85 S9 F29 95(3) 3_666 . . 3_666 ?
C86 C85 S9 N1A -21(3) 3_666 . . . ?
C86 C85 S9 N1A -83(3) 3_666 . . 3_666 ?
C86 C85 S9 O20 92(3) 3_666 . . . ?
C86 C85 S9 O21 45(3) 3_666 . . 3_666 ?
C86 C85 S9 O22 -165(3) 3_666 . . 3_666 ?
C86 C85 S9 O23 -144(3) 3_666 . . . ?
C86 C85 S9 S10 -111(3) 3_666 . . 3_666 ?
F24 C85 F26 C86 84(2) . . . 3_666 ?
F24 C85 F26 F27 -124(3) . . . 3_666 ?
F24 C85 F28 C86 -95(3) . . . 3_666 ?
F24 C85 F28 F27 120.0(10) . . . 3_666 ?
F24 C85 F28 F29 -47.0(5) . . . 3_666 ?
F24 C85 S9 C86 -36(3) . . . 3_666 ?
F24 C85 S9 F29 58.7(6) . . . 3_666 ?
F24 C85 S9 N1A -57.1(6) . . . . ?
F24 C85 S9 N1A -118.5(6) . . . 3_666 ?
F24 C85 S9 O20 55.7(6) . . . . ?
F24 C85 S9 O21 8.6(11) . . . 3_666 ?
F24 C85 S9 O22 158.7(6) . . . 3_666 ?
F24 C85 S9 O23 179.8(6) . . . . ?
F24 C85 S9 S10 -147.4(7) . . . 3_666 ?
F24 C86 F25 C85 47(2) 3_666 . . 3_666 ?
F24 C86 F27 C85 62(2) 3_666 . . 3_666 ?
F24 C86 F27 F26 -89(3) 3_666 . . 3_666 ?
F24 C86 F27 F28 83.6(6) 3_666 . . 3_666 ?
F24 C86 F29 C85 -88.0(19) 3_666 . . 3_666 ?
F24 C86 F29 F28 -113.4(4) 3_666 . . 3_666 ?
F24 C86 F29 S9 139.9(6) 3_666 . . 3_666 ?
F24 C86 S10 C85 -147(4) 3_666 . . 3_666 ?
F24 C86 S10 N1A 116.0(14) 3_666 . . . ?
F24 C86 S10 N1A 49.8(14) 3_666 . . 3_666 ?
F24 C86 S10 O20 -41.2(14) 3_666 . . 3_666 ?
F24 C86 S10 O21 -7.1(15) 3_666 . . . ?
F24 C86 S10 O22 -131.3(14) 3_666 . . . ?
F24 C86 S10 O23 -152.1(13) 3_666 . . 3_666 ?
F24 C86 S10 S9 -30.5(13) 3_666 . . 3_666 ?
F25 C85 F24 C86 -36.2(19) 3_666 . . 3_666 ?
F25 C85 F24 F29 -128.5(5) 3_666 . . 3_666 ?
F25 C85 F26 C86 42.8(18) 3_666 . . 3_666 ?
F25 C85 F26 F27 -165(3) 3_666 . . 3_666 ?
F25 C85 F28 C86 -87(4) 3_666 . . 3_666 ?
F25 C85 F28 F27 127.7(19) 3_666 . . 3_666 ?
F25 C85 F28 F29 -39.3(14) 3_666 . . 3_666 ?
F25 C85 S9 C86 2(3) 3_666 . . 3_666 ?
F25 C85 S9 F29 96.4(6) 3_666 . . 3_666 ?
F25 C85 S9 N1A -19.4(4) 3_666 . . . ?
F25 C85 S9 N1A -80.8(4) 3_666 . . 3_666 ?
F25 C85 S9 O20 93.4(4) 3_666 . . . ?
F25 C85 S9 O21 46.3(8) 3_666 . . 3_666 ?
F25 C85 S9 O22 -163.6(4) 3_666 . . 3_666 ?
F25 C85 S9 O23 -142.5(4) 3_666 . . . ?
F25 C85 S9 S10 -109.7(6) 3_666 . . 3_666 ?
F25 C86 F27 C85 115(3) . . . 3_666 ?
F25 C86 F27 F26 -36(3) . . . 3_666 ?
F25 C86 F27 F28 137.4(6) . . . 3_666 ?
F25 C86 F29 C85 -115(2) . . . 3_666 ?
F25 C86 F29 F24 -27.4(4) . . . 3_666 ?
F25 C86 F29 F28 -140.8(6) . . . 3_666 ?
F25 C86 F29 S9 112.5(7) . . . 3_666 ?
F25 C86 S10 C85 161(3) . . . 3_666 ?
F25 C86 S10 N1A 64.1(6) . . . . ?
F25 C86 S10 N1A -2.2(5) . . . 3_666 ?
F25 C86 S10 O20 -93.2(6) . . . 3_666 ?
F25 C86 S10 O21 -59.1(6) . . . . ?
F25 C86 S10 O22 176.7(6) . . . . ?
F25 C86 S10 O23 155.9(6) . . . 3_666 ?
F25 C86 S10 S9 -82.5(8) . . . 3_666 ?
F26 C85 F24 C86 -103(2) . . . 3_666 ?
F26 C85 F24 F25 -66.6(7) . . . 3_666 ?
F26 C85 F24 F29 164.9(9) . . . 3_666 ?
F26 C85 F28 C86 148(4) . . . 3_666 ?
F26 C85 F28 F27 2.4(12) . . . 3_666 ?
F26 C85 F28 F29 -164.6(10) . . . 3_666 ?
F26 C85 S9 C86 85(3) . . . 3_666 ?
F26 C85 S9 F29 -180.0(10) . . . 3_666 ?
F26 C85 S9 N1A 64.3(8) . . . . ?
F26 C85 S9 N1A 2.8(8) . . . 3_666 ?
F26 C85 S9 O20 177.1(7) . . . . ?
F26 C85 S9 O21 130.0(8) . . . 3_666 ?
F26 C85 S9 O22 -80.0(8) . . . 3_666 ?
F26 C85 S9 O23 -58.9(8) . . . . ?
F26 C85 S9 S10 -26.0(10) . . . 3_666 ?
F26 C86 F25 C85 -52(2) 3_666 . . 3_666 ?
F26 C86 F25 F24 -99.1(6) 3_666 . . 3_666 ?
F26 C86 F27 C85 151(4) 3_666 . . 3_666 ?
F26 C86 F27 F28 173(3) 3_666 . . 3_666 ?
F26 C86 F29 C85 -10.3(14) 3_666 . . 3_666 ?
F26 C86 F29 F24 77.7(9) 3_666 . . 3_666 ?
F26 C86 F29 F28 -35.7(9) 3_666 . . 3_666 ?
F26 C86 F29 S9 -142.4(12) 3_666 . . 3_666 ?
F26 C86 S10 C85 62(3) 3_666 . . 3_666 ?
F26 C86 S10 N1A -34.4(7) 3_666 . . . ?
F26 C86 S10 N1A -100.6(6) 3_666 . . 3_666 ?
F26 C86 S10 O20 168.4(6) 3_666 . . 3_666 ?
F26 C86 S10 O21 -157.5(6) 3_666 . . . ?
F26 C86 S10 O22 78.3(7) 3_666 . . . ?
F26 C86 S10 O23 57.4(8) 3_666 . . 3_666 ?
F26 C86 S10 S9 179.0(10) 3_666 . . 3_666 ?
F27 C85 F24 C86 -122(2) 3_666 . . 3_666 ?
F27 C85 F24 F25 -85.4(9) 3_666 . . 3_666 ?
F27 C85 F24 F29 146.1(11) 3_666 . . 3_666 ?
F27 C85 F26 C86 -152(4) 3_666 . . 3_666 ?
F27 C85 F28 C86 145(4) 3_666 . . 3_666 ?
F27 C85 F28 F29 -167.0(10) 3_666 . . 3_666 ?
F27 C85 S9 C86 106(3) 3_666 . . 3_666 ?
F27 C85 S9 F29 -159.2(12) 3_666 . . 3_666 ?
F27 C85 S9 N1A 85.1(9) 3_666 . . . ?
F27 C85 S9 N1A 23.6(10) 3_666 . . 3_666 ?
F27 C85 S9 O20 -162.2(9) 3_666 . . . ?
F27 C85 S9 O21 150.8(9) 3_666 . . 3_666 ?
F27 C85 S9 O22 -59.2(10) 3_666 . . 3_666 ?
F27 C85 S9 O23 -38.1(10) 3_666 . . . ?
F27 C85 S9 S10 -5.2(12) 3_666 . . 3_666 ?
F27 C86 F25 C85 -41(2) . . . 3_666 ?
F27 C86 F25 F24 -88.0(7) . . . 3_666 ?
F27 C86 F29 C85 0.8(15) . . . 3_666 ?
F27 C86 F29 F24 88.8(8) . . . 3_666 ?
F27 C86 F29 F28 -24.6(8) . . . 3_666 ?
F27 C86 F29 S9 -131.3(10) . . . 3_666 ?
F27 C86 S10 C85 42(2) . . . 3_666 ?
F27 C86 S10 N1A -120.8(8) . . . 3_666 ?
F27 C86 S10 N1A -54.6(8) . . . . ?
F27 C86 S10 O20 148.1(8) . . . 3_666 ?
F27 C86 S10 O21 -177.8(7) . . . . ?
F27 C86 S10 O22 58.0(8) . . . . ?
F27 C86 S10 O23 37.2(9) . . . 3_666 ?
F27 C86 S10 S9 158.8(11) . . . 3_666 ?
F28 C85 F24 C86 139(2) . . . 3_666 ?
F28 C85 F24 F25 175.2(7) . . . 3_666 ?
F28 C85 F24 F29 46.7(5) . . . 3_666 ?
F28 C85 F26 C86 -159(2) . . . 3_666 ?
F28 C85 F26 F27 -7(3) . . . 3_666 ?
F28 C85 S9 C86 -153(3) . . . 3_666 ?
F28 C85 S9 F29 -58.5(6) . . . 3_666 ?
F28 C85 S9 N1A -174.3(6) . . . . ?
F28 C85 S9 N1A 124.2(6) . . . 3_666 ?
F28 C85 S9 O20 -61.5(7) . . . . ?
F28 C85 S9 O21 -108.6(7) . . . 3_666 ?
F28 C85 S9 O22 41.4(7) . . . 3_666 ?
F28 C85 S9 O23 62.5(7) . . . . ?
F28 C85 S9 S10 95.4(8) . . . 3_666 ?
F28 C86 F25 C85 28.8(18) 3_666 . . 3_666 ?
F28 C86 F25 F24 -17.9(8) 3_666 . . 3_666 ?
F28 C86 F27 C85 -22(2) 3_666 . . 3_666 ?
F28 C86 F27 F26 -173(3) 3_666 . . 3_666 ?
F28 C86 F29 C85 25.5(18) 3_666 . . 3_666 ?
F28 C86 F29 F24 113.4(4) 3_666 . . 3_666 ?
F28 C86 F29 S9 -106.7(5) 3_666 . . 3_666 ?
F28 C86 S10 C85 -27(2) 3_666 . . 3_666 ?
F28 C86 S10 N1A 170.3(5) 3_666 . . 3_666 ?
F28 C86 S10 N1A -123.5(5) 3_666 . . . ?
F28 C86 S10 O20 79.3(5) 3_666 . . 3_666 ?
F28 C86 S10 O21 113.4(5) 3_666 . . . ?
F28 C86 S10 O22 -10.8(6) 3_666 . . . ?
F28 C86 S10 O23 -31.7(7) 3_666 . . 3_666 ?
F28 C86 S10 S9 89.9(8) 3_666 . . 3_666 ?
F29 C85 F24 C86 92(2) 3_666 . . 3_666 ?
F29 C85 F24 F25 128.5(5) 3_666 . . 3_666 ?
F29 C85 F26 C86 142(5) 3_666 . . 3_666 ?
F29 C85 F26 F27 -66(5) 3_666 . . 3_666 ?
F29 C85 F28 C86 -48(3) 3_666 . . 3_666 ?
F29 C85 F28 F27 167.0(10) 3_666 . . 3_666 ?
F29 C85 S9 C86 -95(3) 3_666 . . 3_666 ?
F29 C85 S9 N1A -115.8(5) 3_666 . . . ?
F29 C85 S9 N1A -177.2(4) 3_666 . . 3_666 ?
F29 C85 S9 O20 -3.0(5) 3_666 . . . ?
F29 C85 S9 O21 -50.1(9) 3_666 . . 3_666 ?
F29 C85 S9 O22 100.0(5) 3_666 . . 3_666 ?
F29 C85 S9 O23 121.1(5) 3_666 . . . ?
F29 C85 S9 S10 153.9(6) 3_666 . . 3_666 ?
F29 C86 F25 C85 77(2) . . . 3_666 ?
F29 C86 F25 F24 30.4(5) . . . 3_666 ?
F29 C86 F27 C85 -1(2) . . . 3_666 ?
F29 C86 F27 F26 -152(3) . . . 3_666 ?
F29 C86 F27 F28 20.8(7) . . . 3_666 ?
F29 C86 S10 C85 -80(3) . . . 3_666 ?
F29 C86 S10 N1A -176.7(5) . . . . ?
F29 C86 S10 N1A 117.1(6) . . . 3_666 ?
F29 C86 S10 O20 26.1(5) . . . 3_666 ?
F29 C86 S10 O21 60.2(6) . . . . ?
F29 C86 S10 O22 -64.0(6) . . . . ?
F29 C86 S10 O23 -84.9(7) . . . 3_666 ?
F29 C86 S10 S9 36.7(7) . . . 3_666 ?
N1A N1A S9 C85 -96.2(4) 3_666 . . . ?
N1A N1A S9 C86 -100.2(4) 3_666 . . 3_666 ?
N1A N1A S9 F29 -132.1(3) 3_666 . . 3_666 ?
N1A N1A S9 O20 153.7(3) 3_666 . . . ?
N1A N1A S9 O21 117.9(4) 3_666 . . 3_666 ?
N1A N1A S9 O22 22.8(6) 3_666 . . 3_666 ?
N1A N1A S9 O23 18.5(4) 3_666 . . . ?
N1A N1A S9 S10 21.6(4) 3_666 . . 3_666 ?
N1A N1A S10 C85 -83.4(3) 3_666 . . 3_666 ?
N1A N1A S10 C86 -72.7(4) 3_666 . . . ?
N1A N1A S10 O20 19.4(8) 3_666 . . 3_666 ?
N1A N1A S10 O21 41.3(4) 3_666 . . . ?
N1A N1A S10 O22 177.9(4) 3_666 . . . ?
N1A N1A S10 O23 173.0(4) 3_666 . . 3_666 ?
N1A N1A S10 S9 -38.7(7) 3_666 . . 3_666 ?
N1A O21 S10 C85 76.9(3) 3_666 . . 3_666 ?
N1A O21 S10 C86 69.9(4) 3_666 . . . ?
N1A O21 S10 N1A -45.1(4) 3_666 . . . ?
N1A O21 S10 O20 123.0(4) 3_666 . . 3_666 ?
N1A O21 S10 O22 -176.8(4) 3_666 . . . ?
N1A O21 S10 O23 -152.1(6) 3_666 . . 3_666 ?
N1A O21 S10 S9 87.4(5) 3_666 . . 3_666 ?
N1A O23 S9 C85 95.5(4) 3_666 . . . ?
N1A O23 S9 C86 88.3(5) 3_666 . . 3_666 ?
N1A O23 S9 F29 130.9(3) 3_666 . . 3_666 ?
N1A O23 S9 N1A -18.5(4) 3_666 . . . ?
N1A O23 S9 O20 -149.4(3) 3_666 . . . ?
N1A O23 S9 O21 -89.7(3) 3_666 . . 3_666 ?
N1A O23 S9 O22 169.2(12) 3_666 . . 3_666 ?
N1A O23 S9 S10 -24.0(7) 3_666 . . 3_666 ?
O20 O21 S10 C85 -46.1(4) 3_666 . . 3_666 ?
O20 O21 S10 C86 -53.2(4) 3_666 . . . ?
O20 O21 S10 N1A -123.0(4) 3_666 . . 3_666 ?
O20 O21 S10 N1A -168.1(3) 3_666 . . . ?
O20 O21 S10 O22 60.1(4) 3_666 . . . ?
O20 O21 S10 O23 84.9(6) 3_666 . . 3_666 ?
O20 O21 S10 S9 -35.6(5) 3_666 . . 3_666 ?
O21 N1A S9 C85 146.0(4) 3_666 . . . ?
O21 N1A S9 C86 141.9(4) 3_666 . . 3_666 ?
O21 N1A S9 F29 110.0(3) 3_666 . . 3_666 ?
O21 N1A S9 N1A -117.9(4) 3_666 . . 3_666 ?
O21 N1A S9 O20 35.9(3) 3_666 . . . ?
O21 N1A S9 O22 -95.0(5) 3_666 . . 3_666 ?
O21 N1A S9 O23 -99.4(4) 3_666 . . . ?
O21 N1A S9 S10 -96.3(5) 3_666 . . 3_666 ?
O21 N1A S10 C85 -26.3(6) 3_666 . . 3_666 ?
O21 N1A S10 C86 -15.5(6) 3_666 . . . ?
O21 N1A S10 N1A 57.1(4) 3_666 . . 3_666 ?
O21 N1A S10 O20 76.6(9) 3_666 . . 3_666 ?
O21 N1A S10 O21 98.4(5) 3_666 . . . ?
O21 N1A S10 O22 -125.0(5) 3_666 . . . ?
O21 N1A S10 O23 -129.9(6) 3_666 . . 3_666 ?
O21 N1A S10 S9 18.4(10) 3_666 . . 3_666 ?
O21 O20 S9 C85 -150.2(4) 3_666 . . . ?
O21 O20 S9 C86 -138.5(5) 3_666 . . 3_666 ?
O21 O20 S9 F29 -152.0(3) 3_666 . . 3_666 ?
O21 O20 S9 N1A 17.3(6) 3_666 . . 3_666 ?
O21 O20 S9 N1A -40.5(3) 3_666 . . . ?
O21 O20 S9 O22 109.0(4) 3_666 . . 3_666 ?
O21 O20 S9 O23 94.5(4) 3_666 . . . ?
O21 O20 S9 S10 57.5(7) 3_666 . . 3_666 ?
O22 O23 S9 C85 -73.7(11) 3_666 . . . ?
O22 O23 S9 C86 -80.9(12) 3_666 . . 3_666 ?
O22 O23 S9 F29 -38.3(12) 3_666 . . 3_666 ?
O22 O23 S9 N1A -169.2(12) 3_666 . . 3_666 ?
O22 O23 S9 N1A 172.3(10) 3_666 . . . ?
O22 O23 S9 O20 41.4(12) 3_666 . . . ?
O22 O23 S9 O21 101.1(11) 3_666 . . 3_666 ?
O22 O23 S9 S10 166.8(15) 3_666 . . 3_666 ?
O23 N1A S9 C85 -58.7(10) 3_666 . . . ?
O23 N1A S9 C86 -62.7(10) 3_666 . . 3_666 ?
O23 N1A S9 F29 -94.6(10) 3_666 . . 3_666 ?
O23 N1A S9 N1A 37.5(8) 3_666 . . 3_666 ?
O23 N1A S9 O20 -168.8(9) 3_666 . . . ?
O23 N1A S9 O21 155.3(10) 3_666 . . 3_666 ?
O23 N1A S9 O22 60.3(11) 3_666 . . 3_666 ?
O23 N1A S9 O23 56.0(11) 3_666 . . . ?
O23 N1A S9 S10 59.0(11) 3_666 . . 3_666 ?
O23 N1A S10 C85 103.6(4) 3_666 . . 3_666 ?
O23 N1A S10 C86 114.3(5) 3_666 . . . ?
O23 N1A S10 N1A -173.0(4) 3_666 . . 3_666 ?
O23 N1A S10 O20 -153.5(8) 3_666 . . 3_666 ?
O23 N1A S10 O21 -131.7(5) 3_666 . . . ?
O23 N1A S10 O22 4.9(5) 3_666 . . . ?
O23 N1A S10 S9 148.3(8) 3_666 . . 3_666 ?
O23 O22 S10 C85 -120.7(14) 3_666 . . 3_666 ?
O23 O22 S10 C86 -123.6(13) 3_666 . . . ?
O23 O22 S10 N1A -12.7(14) 3_666 . . . ?
O23 O22 S10 O20 159.3(13) 3_666 . . 3_666 ?
O23 O22 S10 O21 123.0(13) 3_666 . . . ?
O23 O22 S10 S9 -168.0(14) 3_666 . . 3_666 ?
S9 C85 F24 C86 20.8(16) . . . 3_666 ?
S9 C85 F24 F25 56.9(5) . . . 3_666 ?
S9 C85 F24 F29 -71.6(5) . . . 3_666 ?
S9 C85 F26 C86 -37.9(17) . . . 3_666 ?
S9 C85 F26 F27 114(3) . . . 3_666 ?
S9 C85 F28 C86 24(3) . . . 3_666 ?
S9 C85 F28 F27 -120.7(10) . . . 3_666 ?
S9 C85 F28 F29 72.3(5) . . . 3_666 ?
S9 C86 F25 C85 -178(3) 3_666 . . 3_666 ?
S9 C86 F25 F24 135.1(7) 3_666 . . 3_666 ?
S9 C86 F27 C85 -116(3) 3_666 . . 3_666 ?
S9 C86 F27 F26 93(3) 3_666 . . 3_666 ?
S9 C86 F27 F28 -94.5(9) 3_666 . . 3_666 ?
S9 C86 F29 C85 132(2) 3_666 . . 3_666 ?
S9 C86 F29 F24 -139.9(6) 3_666 . . 3_666 ?
S9 C86 F29 F28 106.7(5) 3_666 . . 3_666 ?
S9 C86 S10 C85 -117(3) 3_666 . . 3_666 ?
S9 C86 S10 N1A 80.4(6) 3_666 . . 3_666 ?
S9 C86 S10 N1A 146.6(7) 3_666 . . . ?
S9 C86 S10 O20 -10.7(6) 3_666 . . 3_666 ?
S9 C86 S10 O21 23.4(6) 3_666 . . . ?
S9 C86 S10 O22 -100.8(7) 3_666 . . . ?
S9 C86 S10 O23 -121.6(8) 3_666 . . 3_666 ?
S9 N1A S9 C85 -96.2(4) 3_666 . . . ?
S9 N1A S9 C86 -100.2(4) 3_666 . . 3_666 ?
S9 N1A S9 F29 -132.1(3) 3_666 . . 3_666 ?
S9 N1A S9 N1A -0.003(1) 3_666 . . 3_666 ?
S9 N1A S9 O20 153.7(3) 3_666 . . . ?
S9 N1A S9 O21 117.8(4) 3_666 . . 3_666 ?
S9 N1A S9 O22 22.8(6) 3_666 . . 3_666 ?
S9 N1A S9 O23 18.5(4) 3_666 . . . ?
S9 N1A S9 S10 21.6(4) 3_666 . . 3_666 ?
S9 N1A S10 C85 -44.7(7) 3_666 . . 3_666 ?
S9 N1A S10 C85 -94.4(4) . . . 3_666 ?
S9 N1A S10 C86 -34.0(7) 3_666 . . . ?
S9 N1A S10 C86 -83.7(5) . . . . ?
S9 N1A S10 N1A -11.0(2) . . . 3_666 ?
S9 N1A S10 N1A 38.7(7) 3_666 . . 3_666 ?
S9 N1A S10 O20 8.4(10) . . . 3_666 ?
S9 N1A S10 O20 58.2(8) 3_666 . . 3_666 ?
S9 N1A S10 O21 80.0(7) 3_666 . . . ?
S9 N1A S10 O21 30.3(5) . . . . ?
S9 N1A S10 O22 -143.4(8) 3_666 . . . ?
S9 N1A S10 O22 166.9(4) . . . . ?
S9 N1A S10 O23 162.0(5) . . . 3_666 ?
S9 N1A S10 O23 -148.3(8) 3_666 . . 3_666 ?
S9 N1A S10 S9 -49.7(9) . . . 3_666 ?
S9 O21 S10 C85 -10.5(5) 3_666 . . 3_666 ?
S9 O21 S10 C86 -17.6(5) 3_666 . . . ?
S9 O21 S10 N1A -87.4(5) 3_666 . . 3_666 ?
S9 O21 S10 N1A -132.5(6) 3_666 . . . ?
S9 O21 S10 O20 35.6(5) 3_666 . . 3_666 ?
S9 O21 S10 O22 95.7(6) 3_666 . . . ?
S9 O21 S10 O23 120.5(7) 3_666 . . 3_666 ?
S9 O22 S10 C85 47.3(5) 3_666 . . 3_666 ?
S9 O22 S10 C86 44.4(5) 3_666 . . . ?
S9 O22 S10 N1A 155.2(6) 3_666 . . . ?
S9 O22 S10 O20 -32.7(4) 3_666 . . 3_666 ?
S9 O22 S10 O21 -69.0(5) 3_666 . . . ?
S9 O22 S10 O23 168.0(14) 3_666 . . 3_666 ?
S10 C85 F24 C86 12.4(15) 3_666 . . 3_666 ?
S10 C85 F24 F25 48.6(6) 3_666 . . 3_666 ?
S10 C85 F24 F29 -79.9(6) 3_666 . . 3_666 ?
S10 C85 F26 C86 -43.8(18) 3_666 . . 3_666 ?
S10 C85 F26 F27 108(3) 3_666 . . 3_666 ?
S10 C85 F28 C86 39(3) 3_666 . . 3_666 ?
S10 C85 F28 F27 -106.7(10) 3_666 . . 3_666 ?
S10 C85 F28 F29 86.3(6) 3_666 . . 3_666 ?
S10 C85 S9 C86 111(3) 3_666 . . 3_666 ?
S10 C85 S9 F29 -153.9(6) 3_666 . . 3_666 ?
S10 C85 S9 N1A 90.3(6) 3_666 . . . ?
S10 C85 S9 N1A 28.8(5) 3_666 . . 3_666 ?
S10 C85 S9 O20 -156.9(7) 3_666 . . . ?
S10 C85 S9 O21 156.0(10) 3_666 . . 3_666 ?
S10 C85 S9 O22 -53.9(5) 3_666 . . 3_666 ?
S10 C85 S9 O23 -32.9(5) 3_666 . . . ?
S10 C86 F25 C85 -162(3) . . . 3_666 ?
S10 C86 F25 F24 151.0(7) . . . 3_666 ?
S10 C86 F27 C85 -123(3) . . . 3_666 ?
S10 C86 F27 F26 86(3) . . . 3_666 ?
S10 C86 F27 F28 -101.1(6) . . . 3_666 ?
S10 C86 F29 C85 123(2) . . . 3_666 ?
S10 C86 F29 F24 -149.0(6) . . . 3_666 ?
S10 C86 F29 F28 97.6(5) . . . 3_666 ?
S10 C86 F29 S9 -9.08(15) . . . 3_666 ?
S10 N1A S9 C85 -86.7(5) . . . . ?
S10 N1A S9 C85 -117.7(5) 3_666 . . . ?
S10 N1A S9 C86 -121.8(5) 3_666 . . 3_666 ?
S10 N1A S9 C86 -90.7(5) . . . 3_666 ?
S10 N1A S9 F29 -122.6(3) . . . 3_666 ?
S10 N1A S9 F29 -153.7(5) 3_666 . . 3_666 ?
S10 N1A S9 N1A -21.6(4) 3_666 . . 3_666 ?
S10 N1A S9 N1A 9.49(18) . . . 3_666 ?
S10 N1A S9 O20 132.2(5) 3_666 . . . ?
S10 N1A S9 O20 163.2(4) . . . . ?
S10 N1A S9 O21 96.3(5) 3_666 . . 3_666 ?
S10 N1A S9 O21 127.3(5) . . . 3_666 ?
S10 N1A S9 O22 32.3(7) . . . 3_666 ?
S10 N1A S9 O22 1.3(5) 3_666 . . 3_666 ?
S10 N1A S9 O23 -3.1(4) 3_666 . . . ?
S10 N1A S9 O23 28.0(6) . . . . ?
S10 N1A S9 S10 31.0(6) . . . 3_666 ?
S10 N1A S10 C85 -83.4(3) 3_666 . . 3_666 ?
S10 N1A S10 C86 -72.7(4) 3_666 . . . ?
S10 N1A S10 N1A 0.002(1) 3_666 . . 3_666 ?
S10 N1A S10 O20 19.4(8) 3_666 . . 3_666 ?
S10 N1A S10 O21 41.3(4) 3_666 . . . ?
S10 N1A S10 O22 177.9(4) 3_666 . . . ?
S10 N1A S10 O23 173.0(4) 3_666 . . 3_666 ?
S10 N1A S10 S9 -38.7(7) 3_666 . . 3_666 ?
S10 O20 S9 C85 152.3(8) 3_666 . . . ?
S10 O20 S9 C86 164.0(8) 3_666 . . 3_666 ?
S10 O20 S9 F29 150.5(7) 3_666 . . 3_666 ?
S10 O20 S9 N1A -40.2(6) 3_666 . . 3_666 ?
S10 O20 S9 N1A -98.0(7) 3_666 . . . ?
S10 O20 S9 O21 -57.5(7) 3_666 . . 3_666 ?
S10 O20 S9 O22 51.5(6) 3_666 . . 3_666 ?
S10 O20 S9 O23 37.0(6) 3_666 . . . ?
S10 O23 S9 C85 119.6(8) 3_666 . . . ?
S10 O23 S9 C86 112.4(8) 3_666 . . 3_666 ?
S10 O23 S9 F29 155.0(8) 3_666 . . 3_666 ?
S10 O23 S9 N1A 5.5(7) 3_666 . . . ?
S10 O23 S9 N1A 24.0(7) 3_666 . . 3_666 ?
S10 O23 S9 O20 -125.4(8) 3_666 . . . ?
S10 O23 S9 O21 -65.7(7) 3_666 . . 3_666 ?
S10 O23 S9 O22 -166.8(15) 3_666 . . 3_666 ?
O24 S11 C87 F1 62.8(17) . . . . ?
O24 S11 C87 F30 -177(2) . . . . ?
O24 S11 C87 F31 -40(3) . . . . ?
